data_2103255
loop_
_publ_author_name
'Hsu, Leh-Yeh'
'Kampf, Jeff W.'
'Nordman, Christer E.'

_publ_section_title
;
 Structure and pseudosymmetry of cholesterol at 310K
;
_journal_issue 2
_journal_name_full 'Acta Crystallographica Section B'
_journal_page_first 260
_journal_page_last 264
_journal_paper_doi 10.1107/S0108768101018729
_journal_volume 58
_journal_year 2002
_chemical_formula_sum 'C27 H46 O'
_chemical_formula_weight 386.64
_chemical_name_common cholestrol
_chemical_name_systematic
;
 ?
;
_space_group_IT_number 1
_symmetry_cell_setting triclinic
_symmetry_space_group_name_Hall 'P 1'
_symmetry_space_group_name_H-M 'P 1'
_atom_sites_solution_hydrogens geom
_atom_sites_solution_primary direct
_atom_sites_solution_secondary difmap
_audit_creation_method SHELXL-97
_cell_angle_alpha 93.49(3)
_cell_angle_beta 90.90(3)
_cell_angle_gamma 117.15(3)
_cell_formula_units_Z 16
_cell_length_a 27.565(10)
_cell_length_b 38.624(16)
_cell_length_c 10.748(4)
_cell_measurement_reflns_used 4586
_cell_measurement_temperature 310(2)
_cell_measurement_theta_max 18.98
_cell_measurement_theta_min 2.15
_cell_volume 10151(7)
_computing_cell_refinement 'Siemens SMART'
_computing_data_collection 'Siemens SMART'
_computing_data_reduction 'Siemens SAINT, v.6.02'
_computing_molecular_graphics 'Siemens SHELXTL'
_computing_publication_material 'Siemens SHELXTL'
_computing_structure_refinement 'SHELXL-97 (Sheldrick, 1997)'
_diffrn_ambient_temperature 310(2)
_diffrn_measured_fraction_theta_full 0.775
_diffrn_measured_fraction_theta_max 0.775
_diffrn_measurement_device_type 'Syntex P1bar, Bruker CCD'
_diffrn_measurement_method 'omega and phi scans'
_diffrn_radiation_monochromator graphite
_diffrn_radiation_source 'sealed tube'
_diffrn_radiation_type 'MoK\a (CCD), CuK\a (Pbar)'
_diffrn_radiation_wavelength 0.71073
_diffrn_reflns_av_R_equivalents 0.0000
_diffrn_reflns_av_sigmaI/netI 0.0370
_diffrn_reflns_limit_h_max 28
_diffrn_reflns_limit_h_min 0
_diffrn_reflns_limit_k_max 35
_diffrn_reflns_limit_k_min -39
_diffrn_reflns_limit_l_max 11
_diffrn_reflns_limit_l_min -11
_diffrn_reflns_number 18051
_diffrn_reflns_theta_full 52.54
_diffrn_reflns_theta_max 52.54
_diffrn_reflns_theta_min 1.67
_diffrn_standards_decay_% 0.10
_diffrn_standards_interval_count 50
_diffrn_standards_number 3
_exptl_absorpt_coefficient_mu 0.435
_exptl_absorpt_correction_T_max 0.9828
_exptl_absorpt_correction_T_min 0.7802
_exptl_absorpt_correction_type none
_exptl_crystal_colour colourless
_exptl_crystal_density_diffrn 1.012
_exptl_crystal_density_method 'not measured'
_exptl_crystal_description plate
_exptl_crystal_F_000 3456
_exptl_crystal_size_max 0.60
_exptl_crystal_size_mid 0.30
_exptl_crystal_size_min 0.04
_refine_diff_density_max 0.173
_refine_diff_density_min -0.159
_refine_ls_abs_structure_details 'Flack H D (1983), Acta Cryst. A39, 876-881'
_refine_ls_abs_structure_Flack -0.1(3)
_refine_ls_extinction_method none
_refine_ls_goodness_of_fit_ref 1.993
_refine_ls_hydrogen_treatment mixed
_refine_ls_matrix_type full
_refine_ls_number_parameters 4091
_refine_ls_number_reflns 18051
_refine_ls_number_restraints 482
_refine_ls_restrained_S_all 2.051
_refine_ls_R_factor_all 0.0680
_refine_ls_R_factor_gt 0.0637
_refine_ls_shift/su_max 0.004
_refine_ls_shift/su_mean 0.000
_refine_ls_structure_factor_coef Fsqd
_refine_ls_weighting_details 'calc w=1/[\s^2^(Fo^2^)+(0.0150P)^2^+0.0000P] where P=(Fo^2^+2Fc^2^)/3'
_refine_ls_weighting_scheme calc
_refine_ls_wR_factor_gt 0.0943
_refine_ls_wR_factor_ref 0.0955
_reflns_number_gt 18051
_reflns_number_total 21571
_reflns_threshold_expression >1.5sigma(I)
_cod_data_source_file bk0099.cif
_cod_data_source_block chol37
_cod_depositor_comments
;
The following automatic conversions were performed:
'_symmetry_cell_setting' value 'Triclinic' changed to 'triclinic'
according to '/home/saulius/struct/CIF-dictionaries/cif_core.dic'
dictionary named 'cif_core.dic' version 2.4.1 from 2010-06-29.

Automatic conversion script
Id: cif_fix_enum 1527 2010-12-29 10:47:43Z saulius 

The following automatic conversions were performed:

'_symmetry_cell_setting' value 'Triclinic' changed to 'triclinic'
according to /home/saulius/struct/CIF-dictionaries/cif_core.dic
dictionary named 'cif_core.dic' version 2.4.1 from 2010-06-29.

Automatic conversion script
Id: cif_fix_values 1715 2011-07-08 13:25:40Z adriana 
;
_cod_original_sg_symbol_H-M P1
_cod_database_code 2103255
_cod_database_fobs_code 2103255

loop_
_symmetry_equiv_pos_as_xyz
'x, y, z'

loop_
_atom_site_label
_atom_site_fract_x
_atom_site_fract_y
_atom_site_fract_z
_atom_site_U_iso_or_equiv
_atom_site_adp_type
_atom_site_calc_flag
_atom_site_refinement_flags
_atom_site_occupancy
_atom_site_disorder_assembly
_atom_site_disorder_group
_atom_site_type_symbol
O03_1 0.6608(4) 0.4229(2) 0.6027(5) 0.130(3) Uani d D 1 . . O
H03_1 0.658(4) 0.438(2) 0.673(5) 0.155 Uiso d D 1 . . H
C01_1 0.6508(3) 0.3294(2) 0.7197(7) 0.088(2) Uani d . 1 . . C
H01A_1 0.6278 0.3126 0.7807 0.106 Uiso calc R 1 . . H
H01B_1 0.6885 0.3390 0.7493 0.106 Uiso calc R 1 . . H
C02_1 0.6385(4) 0.3644(3) 0.7111(7) 0.091(3) Uani d . 1 . . C
H02A_1 0.6005 0.3550 0.6849 0.109 Uiso calc R 1 . . H
H02B_1 0.6446 0.3782 0.7929 0.109 Uiso calc R 1 . . H
C03_1 0.6741(4) 0.3919(3) 0.6202(8) 0.088(2) Uani d D 1 . . C
H03C_1 0.7124 0.4028 0.6499 0.106 Uiso calc R 1 . . H
C04_1 0.6663(3) 0.3697(2) 0.4923(7) 0.087(2) Uani d . 1 . . C
H04A_1 0.6300 0.3626 0.4576 0.104 Uiso calc R 1 . . H
H04B_1 0.6924 0.3870 0.4368 0.104 Uiso calc R 1 . . H
C05_1 0.6733(3) 0.3338(2) 0.4969(7) 0.076(2) Uani d . 1 . . C
C06_1 0.7034(3) 0.3260(3) 0.4164(7) 0.088(2) Uani d . 1 . . C
H06_1 0.7217 0.3446 0.3604 0.106 Uiso calc R 1 . . H
C07_1 0.7108(3) 0.2893(2) 0.4076(7) 0.089(3) Uani d . 1 . . C
H07A_1 0.7473 0.2957 0.4390 0.107 Uiso calc R 1 . . H
H07B_1 0.7072 0.2798 0.3206 0.107 Uiso calc R 1 . . H
C08_1 0.6695(3) 0.2573(2) 0.4807(7) 0.076(2) Uani d . 1 . . C
H08_1 0.6342 0.2448 0.4341 0.091 Uiso calc R 1 . . H
C09_1 0.6636(3) 0.2753(2) 0.6074(7) 0.076(2) Uani d . 1 . . C
H09_1 0.7005 0.2899 0.6463 0.092 Uiso calc R 1 . . H
C10_1 0.6413(3) 0.3048(2) 0.5935(7) 0.070(2) Uani d . 1 . . C
C11_1 0.6310(4) 0.2438(2) 0.6935(7) 0.092(3) Uani d . 1 . . C
H11A_1 0.5932 0.2309 0.6625 0.110 Uiso calc R 1 . . H
H11B_1 0.6323 0.2562 0.7755 0.110 Uiso calc R 1 . . H
C12_1 0.6503(4) 0.2123(2) 0.7077(7) 0.091(3) Uani d . 1 . . C
H12A_1 0.6864 0.2241 0.7491 0.109 Uiso calc R 1 . . H
H12B_1 0.6255 0.1923 0.7581 0.109 Uiso calc R 1 . . H
C13_1 0.6520(3) 0.1942(3) 0.5768(7) 0.079(2) Uani d . 1 . . C
C14_1 0.6895(3) 0.2271(2) 0.5017(7) 0.080(2) Uani d . 1 . . C
H14_1 0.7245 0.2407 0.5494 0.096 Uiso calc R 1 . . H
C15_1 0.6989(4) 0.2067(3) 0.3853(8) 0.098(3) Uani d . 1 . . C
H15A_1 0.7327 0.2236 0.3484 0.118 Uiso calc R 1 . . H
H15B_1 0.6690 0.1986 0.3236 0.118 Uiso calc R 1 . . H
C16_1 0.7018(4) 0.1709(3) 0.4355(9) 0.123(4) Uani d . 1 . . C
H16A_1 0.7389 0.1744 0.4346 0.147 Uiso calc R 1 . . H
H16B_1 0.6784 0.1474 0.3838 0.147 Uiso calc R 1 . . H
C17_1 0.6823(4) 0.1676(3) 0.5714(10) 0.106(3) Uani d . 1 . . C
H17_1 0.7152 0.1810 0.6267 0.127 Uiso calc R 1 . . H
C18_1 0.5935(3) 0.1703(3) 0.5183(8) 0.103(3) Uani d . 1 . . C
H18A_1 0.5724 0.1499 0.5706 0.155 Uiso calc R 1 . . H
H18B_1 0.5949 0.1591 0.4371 0.155 Uiso calc R 1 . . H
H18C_1 0.5766 0.1871 0.5107 0.155 Uiso calc R 1 . . H
C19_1 0.5801(3) 0.2853(2) 0.5546(7) 0.089(3) Uani d . 1 . . C
H19A_1 0.5599 0.2673 0.6146 0.134 Uiso calc R 1 . . H
H19B_1 0.5743 0.2715 0.4740 0.134 Uiso calc R 1 . . H
H19C_1 0.5679 0.3048 0.5509 0.134 Uiso calc R 1 . . H
C20_1 0.6536(5) 0.1258(3) 0.6071(11) 0.125(4) Uani d DU 1 . . C
H20_1 0.6217 0.1118 0.5493 0.150 Uiso calc R 1 . . H
C21_1 0.6326(6) 0.1227(3) 0.7386(11) 0.187(6) Uani d DU 1 . . C
H21A_1 0.6103 0.1358 0.7465 0.281 Uiso calc R 1 . . H
H21B_1 0.6629 0.1347 0.7985 0.281 Uiso calc R 1 . . H
H21C_1 0.6113 0.0958 0.7536 0.281 Uiso calc R 1 . . H
C22_1 0.6898(5) 0.1054(3) 0.5905(12) 0.166(5) Uani d DU 1 . . C
H22A_1 0.7188 0.1161 0.6552 0.199 Uiso calc R 1 . . H
H22B_1 0.7066 0.1113 0.5107 0.199 Uiso calc R 1 . . H
C23_1 0.6592(6) 0.0606(4) 0.5956(18) 0.248(9) Uani d DU 1 . . C
H23A_1 0.6296 0.0492 0.5324 0.298 Uiso calc R 1 . . H
H23B_1 0.6440 0.0540 0.6767 0.298 Uiso calc R 1 . . H
C24_1 0.7013(8) 0.0443(5) 0.572(3) 0.381(17) Uani d DU 1 . . C
H24A_1 0.7312 0.0620 0.5247 0.457 Uiso calc R 1 . . H
H24B_1 0.7162 0.0412 0.6504 0.457 Uiso calc R 1 . . H
C25_1 0.6696(14) 0.0045(9) 0.497(4) 0.63(4) Uani d DU 1 . . C
H25_1 0.6389 0.0011 0.4421 0.762 Uiso calc R 1 . . H
C26_1 0.719(2) 0.0062(11) 0.437(6) 0.94(7) Uani d DU 1 . . C
H26A_1 0.7098 -0.0186 0.3934 1.408 Uiso calc R 1 . . H
H26B_1 0.7472 0.0120 0.5000 1.408 Uiso calc R 1 . . H
H26C_1 0.7313 0.0261 0.3795 1.408 Uiso calc R 1 . . H
C27_1 0.656(3) -0.0119(11) 0.628(5) 0.88(6) Uani d DU 1 . . C
H27A_1 0.6382 -0.0399 0.6181 1.320 Uiso calc R 1 . . H
H27B_1 0.6327 -0.0029 0.6676 1.320 Uiso calc R 1 . . H
H27C_1 0.6894 -0.0030 0.6778 1.320 Uiso calc R 1 . . H
O03_2 0.6161(3) 0.41311(19) 0.0731(5) 0.105(2) Uani d D 1 . . O
H03_2 0.609(3) 0.4195(14) 0.164(4) 0.126 Uiso d D 1 . . H
C01_2 0.6054(3) 0.3174(2) 0.1700(7) 0.077(2) Uani d . 1 . . C
H01A_2 0.6098 0.3093 0.2514 0.092 Uiso calc R 1 . . H
H01B_2 0.6334 0.3164 0.1186 0.092 Uiso calc R 1 . . H
C02_2 0.6147(3) 0.3599(2) 0.1855(6) 0.080(2) Uani d . 1 . . C
H02A_2 0.5896 0.3618 0.2445 0.096 Uiso calc R 1 . . H
H02B_2 0.6516 0.3766 0.2191 0.096 Uiso calc R 1 . . H
C03_2 0.6063(3) 0.3736(3) 0.0630(7) 0.078(2) Uani d D 1 . . C
H03C_2 0.6318 0.3713 0.0048 0.094 Uiso calc R 1 . . H
C04_2 0.5496(3) 0.3475(3) 0.0115(7) 0.088(3) Uani d . 1 . . C
H04A_2 0.5450 0.3554 -0.0701 0.105 Uiso calc R 1 . . H
H04B_2 0.5239 0.3508 0.0654 0.105 Uiso calc R 1 . . H
C05_2 0.5356(3) 0.3042(3) -0.0010(7) 0.075(2) Uani d . 1 . . C
C06_2 0.5134(4) 0.2822(3) -0.1069(8) 0.098(3) Uani d . 1 . . C
H06_2 0.5073 0.2944 -0.1730 0.118 Uiso calc R 1 . . H
C07_2 0.4974(4) 0.2396(3) -0.1289(8) 0.101(3) Uani d . 1 . . C
H07A_2 0.5198 0.2362 -0.1923 0.121 Uiso calc R 1 . . H
H07B_2 0.4597 0.2261 -0.1609 0.121 Uiso calc R 1 . . H
C08_2 0.5032(3) 0.2204(3) -0.0101(7) 0.086(3) Uani d . 1 . . C
H08_2 0.4699 0.2125 0.0361 0.103 Uiso calc R 1 . . H
C09_2 0.5511(3) 0.2495(2) 0.0726(6) 0.073(2) Uani d . 1 . . C
H09_2 0.5833 0.2568 0.0227 0.088 Uiso calc R 1 . . H
C10_2 0.5489(3) 0.2879(2) 0.1107(7) 0.070(2) Uani d . 1 . . C
C11_2 0.5605(4) 0.2297(3) 0.1845(8) 0.105(3) Uani d . 1 . . C
H11A_2 0.5933 0.2483 0.2317 0.126 Uiso calc R 1 . . H
H11B_2 0.5301 0.2231 0.2387 0.126 Uiso calc R 1 . . H
C12_2 0.5659(4) 0.1933(3) 0.1483(8) 0.101(3) Uani d . 1 . . C
H12A_2 0.5689 0.1815 0.2230 0.121 Uiso calc R 1 . . H
H12B_2 0.5989 0.2002 0.1034 0.121 Uiso calc R 1 . . H
C13_2 0.5172(4) 0.1642(3) 0.0671(8) 0.088(2) Uani d . 1 . . C
C14_2 0.5107(4) 0.1852(3) -0.0447(8) 0.090(3) Uani d . 1 . . C
H14_2 0.5457 0.1950 -0.0850 0.108 Uiso calc R 1 . . H
C15_2 0.4697(5) 0.1528(3) -0.1362(10) 0.140(4) Uani d . 1 . . C
H15A_2 0.4754 0.1601 -0.2215 0.167 Uiso calc R 1 . . H
H15B_2 0.4324 0.1462 -0.1164 0.167 Uiso calc R 1 . . H
C16_2 0.4829(5) 0.1185(3) -0.1155(10) 0.136(4) Uani d . 1 . . C
H16A_2 0.4499 0.0954 -0.0982 0.164 Uiso calc R 1 . . H
H16B_2 0.4979 0.1123 -0.1898 0.164 Uiso calc R 1 . . H
C17_2 0.5248(4) 0.1309(3) -0.0037(9) 0.106(3) Uani d . 1 . . C
H17_2 0.5611 0.1429 -0.0377 0.128 Uiso calc R 1 . . H
C18_2 0.4658(4) 0.1468(3) 0.1399(9) 0.120(4) Uani d . 1 . . C
H18A_2 0.4358 0.1286 0.0856 0.180 Uiso calc R 1 . . H
H18B_2 0.4579 0.1672 0.1730 0.180 Uiso calc R 1 . . H
H18C_2 0.4711 0.1334 0.2072 0.180 Uiso calc R 1 . . H
C19_2 0.5060(3) 0.2822(3) 0.2095(7) 0.103(3) Uani d . 1 . . C
H19A_2 0.5141 0.2719 0.2815 0.154 Uiso calc R 1 . . H
H19B_2 0.4703 0.2644 0.1747 0.154 Uiso calc R 1 . . H
H19C_2 0.5070 0.3069 0.2336 0.154 Uiso calc R 1 . . H
C20_2 0.5197(5) 0.0949(3) 0.0632(10) 0.126(4) Uani d DU 1 . . C
H20_2 0.4828 0.0812 0.0935 0.151 Uiso calc R 1 . . H
C21_2 0.5611(6) 0.1088(3) 0.1751(10) 0.179(6) Uani d DU 1 . . C
H21A_2 0.5550 0.1267 0.2301 0.268 Uiso calc R 1 . . H
H21B_2 0.5975 0.1215 0.1460 0.268 Uiso calc R 1 . . H
H21C_2 0.5569 0.0867 0.2191 0.268 Uiso calc R 1 . . H
C22_2 0.5302(6) 0.0662(3) -0.0263(10) 0.173(6) Uani d DU 1 . . C
H22A_2 0.5070 0.0602 -0.1016 0.207 Uiso calc R 1 . . H
H22B_2 0.5678 0.0790 -0.0498 0.207 Uiso calc R 1 . . H
C23_2 0.5192(7) 0.0281(4) 0.0302(13) 0.220(8) Uani d DU 1 . . C
H23A_2 0.5411 0.0338 0.1073 0.263 Uiso calc R 1 . . H
H23B_2 0.4811 0.0143 0.0497 0.263 Uiso calc R 1 . . H
C24_2 0.5329(9) 0.0022(5) -0.0606(14) 0.288(12) Uani d DU 1 . . C
H24A_2 0.5061 -0.0072 -0.1302 0.345 Uiso calc R 1 . . H
H24B_2 0.5682 0.0182 -0.0934 0.345 Uiso calc R 1 . . H
C25_2 0.5345(11) -0.0317(6) -0.009(2) 0.337(17) Uani d DU 1 . . C
H25_2 0.4972 -0.0508 0.0080 0.404 Uiso calc R 1 . . H
C26_2 0.5538(14) -0.0474(7) -0.117(2) 0.48(2) Uani d DU 1 . . C
H26A_2 0.5557 -0.0705 -0.0952 0.716 Uiso calc R 1 . . H
H26B_2 0.5893 -0.0282 -0.1372 0.716 Uiso calc R 1 . . H
H26C_2 0.5287 -0.0537 -0.1875 0.716 Uiso calc R 1 . . H
C27_2 0.5686(14) -0.0252(7) 0.0975(19) 0.46(3) Uani d DU 1 . . C
H27A_2 0.5665 -0.0496 0.1194 0.689 Uiso calc R 1 . . H
H27B_2 0.5571 -0.0139 0.1657 0.689 Uiso calc R 1 . . H
H27C_2 0.6055 -0.0077 0.0802 0.689 Uiso calc R 1 . . H
O03_3 0.8399(3) 0.54554(18) 0.5853(5) 0.109(2) Uani d D 1 . . O
H03_3 0.848(4) 0.5605(14) 0.663(6) 0.131 Uiso d D 1 . . H
C01_3 0.8312(4) 0.4480(2) 0.4832(8) 0.095(3) Uani d . 1 . . C
H01A_3 0.8192 0.4326 0.4038 0.114 Uiso calc R 1 . . H
H01B_3 0.8069 0.4329 0.5454 0.114 Uiso calc R 1 . . H
C02_3 0.8255(4) 0.4851(3) 0.4735(8) 0.109(3) Uani d . 1 . . C
H02A_3 0.7877 0.4785 0.4536 0.131 Uiso calc R 1 . . H
H02B_3 0.8473 0.4996 0.4070 0.131 Uiso calc R 1 . . H
C03_3 0.8445(4) 0.5102(2) 0.5967(8) 0.085(2) Uani d D 1 . . C
H03C_3 0.8209 0.4958 0.6623 0.102 Uiso calc R 1 . . H
C04_3 0.9025(3) 0.5200(2) 0.6323(8) 0.089(3) Uani d . 1 . . C
H04A_3 0.9123 0.5338 0.7144 0.106 Uiso calc R 1 . . H
H04B_3 0.9265 0.5372 0.5736 0.106 Uiso calc R 1 . . H
C05_3 0.9113(3) 0.4838(2) 0.6334(7) 0.070(2) Uani d . 1 . . C
C06_3 0.9367(3) 0.4779(2) 0.7282(7) 0.076(2) Uani d . 1 . . C
H06_3 0.9488 0.4966 0.7953 0.091 Uiso calc R 1 . . H
C07_3 0.9480(3) 0.4434(2) 0.7375(6) 0.075(2) Uani d . 1 . . C
H07A_3 0.9855 0.4526 0.7674 0.090 Uiso calc R 1 . . H
H07B_3 0.9246 0.4267 0.7982 0.090 Uiso calc R 1 . . H
C08_3 0.9385(3) 0.4198(2) 0.6151(6) 0.0661(19) Uani d . 1 . . C
H08_3 0.9697 0.4333 0.5634 0.079 Uiso calc R 1 . . H
C09_3 0.8867(3) 0.4154(2) 0.5470(6) 0.068(2) Uani d . 1 . . C
H09_3 0.8577 0.4044 0.6060 0.081 Uiso calc R 1 . . H
C10_3 0.8896(3) 0.4546(3) 0.5182(7) 0.076(2) Uani d . 1 . . C
C11_3 0.8690(3) 0.3850(2) 0.4326(7) 0.088(3) Uani d . 1 . . C
H11A_3 0.8334 0.3805 0.4004 0.105 Uiso calc R 1 . . H
H11B_3 0.8946 0.3957 0.3676 0.105 Uiso calc R 1 . . H
C12_3 0.8663(3) 0.3467(2) 0.4618(7) 0.085(2) Uani d . 1 . . C
H12A_3 0.8569 0.3298 0.3854 0.102 Uiso calc R 1 . . H
H12B_3 0.8373 0.3344 0.5187 0.102 Uiso calc R 1 . . H
C13_3 0.9197(3) 0.3505(3) 0.5201(7) 0.076(2) Uani d . 1 . . C
C14_3 0.9330(3) 0.3799(2) 0.6357(6) 0.070(2) Uani d . 1 . . C
H14_3 0.9015 0.3680 0.6876 0.084 Uiso calc R 1 . . H
C15_3 0.9790(3) 0.3761(3) 0.7054(8) 0.096(3) Uani d . 1 . . C
H15A_3 1.0142 0.3929 0.6735 0.115 Uiso calc R 1 . . H
H15B_3 0.9798 0.3829 0.7940 0.115 Uiso calc R 1 . . H
C16_3 0.9653(3) 0.3333(3) 0.6808(9) 0.104(3) Uani d . 1 . . C
H16A_3 0.9557 0.3202 0.7575 0.125 Uiso calc R 1 . . H
H16B_3 0.9965 0.3310 0.6487 0.125 Uiso calc R 1 . . H
C17_3 0.9156(3) 0.3142(3) 0.5821(8) 0.085(2) Uani d . 1 . . C
H17_3 0.8821 0.3038 0.6282 0.102 Uiso calc R 1 . . H
C18_3 0.9655(4) 0.3657(3) 0.4254(8) 0.110(3) Uani d . 1 . . C
H18A_3 0.9561 0.3469 0.3551 0.166 Uiso calc R 1 . . H
H18B_3 0.9993 0.3696 0.4649 0.166 Uiso calc R 1 . . H
H18C_3 0.9695 0.3899 0.3977 0.166 Uiso calc R 1 . . H
C19_3 0.9287(4) 0.4732(3) 0.4102(7) 0.114(3) Uani d . 1 . . C
H19A_3 0.9299 0.4979 0.3956 0.171 Uiso calc R 1 . . H
H19B_3 0.9154 0.4561 0.3356 0.171 Uiso calc R 1 . . H
H19C_3 0.9647 0.4771 0.4334 0.171 Uiso calc R 1 . . H
C20_3 0.9160(4) 0.2798(3) 0.5015(9) 0.111(3) Uani d DU 1 . . C
H20_3 0.9501 0.2907 0.4577 0.134 Uiso calc R 1 . . H
C21_3 0.8699(5) 0.2622(3) 0.4009(10) 0.150(5) Uani d DU 1 . . C
H21A_3 0.8694 0.2826 0.3552 0.226 Uiso calc R 1 . . H
H21B_3 0.8357 0.2487 0.4392 0.226 Uiso calc R 1 . . H
H21C_3 0.8757 0.2443 0.3450 0.226 Uiso calc R 1 . . H
C22_3 0.9184(6) 0.2498(3) 0.5823(13) 0.208(8) Uani d DU 1 . . C
H22A_3 0.9446 0.2430 0.5433 0.250 Uiso calc R 1 . . H
H22B_3 0.9364 0.2647 0.6599 0.250 Uiso calc R 1 . . H
C23_3 0.8831(8) 0.2185(5) 0.616(2) 0.48(2) Uani d DU 1 . . C
H23A_3 0.8678 0.2020 0.5392 0.574 Uiso calc R 1 . . H
H23B_3 0.8545 0.2243 0.6469 0.574 Uiso calc R 1 . . H
C24_3 0.8891(11) 0.1911(6) 0.7118(18) 0.40(2) Uani d DU 1 . . C
H24A_3 0.9184 0.2066 0.7734 0.475 Uiso calc R 1 . . H
H24B_3 0.8556 0.1783 0.7551 0.475 Uiso calc R 1 . . H
C25_3 0.9012(11) 0.1614(7) 0.646(2) 0.36(2) Uani d DU 1 . . C
H25_3 0.9338 0.1715 0.5974 0.438 Uiso calc R 1 . . H
C26_3 0.8965(15) 0.1327(7) 0.731(2) 0.58(3) Uani d DU 1 . . C
H26A_3 0.9001 0.1118 0.6861 0.863 Uiso calc R 1 . . H
H26B_3 0.8615 0.1226 0.7671 0.863 Uiso calc R 1 . . H
H26C_3 0.9248 0.1445 0.7957 0.863 Uiso calc R 1 . . H
C27_3 0.8483(9) 0.1416(7) 0.574(2) 0.407(17) Uani d DU 1 . . C
H27A_3 0.8478 0.1209 0.5193 0.610 Uiso calc R 1 . . H
H27B_3 0.8436 0.1601 0.5258 0.610 Uiso calc R 1 . . H
H27C_3 0.8192 0.1311 0.6303 0.610 Uiso calc R 1 . . H
O03_4 0.8418(3) 0.55523(19) 0.0903(6) 0.118(2) Uani d D 1 . . O
H03_4 0.858(3) 0.5716(10) 0.180(4) 0.141 Uiso d D 1 . . H
C01_4 0.7730(3) 0.4458(2) 0.0944(7) 0.082(2) Uani d . 1 . . C
H01A_4 0.7787 0.4437 0.1823 0.099 Uiso calc R 1 . . H
H01B_4 0.7359 0.4267 0.0692 0.099 Uiso calc R 1 . . H
C02_4 0.7789(4) 0.4868(3) 0.0775(8) 0.094(3) Uani d . 1 . . C
H02A_4 0.7695 0.4884 -0.0086 0.112 Uiso calc R 1 . . H
H02B_4 0.7539 0.4915 0.1300 0.112 Uiso calc R 1 . . H
C03_4 0.8360(4) 0.5173(3) 0.1109(8) 0.098(3) Uani d D 1 . . C
H03C_4 0.8443 0.5165 0.1994 0.117 Uiso calc R 1 . . H
C04_4 0.8763(4) 0.5099(2) 0.0336(8) 0.094(3) Uani d . 1 . . C
H04A_4 0.9132 0.5286 0.0618 0.113 Uiso calc R 1 . . H
H04B_4 0.8711 0.5136 -0.0531 0.113 Uiso calc R 1 . . H
C05_4 0.8693(3) 0.4685(2) 0.0438(6) 0.070(2) Uani d . 1 . . C
C06_4 0.9120(3) 0.4625(3) 0.0704(7) 0.081(2) Uani d . 1 . . C
H06_4 0.9452 0.4845 0.0889 0.098 Uiso calc R 1 . . H
C07_4 0.9118(3) 0.4239(2) 0.0735(7) 0.074(2) Uani d . 1 . . C
H07A_4 0.9178 0.4194 0.1591 0.089 Uiso calc R 1 . . H
H07B_4 0.9416 0.4241 0.0260 0.089 Uiso calc R 1 . . H
C08_4 0.8579(3) 0.3908(2) 0.0195(7) 0.068(2) Uani d . 1 . . C
H08_4 0.8581 0.3905 -0.0717 0.082 Uiso calc R 1 . . H
C09_4 0.8095(3) 0.3974(2) 0.0630(6) 0.0620(19) Uani d . 1 . . C
H09_4 0.8132 0.4006 0.1543 0.074 Uiso calc R 1 . . H
C10_4 0.8123(3) 0.4358(2) 0.0207(6) 0.066(2) Uani d . 1 . . C
C11_4 0.7548(3) 0.3622(2) 0.0301(8) 0.081(2) Uani d . 1 . . C
H11A_4 0.7469 0.3607 -0.0589 0.097 Uiso calc R 1 . . H
H11B_4 0.7268 0.3663 0.0726 0.097 Uiso calc R 1 . . H
C12_4 0.7510(3) 0.3223(2) 0.0643(8) 0.081(2) Uani d . 1 . . C
H12A_4 0.7529 0.3218 0.1543 0.097 Uiso calc R 1 . . H
H12B_4 0.7163 0.3012 0.0324 0.097 Uiso calc R 1 . . H
C13_4 0.7979(3) 0.3160(2) 0.0085(7) 0.065(2) Uani d . 1 . . C
C14_4 0.8519(3) 0.3518(2) 0.0564(7) 0.066(2) Uani d . 1 . . C
H14_4 0.8512 0.3530 0.1477 0.079 Uiso calc R 1 . . H
C15_4 0.8970(3) 0.3401(3) 0.0237(8) 0.092(3) Uani d . 1 . . C
H15A_4 0.9082 0.3458 -0.0608 0.111 Uiso calc R 1 . . H
H15B_4 0.9286 0.3535 0.0812 0.111 Uiso calc R 1 . . H
C16_4 0.8690(3) 0.2964(3) 0.0374(8) 0.099(3) Uani d . 1 . . C
H16A_4 0.8861 0.2906 0.1072 0.118 Uiso calc R 1 . . H
H16B_4 0.8729 0.2828 -0.0375 0.118 Uiso calc R 1 . . H
C17_4 0.8074(3) 0.2822(2) 0.0597(7) 0.074(2) Uani d . 1 . . C
H17_4 0.8036 0.2833 0.1502 0.089 Uiso calc R 1 . . H
C18_4 0.7921(3) 0.3110(2) -0.1364(6) 0.087(2) Uani d . 1 . . C
H18A_4 0.8218 0.3073 -0.1685 0.131 Uiso calc R 1 . . H
H18B_4 0.7927 0.3340 -0.1678 0.131 Uiso calc R 1 . . H
H18C_4 0.7581 0.2887 -0.1623 0.131 Uiso calc R 1 . . H
C19_4 0.7953(3) 0.4310(2) -0.1205(6) 0.082(2) Uani d . 1 . . C
H19A_4 0.7590 0.4101 -0.1351 0.124 Uiso calc R 1 . . H
H19B_4 0.8202 0.4252 -0.1684 0.124 Uiso calc R 1 . . H
H19C_4 0.7964 0.4549 -0.1451 0.124 Uiso calc R 1 . . H
C20_4 0.7716(3) 0.2401(3) 0.0093(8) 0.091(3) Uani d DU 1 . . C
H20_4 0.7772 0.2376 -0.0800 0.109 Uiso calc R 1 . . H
C21_4 0.7109(3) 0.2273(2) 0.0269(8) 0.095(3) Uani d DU 1 . . C
H21A_4 0.6899 0.2007 -0.0053 0.142 Uiso calc R 1 . . H
H21B_4 0.6998 0.2436 -0.0172 0.142 Uiso calc R 1 . . H
H21C_4 0.7050 0.2297 0.1141 0.142 Uiso calc R 1 . . H
C22_4 0.7903(4) 0.2136(3) 0.0781(9) 0.109(3) Uani d DU 1 . . C
H22A_4 0.8288 0.2223 0.0657 0.131 Uiso calc R 1 . . H
H22B_4 0.7861 0.2168 0.1668 0.131 Uiso calc R 1 . . H
C23_4 0.7591(5) 0.1703(3) 0.0354(12) 0.162(5) Uani d DU 1 . . C
H23A_4 0.7640 0.1666 -0.0528 0.194 Uiso calc R 1 . . H
H23B_4 0.7205 0.1612 0.0469 0.194 Uiso calc R 1 . . H
C24_4 0.7797(6) 0.1460(4) 0.1106(14) 0.188(6) Uani d DU 1 . . C
H24A_4 0.8130 0.1477 0.0762 0.226 Uiso calc R 1 . . H
H24B_4 0.7880 0.1567 0.1968 0.226 Uiso calc R 1 . . H
C25_4 0.7360(10) 0.1027(4) 0.106(2) 0.369(19) Uani d DU 1 . . C
H25_4 0.7015 0.0984 0.1418 0.443 Uiso calc R 1 . . H
C26_4 0.7311(13) 0.0878(6) -0.015(2) 0.46(2) Uani d DU 1 . . C
H26A_4 0.7047 0.0607 -0.0216 0.689 Uiso calc R 1 . . H
H26B_4 0.7657 0.0902 -0.0399 0.689 Uiso calc R 1 . . H
H26C_4 0.7194 0.1018 -0.0684 0.689 Uiso calc R 1 . . H
C27_4 0.7659(10) 0.0835(7) 0.169(2) 0.441(19) Uani d DU 1 . . C
H27A_4 0.7718 0.0919 0.2566 0.661 Uiso calc R 1 . . H
H27B_4 0.8004 0.0907 0.1325 0.661 Uiso calc R 1 . . H
H27C_4 0.7443 0.0556 0.1593 0.661 Uiso calc R 1 . . H
O03_5 0.1354(3) 0.4183(2) 0.5397(6) 0.118(2) Uani d D 1 . . O
H03_5 0.165(3) 0.4318(14) 0.610(7) 0.141 Uiso d D 1 . . H
C01_5 0.1747(3) 0.3403(3) 0.4166(8) 0.094(3) Uani d . 1 . . C
H01A_5 0.1438 0.3256 0.3582 0.113 Uiso calc R 1 . . H
H01B_5 0.2073 0.3430 0.3760 0.113 Uiso calc R 1 . . H
C02_5 0.1792(4) 0.3811(3) 0.4462(9) 0.103(3) Uani d . 1 . . C
H02A_5 0.2124 0.3969 0.4970 0.123 Uiso calc R 1 . . H
H02B_5 0.1820 0.3935 0.3688 0.123 Uiso calc R 1 . . H
C03_5 0.1323(4) 0.3802(3) 0.5122(9) 0.101(3) Uani d D 1 . . C
H03C_5 0.0993 0.3645 0.4591 0.121 Uiso calc R 1 . . H
C04_5 0.1270(4) 0.3600(3) 0.6337(8) 0.105(3) Uani d . 1 . . C
H04A_5 0.0945 0.3574 0.6745 0.126 Uiso calc R 1 . . H
H04B_5 0.1584 0.3756 0.6900 0.126 Uiso calc R 1 . . H
C05_5 0.1235(3) 0.3192(3) 0.6039(9) 0.088(3) Uani d . 1 . . C
C06_5 0.0821(4) 0.2878(3) 0.6420(10) 0.121(4) Uani d . 1 . . C
H06_5 0.0537 0.2910 0.6779 0.146 Uiso calc R 1 . . H
C07_5 0.0776(4) 0.2475(3) 0.6314(10) 0.128(4) Uani d . 1 . . C
H07A_5 0.0488 0.2313 0.5698 0.154 Uiso calc R 1 . . H
H07B_5 0.0680 0.2362 0.7110 0.154 Uiso calc R 1 . . H
C08_5 0.1322(4) 0.2483(3) 0.5927(9) 0.100(3) Uani d . 1 . . C
H08_5 0.1589 0.2577 0.6638 0.120 Uiso calc R 1 . . H
C09_5 0.1537(3) 0.2748(3) 0.4872(9) 0.089(3) Uani d . 1 . . C
H09_5 0.1231 0.2659 0.4253 0.106 Uiso calc R 1 . . H
C10_5 0.1679(3) 0.3177(3) 0.5296(8) 0.080(2) Uani d . 1 . . C
C11_5 0.1991(4) 0.2714(3) 0.4202(10) 0.115(3) Uani d . 1 . . C
H11A_5 0.2325 0.2846 0.4722 0.138 Uiso calc R 1 . . H
H11B_5 0.2047 0.2845 0.3437 0.138 Uiso calc R 1 . . H
C12_5 0.1877(4) 0.2289(3) 0.3881(10) 0.119(4) Uani d . 1 . . C
H12A_5 0.1598 0.2176 0.3210 0.143 Uiso calc R 1 . . H
H12B_5 0.2207 0.2290 0.3572 0.143 Uiso calc R 1 . . H
C13_5 0.1699(4) 0.2034(3) 0.4932(11) 0.102(3) Uani d . 1 . . C
C14_5 0.1203(5) 0.2055(3) 0.5429(11) 0.119(4) Uani d . 1 . . C
H14_5 0.0934 0.1977 0.4727 0.143 Uiso calc R 1 . . H
C15_5 0.0963(5) 0.1749(4) 0.6359(13) 0.170(6) Uani d . 1 . . C
H15A_5 0.0575 0.1664 0.6425 0.204 Uiso calc R 1 . . H
H15B_5 0.1145 0.1844 0.7178 0.204 Uiso calc R 1 . . H
C16_5 0.1076(6) 0.1409(3) 0.5759(14) 0.184(6) Uani d . 1 . . C
H16A_5 0.1260 0.1327 0.6363 0.221 Uiso calc R 1 . . H
H16B_5 0.0737 0.1185 0.5461 0.221 Uiso calc R 1 . . H
C17_5 0.1450(6) 0.1590(4) 0.4646(12) 0.137(4) Uani d . 1 . . C
H17_5 0.1207 0.1525 0.3899 0.164 Uiso calc R 1 . . H
C18_5 0.2148(4) 0.2155(3) 0.5945(10) 0.145(4) Uani d . 1 . . C
H18A_5 0.2016 0.1984 0.6609 0.217 Uiso calc R 1 . . H
H18B_5 0.2254 0.2418 0.6263 0.217 Uiso calc R 1 . . H
H18C_5 0.2457 0.2138 0.5603 0.217 Uiso calc R 1 . . H
C19_5 0.2202(4) 0.3366(3) 0.6163(9) 0.119(4) Uani d . 1 . . C
H19A_5 0.2501 0.3364 0.5725 0.179 Uiso calc R 1 . . H
H19B_5 0.2146 0.3222 0.6889 0.179 Uiso calc R 1 . . H
H19C_5 0.2284 0.3631 0.6413 0.179 Uiso calc R 1 . . H
C20_5 0.1806(6) 0.1382(4) 0.4429(15) 0.180(6) Uani d DU 1 . . C
H20_5 0.2040 0.1420 0.5175 0.216 Uiso calc R 1 . . H
C21_5 0.2164(6) 0.1566(4) 0.3288(15) 0.208(7) Uani d DU 1 . . C
H21A_5 0.2392 0.1442 0.3118 0.312 Uiso calc R 1 . . H
H21B_5 0.2389 0.1840 0.3484 0.312 Uiso calc R 1 . . H
H21C_5 0.1930 0.1526 0.2567 0.312 Uiso calc R 1 . . H
C22_5 0.1438(6) 0.0936(3) 0.4072(16) 0.239(9) Uani d DU 1 . . C
H22A_5 0.1152 0.0832 0.4660 0.286 Uiso calc R 1 . . H
H22B_5 0.1266 0.0902 0.3248 0.286 Uiso calc R 1 . . H
C23_5 0.1779(7) 0.0706(4) 0.4078(19) 0.276(10) Uani d DU 1 . . C
H23A_5 0.2054 0.0798 0.3461 0.332 Uiso calc R 1 . . H
H23B_5 0.1961 0.0745 0.4891 0.332 Uiso calc R 1 . . H
C24_5 0.1387(8) 0.0267(4) 0.377(2) 0.335(14) Uani d DU 1 . . C
H24A_5 0.1147 0.0168 0.4456 0.402 Uiso calc R 1 . . H
H24B_5 0.1162 0.0236 0.3029 0.402 Uiso calc R 1 . . H
C25_5 0.1705(13) 0.0034(7) 0.356(4) 0.43(2) Uani d DU 1 . . C
H25_5 0.1914 0.0108 0.2812 0.511 Uiso calc R 1 . . H
C26_5 0.206(2) 0.0082(12) 0.464(4) 0.65(4) Uani d DU 1 . . C
H26A_5 0.2340 0.0349 0.4756 0.977 Uiso calc R 1 . . H
H26B_5 0.2234 -0.0084 0.4509 0.977 Uiso calc R 1 . . H
H26C_5 0.1854 0.0015 0.5375 0.977 Uiso calc R 1 . . H
C27_5 0.1256(12) -0.0379(6) 0.338(4) 0.58(3) Uani d DU 1 . . C
H27A_5 0.0983 -0.0391 0.2788 0.867 Uiso calc R 1 . . H
H27B_5 0.1094 -0.0461 0.4161 0.867 Uiso calc R 1 . . H
H27C_5 0.1404 -0.0547 0.3070 0.867 Uiso calc R 1 . . H
O03_6 0.1187(3) 0.41050(19) 0.0493(6) 0.109(2) Uani d D 1 . . O
H03_6 0.131(3) 0.4301(8) 0.119(6) 0.131 Uiso d D 1 . . H
C01_6 0.0319(4) 0.3141(3) 0.1845(8) 0.100(3) Uani d . 1 . . C
H01A_6 -0.0048 0.3033 0.2143 0.120 Uiso calc R 1 . . H
H01B_6 0.0564 0.3162 0.2536 0.120 Uiso calc R 1 . . H
C02_6 0.0480(4) 0.3556(3) 0.1425(8) 0.103(3) Uani d . 1 . . C
H02A_6 0.0209 0.3542 0.0810 0.124 Uiso calc R 1 . . H
H02B_6 0.0485 0.3725 0.2137 0.124 Uiso calc R 1 . . H
C03_6 0.1032(4) 0.3727(3) 0.0872(8) 0.089(3) Uani d D 1 . . C
H03C_6 0.1303 0.3739 0.1497 0.107 Uiso calc R 1 . . H
C04_6 0.1017(3) 0.3465(3) -0.0248(8) 0.096(3) Uani d . 1 . . C
H04A_6 0.1376 0.3569 -0.0591 0.116 Uiso calc R 1 . . H
H04B_6 0.0762 0.3462 -0.0886 0.116 Uiso calc R 1 . . H
C05_6 0.0848(3) 0.3053(3) 0.0094(8) 0.079(2) Uani d . 1 . . C
C06_6 0.1155(4) 0.2876(3) -0.0244(9) 0.101(3) Uani d . 1 . . C
H06_6 0.1463 0.3016 -0.0686 0.121 Uiso calc R 1 . . H
C07_6 0.1037(4) 0.2464(3) 0.0044(10) 0.115(3) Uani d . 1 . . C
H07A_6 0.1303 0.2478 0.0674 0.138 Uiso calc R 1 . . H
H07B_6 0.1075 0.2326 -0.0704 0.138 Uiso calc R 1 . . H
C08_6 0.0457(4) 0.2233(3) 0.0513(9) 0.094(3) Uani d . 1 . . C
H08_6 0.0195 0.2139 -0.0206 0.112 Uiso calc R 1 . . H
C09_6 0.0321(3) 0.2498(3) 0.1393(8) 0.090(3) Uani d . 1 . . C
H09_6 0.0611 0.2603 0.2054 0.108 Uiso calc R 1 . . H
C10_6 0.0341(3) 0.2854(3) 0.0784(8) 0.080(2) Uani d . 1 . . C
C11_6 -0.0213(4) 0.2258(3) 0.2045(10) 0.122(4) Uani d . 1 . . C
H11A_6 -0.0260 0.2426 0.2688 0.147 Uiso calc R 1 . . H
H11B_6 -0.0518 0.2169 0.1439 0.147 Uiso calc R 1 . . H
C12_6 -0.0224(5) 0.1903(3) 0.2640(11) 0.138(4) Uani d . 1 . . C
H12A_6 -0.0577 0.1756 0.2987 0.166 Uiso calc R 1 . . H
H12B_6 0.0051 0.1992 0.3319 0.166 Uiso calc R 1 . . H
C13_6 -0.0118(5) 0.1634(3) 0.1689(10) 0.109(3) Uani d . 1 . . C
C14_6 0.0424(4) 0.1884(3) 0.1147(10) 0.103(3) Uani d . 1 . . C
H14_6 0.0690 0.1991 0.1858 0.124 Uiso calc R 1 . . H
C15_6 0.0581(6) 0.1603(3) 0.0365(12) 0.159(5) Uani d . 1 . . C
H15A_6 0.0973 0.1707 0.0326 0.191 Uiso calc R 1 . . H
H15B_6 0.0415 0.1543 -0.0473 0.191 Uiso calc R 1 . . H
C16_6 0.0329(6) 0.1241(4) 0.1171(14) 0.171(6) Uani d . 1 . . C
H16A_6 0.0097 0.1010 0.0637 0.205 Uiso calc R 1 . . H
H16B_6 0.0620 0.1200 0.1541 0.205 Uiso calc R 1 . . H
C17_6 -0.0008(6) 0.1302(4) 0.2211(13) 0.152(5) Uani d . 1 . . C
H17_6 0.0240 0.1420 0.2950 0.183 Uiso calc R 1 . . H
C18_6 -0.0584(4) 0.1451(3) 0.0654(11) 0.155(5) Uani d . 1 . . C
H18A_6 -0.0922 0.1291 0.1022 0.232 Uiso calc R 1 . . H
H18B_6 -0.0502 0.1294 0.0051 0.232 Uiso calc R 1 . . H
H18C_6 -0.0616 0.1655 0.0249 0.232 Uiso calc R 1 . . H
C19_6 -0.0157(3) 0.2726(3) -0.0163(8) 0.108(3) Uani d . 1 . . C
H19A_6 -0.0490 0.2596 0.0261 0.162 Uiso calc R 1 . . H
H19B_6 -0.0142 0.2551 -0.0818 0.162 Uiso calc R 1 . . H
H19C_6 -0.0146 0.2952 -0.0514 0.162 Uiso calc R 1 . . H
C20_6 -0.0484(7) 0.0918(4) 0.2594(16) 0.193(7) Uani d DU 1 . . C
H20_6 -0.0733 0.0790 0.1861 0.231 Uiso calc R 1 . . H
C21_6 -0.0794(8) 0.1022(5) 0.3591(19) 0.310(13) Uani d DU 1 . . C
H21A_6 -0.0902 0.1207 0.3291 0.465 Uiso calc R 1 . . H
H21B_6 -0.0563 0.1133 0.4334 0.465 Uiso calc R 1 . . H
H21C_6 -0.1113 0.0790 0.3774 0.465 Uiso calc R 1 . . H
C22_6 -0.0264(7) 0.0649(4) 0.3012(19) 0.286(11) Uani d DU 1 . . C
H22A_6 -0.0059 0.0761 0.3801 0.343 Uiso calc R 1 . . H
H22B_6 -0.0010 0.0644 0.2408 0.343 Uiso calc R 1 . . H
C23_6 -0.0685(8) 0.0229(5) 0.318(2) 0.330(14) Uani d DU 1 . . C
H23A_6 -0.0913 0.0116 0.2420 0.396 Uiso calc R 1 . . H
H23B_6 -0.0916 0.0223 0.3855 0.396 Uiso calc R 1 . . H
C24_6 -0.0370(9) -0.0011(6) 0.348(3) 0.42(2) Uani d DU 1 . . C
H24A_6 -0.0073 0.0051 0.2922 0.504 Uiso calc R 1 . . H
H24B_6 -0.0215 0.0061 0.4328 0.504 Uiso calc R 1 . . H
C25_6 -0.0745(17) -0.0437(7) 0.333(4) 0.69(5) Uani d DU 1 . . C
H25_6 -0.1090 -0.0523 0.2848 0.828 Uiso calc R 1 . . H
C26_6 -0.038(2) -0.0610(14) 0.292(5) 0.92(7) Uani d DU 1 . . C
H26A_6 -0.0551 -0.0884 0.3052 1.381 Uiso calc R 1 . . H
H26B_6 -0.0039 -0.0482 0.3406 1.381 Uiso calc R 1 . . H
H26C_6 -0.0312 -0.0575 0.2056 1.381 Uiso calc R 1 . . H
C27_6 -0.076(3) -0.0406(14) 0.477(4) 0.71(4) Uani d DU 1 . . C
H27A_6 -0.0955 -0.0663 0.5058 1.062 Uiso calc R 1 . . H
H27B_6 -0.0943 -0.0254 0.5017 1.062 Uiso calc R 1 . . H
H27C_6 -0.0395 -0.0282 0.5132 1.062 Uiso calc R 1 . . H
O03_7 0.3405(3) 0.55436(18) 0.6319(5) 0.103(2) Uani d D 1 . . O
H03_7 0.345(4) 0.5676(15) 0.712(5) 0.124 Uiso d D 1 . . H
C01_7 0.3288(3) 0.4575(2) 0.5147(8) 0.087(2) Uani d . 1 . . C
H01A_7 0.3145 0.4431 0.4345 0.104 Uiso calc R 1 . . H
H01B_7 0.3065 0.4417 0.5782 0.104 Uiso calc R 1 . . H
C02_7 0.3231(4) 0.4948(3) 0.5167(8) 0.104(3) Uani d . 1 . . C
H02A_7 0.3428 0.5099 0.4489 0.125 Uiso calc R 1 . . H
H02B_7 0.2849 0.4883 0.5039 0.125 Uiso calc R 1 . . H
C03_7 0.3451(4) 0.5187(3) 0.6385(8) 0.088(3) Uani d D 1 . . C
H03C_7 0.3228 0.5041 0.7055 0.106 Uiso calc R 1 . . H
C04_7 0.4033(3) 0.5268(2) 0.6647(7) 0.087(3) Uani d . 1 . . C
H04A_7 0.4262 0.5442 0.6050 0.105 Uiso calc R 1 . . H
H04B_7 0.4154 0.5400 0.7473 0.105 Uiso calc R 1 . . H
C05_7 0.4106(3) 0.4907(2) 0.6576(7) 0.070(2) Uani d . 1 . . C
C06_7 0.4365(3) 0.4830(2) 0.7454(7) 0.081(2) Uani d . 1 . . C
H06_7 0.4489 0.5006 0.8156 0.097 Uiso calc R 1 . . H
C07_7 0.4484(3) 0.4489(2) 0.7452(6) 0.075(2) Uani d . 1 . . C
H07A_7 0.4256 0.4311 0.8041 0.090 Uiso calc R 1 . . H
H07B_7 0.4862 0.4580 0.7733 0.090 Uiso calc R 1 . . H
C08_7 0.4385(3) 0.4266(2) 0.6152(7) 0.074(2) Uani d . 1 . . C
H08_7 0.4688 0.4412 0.5626 0.089 Uiso calc R 1 . . H
C09_7 0.3848(3) 0.4231(2) 0.5558(6) 0.0662(19) Uani d . 1 . . C
H09_7 0.3565 0.4107 0.6154 0.079 Uiso calc R 1 . . H
C10_7 0.3874(3) 0.4634(2) 0.5367(7) 0.071(2) Uani d . 1 . . C
C11_7 0.3672(3) 0.3958(2) 0.4361(7) 0.087(3) Uani d . 1 . . C
H11A_7 0.3320 0.3924 0.4054 0.105 Uiso calc R 1 . . H
H11B_7 0.3933 0.4079 0.3730 0.105 Uiso calc R 1 . . H
C12_7 0.3634(3) 0.3559(2) 0.4552(7) 0.088(3) Uani d . 1 . . C
H12A_7 0.3527 0.3401 0.3763 0.105 Uiso calc R 1 . . H
H12B_7 0.3354 0.3428 0.5135 0.105 Uiso calc R 1 . . H
C13_7 0.4183(3) 0.3590(3) 0.5058(7) 0.075(2) Uani d . 1 . . C
C14_7 0.4335(3) 0.3861(2) 0.6267(7) 0.070(2) Uani d . 1 . . C
H14_7 0.4029 0.3733 0.6806 0.084 Uiso calc R 1 . . H
C15_7 0.4815(3) 0.3821(3) 0.6876(8) 0.093(3) Uani d . 1 . . C
H15A_7 0.4843 0.3882 0.7772 0.111 Uiso calc R 1 . . H
H15B_7 0.5157 0.3990 0.6523 0.111 Uiso calc R 1 . . H
C16_7 0.4654(3) 0.3385(3) 0.6551(8) 0.099(3) Uani d . 1 . . C
H16A_7 0.4556 0.3244 0.7297 0.119 Uiso calc R 1 . . H
H16B_7 0.4958 0.3359 0.6198 0.119 Uiso calc R 1 . . H
C17_7 0.4159(3) 0.3218(2) 0.5591(7) 0.072(2) Uani d . 1 . . C
H17_7 0.3831 0.3108 0.6074 0.086 Uiso calc R 1 . . H
C18_7 0.4635(3) 0.3747(3) 0.4107(7) 0.099(3) Uani d . 1 . . C
H18A_7 0.4644 0.3975 0.3775 0.149 Uiso calc R 1 . . H
H18B_7 0.4560 0.3550 0.3440 0.149 Uiso calc R 1 . . H
H18C_7 0.4982 0.3813 0.4515 0.149 Uiso calc R 1 . . H
C19_7 0.4238(4) 0.4839(3) 0.4286(7) 0.116(4) Uani d . 1 . . C
H19A_7 0.4600 0.4870 0.4447 0.174 Uiso calc R 1 . . H
H19B_7 0.4252 0.5090 0.4227 0.174 Uiso calc R 1 . . H
H19C_7 0.4087 0.4683 0.3516 0.174 Uiso calc R 1 . . H
C20_7 0.4140(4) 0.2884(2) 0.4729(7) 0.089(3) Uani d DU 1 . . C
H20_7 0.4491 0.2973 0.4334 0.107 Uiso calc R 1 . . H
C21_7 0.3685(4) 0.2747(3) 0.3705(8) 0.133(4) Uani d DU 1 . . C
H21A_7 0.3733 0.2963 0.3234 0.200 Uiso calc R 1 . . H
H21B_7 0.3337 0.2647 0.4079 0.200 Uiso calc R 1 . . H
H21C_7 0.3698 0.2545 0.3160 0.200 Uiso calc R 1 . . H
C22_7 0.4051(4) 0.2537(3) 0.5493(8) 0.113(3) Uani d DU 1 . . C
H22A_7 0.4321 0.2632 0.6184 0.136 Uiso calc R 1 . . H
H22B_7 0.3695 0.2441 0.5844 0.136 Uiso calc R 1 . . H
C23_7 0.4084(5) 0.2200(3) 0.4790(9) 0.130(4) Uani d DU 1 . . C
H23A_7 0.4459 0.2283 0.4571 0.156 Uiso calc R 1 . . H
H23B_7 0.3862 0.2135 0.4019 0.156 Uiso calc R 1 . . H
C24_7 0.3898(6) 0.1839(3) 0.5498(11) 0.168(6) Uani d DU 1 B . C
H24A_7 0.3526 0.1758 0.5739 0.202 Uiso calc R 1 . . H
H24B_7 0.4128 0.1899 0.6253 0.202 Uiso calc R 1 . . H
C25_7 0.3925(8) 0.1496(4) 0.4689(17) 0.188(7) Uani d DU 1 . . C
H25_7 0.4293 0.1556 0.4434 0.225 Uiso calc R 1 A 1 H
C26_7 0.3672(12) 0.1144(6) 0.545(2) 0.445(19) Uani d DU 1 B . C
H26A_7 0.3835 0.1213 0.6280 0.668 Uiso calc R 1 . . H
H26B_7 0.3735 0.0937 0.5067 0.668 Uiso calc R 1 . . H
H26C_7 0.3287 0.1059 0.5479 0.668 Uiso calc R 1 . . H
C27_7 0.3497(13) 0.1328(8) 0.363(2) 0.214(17) Uani d PDU 0.503(18) B 1 C
H27A_7 0.3209 0.1396 0.3797 0.321 Uiso calc PR 0.503(18) B 1 H
H27B_7 0.3351 0.1049 0.3554 0.321 Uiso calc PR 0.503(18) B 1 H
H27C_7 0.3659 0.1432 0.2867 0.321 Uiso calc PR 0.503(18) B 1 H
C27'_7 0.4518(10) 0.1544(9) 0.487(2) 0.210(18) Uani d PDU 0.497(18) B 2 C
H27D_7 0.4558 0.1456 0.5668 0.315 Uiso calc PR 0.497(18) B 2 H
H27E_7 0.4777 0.1813 0.4841 0.315 Uiso calc PR 0.497(18) B 2 H
H27F_7 0.4582 0.1390 0.4221 0.315 Uiso calc PR 0.497(18) B 2 H
O03_8 0.3277(3) 0.54371(19) 0.1287(6) 0.111(2) Uani d D 1 . . O
H03_8 0.323(4) 0.5550(15) 0.205(4) 0.134 Uiso d D 1 . . H
C01_8 0.2682(3) 0.4338(2) 0.1082(8) 0.092(3) Uani d . 1 . . C
H01A_8 0.2747 0.4314 0.1955 0.110 Uiso calc R 1 . . H
H01B_8 0.2321 0.4133 0.0821 0.110 Uiso calc R 1 . . H
C02_8 0.2691(4) 0.4739(3) 0.0952(9) 0.102(3) Uani d . 1 . . C
H02A_8 0.2612 0.4763 0.0089 0.122 Uiso calc R 1 . . H
H02B_8 0.2415 0.4759 0.1455 0.122 Uiso calc R 1 . . H
C03_8 0.3253(4) 0.5063(3) 0.1386(8) 0.095(3) Uani d D 1 . . C
H03C_8 0.3326 0.5035 0.2260 0.114 Uiso calc R 1 . . H
C04_8 0.3681(4) 0.5025(2) 0.0592(8) 0.091(3) Uani d . 1 . . C
H04A_8 0.3627 0.5074 -0.0261 0.110 Uiso calc R 1 . . H
H04B_8 0.4041 0.5223 0.0900 0.110 Uiso calc R 1 . . H
C05_8 0.3662(3) 0.4627(3) 0.0602(7) 0.075(2) Uani d . 1 . . C
C06_8 0.4110(3) 0.4590(3) 0.0832(7) 0.083(2) Uani d . 1 . . C
H06_8 0.4430 0.4818 0.1032 0.100 Uiso calc R 1 . . H
C07_8 0.4148(3) 0.4215(3) 0.0800(7) 0.088(3) Uani d . 1 . . C
H07A_8 0.4204 0.4161 0.1645 0.105 Uiso calc R 1 . . H
H07B_8 0.4460 0.4242 0.0336 0.105 Uiso calc R 1 . . H
C08_8 0.3632(3) 0.3873(2) 0.0195(7) 0.074(2) Uani d . 1 . . C
H08_8 0.3635 0.3892 -0.0710 0.089 Uiso calc R 1 . . H
C09_8 0.3121(3) 0.3900(2) 0.0687(7) 0.068(2) Uani d . 1 . . C
H09_8 0.3168 0.3928 0.1599 0.082 Uiso calc R 1 . . H
C10_8 0.3109(3) 0.4279(2) 0.0308(6) 0.067(2) Uani d . 1 . . C
C11_8 0.2595(3) 0.3528(2) 0.0369(8) 0.082(2) Uani d . 1 . . C
H11A_8 0.2490 0.3522 -0.0501 0.098 Uiso calc R 1 . . H
H11B_8 0.2311 0.3539 0.0866 0.098 Uiso calc R 1 . . H
C12_8 0.2614(3) 0.3145(2) 0.0573(8) 0.089(3) Uani d . 1 . . C
H12A_8 0.2644 0.3123 0.1461 0.107 Uiso calc R 1 . . H
H12B_8 0.2275 0.2928 0.0241 0.107 Uiso calc R 1 . . H
C13_8 0.3091(3) 0.3122(3) -0.0052(7) 0.075(2) Uani d . 1 . . C
C14_8 0.3608(3) 0.3487(3) 0.0458(7) 0.076(2) Uani d . 1 . . C
H14_8 0.3610 0.3481 0.1368 0.092 Uiso calc R 1 . . H
C15_8 0.4072(3) 0.3403(3) 0.0037(9) 0.104(3) Uani d . 1 . . C
H15A_8 0.4391 0.3538 0.0603 0.124 Uiso calc R 1 . . H
H15B_8 0.4172 0.3483 -0.0797 0.124 Uiso calc R 1 . . H
C16_8 0.3844(4) 0.2961(3) 0.0062(9) 0.110(3) Uani d . 1 . . C
H16A_8 0.4032 0.2900 0.0717 0.133 Uiso calc R 1 . . H
H16B_8 0.3894 0.2850 -0.0730 0.133 Uiso calc R 1 . . H
C17_8 0.3225(3) 0.2790(3) 0.0309(9) 0.089(3) Uani d . 1 . . C
H17_8 0.3188 0.2772 0.1211 0.107 Uiso calc R 1 . . H
C18_8 0.3017(3) 0.3108(2) -0.1473(7) 0.098(3) Uani d . 1 . . C
H18A_8 0.3320 0.3094 -0.1857 0.147 Uiso calc R 1 . . H
H18B_8 0.2999 0.3339 -0.1696 0.147 Uiso calc R 1 . . H
H18C_8 0.2685 0.2882 -0.1756 0.147 Uiso calc R 1 . . H
C19_8 0.2958(3) 0.4254(2) -0.1098(6) 0.086(2) Uani d . 1 . . C
H19A_8 0.2608 0.4033 -0.1294 0.128 Uiso calc R 1 . . H
H19B_8 0.3229 0.4226 -0.1581 0.128 Uiso calc R 1 . . H
H19C_8 0.2941 0.4488 -0.1291 0.128 Uiso calc R 1 . . H
C20_8 0.2902(4) 0.2383(3) -0.0315(10) 0.110(3) Uani d DU 1 . . C
H20_8 0.2952 0.2395 -0.1215 0.132 Uiso calc R 1 . . H
C21_8 0.2288(4) 0.2216(3) -0.0104(10) 0.140(4) Uani d DU 1 . . C
H21A_8 0.2097 0.1958 -0.0511 0.210 Uiso calc R 1 . . H
H21B_8 0.2152 0.2381 -0.0445 0.210 Uiso calc R 1 . . H
H21C_8 0.2230 0.2205 0.0774 0.210 Uiso calc R 1 . . H
C22_8 0.3127(5) 0.2111(3) 0.0171(12) 0.154(5) Uani d DU 1 . . C
H22A_8 0.3518 0.2229 0.0076 0.185 Uiso calc R 1 . . H
H22B_8 0.3063 0.2084 0.1053 0.185 Uiso calc R 1 . . H
C23_8 0.2857(6) 0.1709(4) -0.0532(17) 0.235(9) Uani d DU 1 . . C
H23A_8 0.2474 0.1581 -0.0353 0.282 Uiso calc R 1 . . H
H23B_8 0.2881 0.1741 -0.1421 0.282 Uiso calc R 1 . . H
C24_8 0.3099(8) 0.1463(5) -0.022(2) 0.356(15) Uani d DU 1 . . C
H24A_8 0.3055 0.1423 0.0663 0.427 Uiso calc R 1 . . H
H24B_8 0.3488 0.1604 -0.0337 0.427 Uiso calc R 1 . . H
C25_8 0.2883(11) 0.1057(6) -0.094(3) 0.46(3) Uani d DU 1 . . C
H25_8 0.3179 0.0995 -0.1157 0.553 Uiso calc R 1 . . H
C26_8 0.257(2) 0.0835(8) 0.012(3) 0.74(5) Uani d DU 1 . . C
H26A_8 0.2384 0.0562 -0.0138 1.116 Uiso calc R 1 . . H
H26B_8 0.2312 0.0924 0.0368 1.116 Uiso calc R 1 . . H
H26C_8 0.2822 0.0877 0.0816 1.116 Uiso calc R 1 . . H
C27_8 0.247(2) 0.0931(11) -0.193(3) 0.75(5) Uani d DU 1 . . C
H27A_8 0.2362 0.0665 -0.2204 1.127 Uiso calc R 1 . . H
H27B_8 0.2606 0.1093 -0.2610 1.127 Uiso calc R 1 . . H
H27C_8 0.2154 0.0952 -0.1625 1.127 Uiso calc R 1 . . H
O03_9 0.8644(3) 0.58182(19) 0.8359(5) 0.1015(19) Uani d D 1 . . O
H03_9 0.848(3) 0.5714(13) 0.913(6) 0.122 Uiso d D 1 . . H
C01_9 0.8242(3) 0.6604(2) 0.7604(7) 0.084(2) Uani d . 1 . . C
H01A_9 0.8541 0.6749 0.7080 0.101 Uiso calc R 1 . . H
H01B_9 0.7910 0.6585 0.7212 0.101 Uiso calc R 1 . . H
C02_9 0.8186(3) 0.6183(2) 0.7681(8) 0.090(3) Uani d . 1 . . C
H02A_9 0.7869 0.6028 0.8143 0.107 Uiso calc R 1 . . H
H02B_9 0.8138 0.6057 0.6848 0.107 Uiso calc R 1 . . H
C03_9 0.8694(4) 0.6214(3) 0.8328(8) 0.084(2) Uani d D 1 . . C
H03C_9 0.9008 0.6369 0.7840 0.101 Uiso calc R 1 . . H
C04_9 0.8786(3) 0.6412(2) 0.9632(7) 0.081(2) Uani d . 1 . . C
H04A_9 0.9123 0.6437 1.0011 0.097 Uiso calc R 1 . . H
H04B_9 0.8489 0.6255 1.0143 0.097 Uiso calc R 1 . . H
C05_9 0.8816(3) 0.6814(3) 0.9578(8) 0.080(2) Uani d . 1 . . C
C06_9 0.9220(4) 0.7120(3) 1.0102(8) 0.094(3) Uani d . 1 . . C
H06_9 0.9504 0.7083 1.0442 0.113 Uiso calc R 1 . . H
C07_9 0.9286(4) 0.7526(3) 1.0231(9) 0.108(3) Uani d . 1 . . C
H07A_9 0.9570 0.7689 0.9700 0.130 Uiso calc R 1 . . H
H07B_9 0.9396 0.7633 1.1087 0.130 Uiso calc R 1 . . H
C08_9 0.8739(4) 0.7528(3) 0.9854(9) 0.095(3) Uani d . 1 . . C
H08_9 0.8488 0.7440 1.0536 0.114 Uiso calc R 1 . . H
C09_9 0.8484(3) 0.7256(3) 0.8690(8) 0.086(3) Uani d . 1 . . C
H09_9 0.8767 0.7340 0.8077 0.104 Uiso calc R 1 . . H
C10_9 0.8346(3) 0.6831(3) 0.8892(8) 0.075(2) Uani d . 1 . . C
C11_9 0.8014(4) 0.7303(3) 0.8113(9) 0.108(3) Uani d . 1 . . C
H11A_9 0.7702 0.7186 0.8630 0.130 Uiso calc R 1 . . H
H11B_9 0.7912 0.7159 0.7300 0.130 Uiso calc R 1 . . H
C12_9 0.8137(4) 0.7728(3) 0.7958(9) 0.104(3) Uani d . 1 . . C
H12A_9 0.8403 0.7832 0.7326 0.125 Uiso calc R 1 . . H
H12B_9 0.7805 0.7733 0.7668 0.125 Uiso calc R 1 . . H
C13_9 0.8357(4) 0.7992(3) 0.9175(11) 0.099(3) Uani d . 1 . . C
C14_9 0.8867(4) 0.7953(3) 0.9600(10) 0.105(3) Uani d . 1 . . C
H14_9 0.9117 0.8029 0.8916 0.126 Uiso calc R 1 . . H
C15_9 0.9133(5) 0.8270(3) 1.0682(11) 0.156(5) Uani d . 1 . . C
H15A_9 0.9520 0.8351 1.0792 0.188 Uiso calc R 1 . . H
H15B_9 0.8959 0.8183 1.1460 0.188 Uiso calc R 1 . . H
C16_9 0.9021(5) 0.8604(3) 1.0198(13) 0.159(5) Uani d . 1 . . C
H16A_9 0.8867 0.8705 1.0846 0.191 Uiso calc R 1 . . H
H16B_9 0.9358 0.8817 0.9959 0.191 Uiso calc R 1 . . H
C17_9 0.8611(5) 0.8424(3) 0.9053(11) 0.125(4) Uani d . 1 . . C
H17_9 0.8830 0.8474 0.8313 0.150 Uiso calc R 1 . . H
C18_9 0.7920(4) 0.7870(3) 1.0107(10) 0.133(4) Uani d . 1 . . C
H18A_9 0.8057 0.8038 1.0860 0.200 Uiso calc R 1 . . H
H18B_9 0.7814 0.7605 1.0290 0.200 Uiso calc R 1 . . H
H18C_9 0.7609 0.7889 0.9768 0.200 Uiso calc R 1 . . H
C19_9 0.7837(3) 0.6639(2) 0.9705(8) 0.101(3) Uani d . 1 . . C
H19A_9 0.7529 0.6647 0.9299 0.152 Uiso calc R 1 . . H
H19B_9 0.7914 0.6781 1.0510 0.152 Uiso calc R 1 . . H
H19C_9 0.7755 0.6373 0.9804 0.152 Uiso calc R 1 . . H
C20_9 0.8261(6) 0.8639(4) 0.8933(13) 0.157(5) Uani d DU 1 . . C
H20_9 0.8048 0.8607 0.9678 0.188 Uiso calc R 1 . . H
C21_9 0.7859(6) 0.8466(3) 0.7739(14) 0.213(7) Uani d DU 1 . . C
H21A_9 0.7627 0.8193 0.7802 0.319 Uiso calc R 1 . . H
H21B_9 0.8066 0.8502 0.7006 0.319 Uiso calc R 1 . . H
H21C_9 0.7639 0.8599 0.7682 0.319 Uiso calc R 1 . . H
C22_9 0.8625(6) 0.9080(3) 0.8801(15) 0.230(8) Uani d DU 1 . . C
H22A_9 0.8919 0.9181 0.9439 0.276 Uiso calc R 1 . . H
H22B_9 0.8786 0.9114 0.7994 0.276 Uiso calc R 1 . . H
C23_9 0.8299(6) 0.9316(4) 0.8925(18) 0.265(10) Uani d DU 1 . . C
H23A_9 0.8016 0.9225 0.8261 0.317 Uiso calc R 1 . . H
H23B_9 0.8123 0.9274 0.9716 0.317 Uiso calc R 1 . . H
C24_9 0.8668(8) 0.9745(4) 0.885(2) 0.382(17) Uani d DU 1 . . C
H24A_9 0.8913 0.9781 0.8182 0.459 Uiso calc R 1 . . H
H24B_9 0.8887 0.9850 0.9628 0.459 Uiso calc R 1 . . H
C25_9 0.8334(15) 0.9972(8) 0.863(4) 0.57(3) Uani d DU 1 . . C
H25_9 0.8089 0.9864 0.7879 0.682 Uiso calc R 1 . . H
C26_9 0.804(2) 0.9965(11) 0.974(4) 0.60(4) Uani d DU 1 . . C
H26A_9 0.7766 0.9704 0.9829 0.897 Uiso calc R 1 . . H
H26B_9 0.7872 1.0133 0.9666 0.897 Uiso calc R 1 . . H
H26C_9 0.8291 1.0056 1.0454 0.897 Uiso calc R 1 . . H
C27_9 0.8752(16) 1.0391(7) 0.852(4) 0.66(3) Uani d DU 1 . . C
H27A_9 0.8954 1.0408 0.7789 0.990 Uiso calc R 1 . . H
H27B_9 0.8998 1.0480 0.9247 0.990 Uiso calc R 1 . . H
H27C_9 0.8571 1.0550 0.8465 0.990 Uiso calc R 1 . . H
O03_10 0.8620(3) 0.58467(19) 0.3528(5) 0.110(2) Uani d D 1 . . O
H03_10 0.859(3) 0.5664(9) 0.420(5) 0.132 Uiso d D 1 . . H
C01_10 0.9586(4) 0.6804(3) 0.5285(8) 0.103(3) Uani d . 1 . . C
H01A_10 0.9374 0.6799 0.6001 0.124 Uiso calc R 1 . . H
H01B_10 0.9962 0.6900 0.5586 0.124 Uiso calc R 1 . . H
C02_10 0.9377(4) 0.6383(3) 0.4695(8) 0.107(3) Uani d . 1 . . C
H02A_10 0.9626 0.6378 0.4075 0.128 Uiso calc R 1 . . H
H02B_10 0.9370 0.6215 0.5337 0.128 Uiso calc R 1 . . H
C03_10 0.8810(4) 0.6228(3) 0.4087(8) 0.087(2) Uani d D 1 . . C
H03C_10 0.8559 0.6227 0.4723 0.105 Uiso calc R 1 . . H
C04_10 0.8825(3) 0.6496(3) 0.3115(7) 0.091(3) Uani d . 1 . . C
H04A_10 0.8463 0.6400 0.2727 0.109 Uiso calc R 1 . . H
H04B_10 0.9067 0.6493 0.2473 0.109 Uiso calc R 1 . . H
C05_10 0.9020(3) 0.6913(3) 0.3658(7) 0.077(2) Uani d . 1 . . C
C06_10 0.8740(3) 0.7102(3) 0.3446(9) 0.105(3) Uani d . 1 . . C
H06_10 0.8420 0.6970 0.2951 0.126 Uiso calc R 1 . . H
C07_10 0.8887(4) 0.7509(3) 0.3925(9) 0.106(3) Uani d . 1 . . C
H07A_10 0.8642 0.7501 0.4573 0.127 Uiso calc R 1 . . H
H07B_10 0.8833 0.7646 0.3252 0.127 Uiso calc R 1 . . H
C08_10 0.9476(4) 0.7736(3) 0.4454(8) 0.094(3) Uani d . 1 . . C
H08_10 0.9723 0.7825 0.3765 0.113 Uiso calc R 1 . . H
C09_10 0.9613(3) 0.7461(2) 0.5201(8) 0.084(2) Uani d . 1 . . C
H09_10 0.9339 0.7366 0.5834 0.101 Uiso calc R 1 . . H
C10_10 0.9557(3) 0.7089(3) 0.4403(8) 0.078(2) Uani d . 1 . . C
C11_10 1.0173(4) 0.7686(3) 0.5926(10) 0.135(4) Uani d . 1 . . C
H11A_10 1.0460 0.7775 0.5336 0.162 Uiso calc R 1 . . H
H11B_10 1.0229 0.7511 0.6450 0.162 Uiso calc R 1 . . H
C12_10 1.0212(5) 0.8046(3) 0.6760(10) 0.149(5) Uani d . 1 . . C
H12A_10 0.9941 0.7958 0.7389 0.179 Uiso calc R 1 . . H
H12B_10 1.0570 0.8183 0.7181 0.179 Uiso calc R 1 . . H
C13_10 1.0113(5) 0.8319(4) 0.5934(11) 0.117(4) Uani d . 1 . . C
C14_10 0.9540(4) 0.8081(3) 0.5281(10) 0.106(3) Uani d . 1 . . C
H14_10 0.9288 0.7975 0.5951 0.128 Uiso calc R 1 . . H
C15_10 0.9399(5) 0.8378(3) 0.4725(11) 0.151(5) Uani d . 1 . . C
H15A_10 0.9007 0.8285 0.4663 0.181 Uiso calc R 1 . . H
H15B_10 0.9542 0.8436 0.3903 0.181 Uiso calc R 1 . . H
C16_10 0.9678(6) 0.8744(4) 0.5664(14) 0.175(6) Uani d . 1 . . C
H16A_10 0.9404 0.8794 0.6080 0.210 Uiso calc R 1 . . H
H16B_10 0.9907 0.8971 0.5228 0.210 Uiso calc R 1 . . H
C17_10 1.0033(6) 0.8662(4) 0.6643(12) 0.137(4) Uani d . 1 . . C
H17_10 0.9796 0.8546 0.7329 0.164 Uiso calc R 1 . . H
C18_10 1.0560(4) 0.8503(3) 0.4962(10) 0.147(4) Uani d . 1 . . C
H18A_10 1.0479 0.8674 0.4486 0.220 Uiso calc R 1 . . H
H18B_10 1.0564 0.8299 0.4411 0.220 Uiso calc R 1 . . H
H18C_10 1.0910 0.8648 0.5391 0.220 Uiso calc R 1 . . H
C19_10 1.0019(3) 0.7203(3) 0.3481(9) 0.109(3) Uani d . 1 . . C
H19A_10 1.0365 0.7317 0.3939 0.163 Uiso calc R 1 . . H
H19B_10 1.0004 0.7388 0.2944 0.163 Uiso calc R 1 . . H
H19C_10 0.9976 0.6974 0.2987 0.163 Uiso calc R 1 . . H
C20_10 1.0542(7) 0.9036(4) 0.7241(14) 0.194(7) Uani d DU 1 . . C
H20_10 1.0778 0.9164 0.6567 0.232 Uiso calc R 1 . . H
C21_10 1.0872(8) 0.8939(5) 0.8171(17) 0.303(13) Uani d DU 1 . . C
H21A_10 1.1185 0.9174 0.8484 0.455 Uiso calc R 1 . . H
H21B_10 1.0991 0.8764 0.7766 0.455 Uiso calc R 1 . . H
H21C_10 1.0651 0.8817 0.8851 0.455 Uiso calc R 1 . . H
C22_10 1.0342(7) 0.9317(4) 0.7830(17) 0.250(9) Uani d DU 1 . . C
H22A_10 1.0074 0.9324 0.7252 0.300 Uiso calc R 1 . . H
H22B_10 1.0156 0.9209 0.8577 0.300 Uiso calc R 1 . . H
C23_10 1.0766(8) 0.9732(5) 0.818(2) 0.357(15) Uani d DU 1 . . C
H23A_10 1.0982 0.9843 0.7471 0.428 Uiso calc R 1 . . H
H23B_10 1.1007 0.9740 0.8859 0.428 Uiso calc R 1 . . H
C24_10 1.0438(11) 0.9970(6) 0.860(3) 0.48(2) Uani d DU 1 . . C
H24A_10 1.0108 0.9881 0.8072 0.577 Uiso calc R 1 . . H
H24B_10 1.0335 0.9926 0.9455 0.577 Uiso calc R 1 . . H
C25_10 1.0798(15) 1.0393(7) 0.848(3) 0.58(4) Uani d DU 1 . . C
H25_10 1.1154 1.0468 0.8122 0.694 Uiso calc R 1 . . H
C26_10 1.042(2) 1.0515(14) 0.787(5) 0.95(7) Uani d DU 1 . . C
H26A_10 1.0601 1.0793 0.7823 1.423 Uiso calc R 1 . . H
H26B_10 1.0101 1.0442 0.8339 1.423 Uiso calc R 1 . . H
H26C_10 1.0319 1.0390 0.7037 1.423 Uiso calc R 1 . . H
C27_10 1.078(2) 1.0426(11) 0.988(3) 0.60(3) Uani d DU 1 . . C
H27A_10 1.0997 1.0693 1.0194 0.902 Uiso calc R 1 . . H
H27B_10 1.0926 1.0268 1.0236 0.902 Uiso calc R 1 . . H
H27C_10 1.0411 1.0338 1.0114 0.902 Uiso calc R 1 . . H
O03_11 0.6613(2) 0.45366(16) 0.8551(5) 0.0858(16) Uani d D 1 . . O
H03_11 0.635(3) 0.4331(9) 0.906(5) 0.103 Uiso d D 1 . . H
C01_11 0.6752(3) 0.5520(2) 0.7927(7) 0.0670(19) Uani d . 1 . . C
H01A_11 0.6918 0.5681 0.7245 0.080 Uiso calc R 1 . . H
H01B_11 0.6950 0.5664 0.8694 0.080 Uiso calc R 1 . . H
C02_11 0.6820(3) 0.5150(2) 0.7746(7) 0.076(2) Uani d . 1 . . C
H02A_11 0.6655 0.5014 0.6944 0.091 Uiso calc R 1 . . H
H02B_11 0.7206 0.5219 0.7753 0.091 Uiso calc R 1 . . H
C03_11 0.6557(3) 0.4887(2) 0.8767(7) 0.075(2) Uani d D 1 . . C
H03C_11 0.6744 0.5020 0.9567 0.090 Uiso calc R 1 . . H
C04_11 0.5962(3) 0.4792(2) 0.8814(7) 0.070(2) Uani d . 1 . . C
H04A_11 0.5808 0.4639 0.9520 0.084 Uiso calc R 1 . . H
H04B_11 0.5768 0.4633 0.8063 0.084 Uiso calc R 1 . . H
C05_11 0.5868(3) 0.5153(2) 0.8929(6) 0.0632(18) Uani d . 1 . . C
C06_11 0.5562(3) 0.5192(2) 0.9783(6) 0.070(2) Uani d . 1 . . C
H06_11 0.5411 0.4996 1.0328 0.083 Uiso calc R 1 . . H
C07_11 0.5437(3) 0.5530(2) 0.9950(6) 0.072(2) Uani d . 1 . . C
H07A_11 0.5625 0.5686 1.0710 0.086 Uiso calc R 1 . . H
H07B_11 0.5048 0.5432 1.0049 0.086 Uiso calc R 1 . . H
C08_11 0.5602(3) 0.5793(2) 0.8858(6) 0.0658(19) Uani d . 1 . . C
H08_11 0.5330 0.5668 0.8164 0.079 Uiso calc R 1 . . H
C09_11 0.6160(3) 0.5846(2) 0.8434(6) 0.0588(18) Uani d . 1 . . C
H09_11 0.6413 0.5952 0.9169 0.071 Uiso calc R 1 . . H
C10_11 0.6154(3) 0.5451(2) 0.7988(6) 0.0609(18) Uani d . 1 . . C
C11_11 0.6380(3) 0.6152(2) 0.7468(7) 0.073(2) Uani d . 1 . . C
H11A_11 0.6149 0.6050 0.6709 0.088 Uiso calc R 1 . . H
H11B_11 0.6743 0.6194 0.7268 0.088 Uiso calc R 1 . . H
C12_11 0.6404(3) 0.6550(2) 0.7909(7) 0.075(2) Uani d . 1 . . C
H12A_11 0.6664 0.6668 0.8617 0.090 Uiso calc R 1 . . H
H12B_11 0.6529 0.6725 0.7243 0.090 Uiso calc R 1 . . H
C13_11 0.5847(3) 0.6496(2) 0.8279(7) 0.068(2) Uani d . 1 . . C
C14_11 0.5639(3) 0.6191(2) 0.9245(6) 0.0623(19) Uani d . 1 . . C
H14_11 0.5914 0.6298 0.9939 0.075 Uiso calc R 1 . . H
C15_11 0.5135(3) 0.6215(2) 0.9744(8) 0.084(2) Uani d . 1 . . C
H15A_11 0.5067 0.6128 1.0581 0.101 Uiso calc R 1 . . H
H15B_11 0.4814 0.6059 0.9204 0.101 Uiso calc R 1 . . H
C16_11 0.5298(3) 0.6653(2) 0.9738(8) 0.088(3) Uani d . 1 . . C
H16A_11 0.5350 0.6768 1.0588 0.105 Uiso calc R 1 . . H
H16B_11 0.5012 0.6688 0.9316 0.105 Uiso calc R 1 . . H
C17_11 0.5839(3) 0.6852(2) 0.9046(7) 0.071(2) Uani d . 1 . . C
H17_11 0.6138 0.6945 0.9684 0.085 Uiso calc R 1 . . H
C18_11 0.5442(3) 0.6369(2) 0.7117(7) 0.091(3) Uani d . 1 . . C
H18A_11 0.5094 0.6339 0.7372 0.136 Uiso calc R 1 . . H
H18B_11 0.5401 0.6125 0.6737 0.136 Uiso calc R 1 . . H
H18C_11 0.5582 0.6565 0.6527 0.136 Uiso calc R 1 . . H
C19_11 0.5860(3) 0.5293(2) 0.6680(6) 0.072(2) Uani d . 1 . . C
H19A_11 0.6039 0.5482 0.6088 0.109 Uiso calc R 1 . . H
H19B_11 0.5486 0.5243 0.6718 0.109 Uiso calc R 1 . . H
H19C_11 0.5874 0.5055 0.6424 0.109 Uiso calc R 1 . . H
C20_11 0.5893(3) 0.7207(2) 0.8407(8) 0.085(2) Uani d DU 1 . . C
H20_11 0.5563 0.7127 0.7872 0.103 Uiso calc R 1 . . H
C21_11 0.6381(4) 0.7371(3) 0.7588(9) 0.138(4) Uani d DU 1 . . C
H21A_11 0.6360 0.7170 0.6986 0.207 Uiso calc R 1 . . H
H21B_11 0.6712 0.7466 0.8097 0.207 Uiso calc R 1 . . H
H21C_11 0.6379 0.7582 0.7162 0.207 Uiso calc R 1 . . H
C22_11 0.5926(4) 0.7526(3) 0.9390(8) 0.117(4) Uani d DU 1 . . C
H22A_11 0.5626 0.7410 0.9937 0.141 Uiso calc R 1 . . H
H22B_11 0.6262 0.7618 0.9894 0.141 Uiso calc R 1 . . H
C23_11 0.5907(5) 0.7873(3) 0.8871(10) 0.134(4) Uani d DU 1 . . C
H23A_11 0.6144 0.7949 0.8175 0.161 Uiso calc R 1 . . H
H23B_11 0.5538 0.7793 0.8547 0.161 Uiso calc R 1 . . H
C24_11 0.6070(6) 0.8220(3) 0.9773(11) 0.184(6) Uani d DU 1 . . C
H24A_11 0.6453 0.8321 1.0017 0.221 Uiso calc R 1 . . H
H24B_11 0.5864 0.8138 1.0516 0.221 Uiso calc R 1 . . H
C25_11 0.5979(11) 0.8551(4) 0.9262(16) 0.40(2) Uani d DU 1 . . C
H25_11 0.5609 0.8492 0.8969 0.477 Uiso calc R 1 . . H
C26_11 0.6279(14) 0.8896(6) 1.025(2) 0.50(2) Uani d DU 1 . . C
H26A_11 0.6259 0.9122 0.9990 0.743 Uiso calc R 1 . . H
H26B_11 0.6654 0.8950 1.0350 0.743 Uiso calc R 1 . . H
H26C_11 0.6109 0.8829 1.1036 0.743 Uiso calc R 1 . . H
C27_11 0.6437(10) 0.8717(6) 0.835(2) 0.383(15) Uani d DU 1 . . C
H27A_11 0.6428 0.8935 0.7989 0.575 Uiso calc R 1 . . H
H27B_11 0.6387 0.8520 0.7706 0.575 Uiso calc R 1 . . H
H27C_11 0.6783 0.8801 0.8793 0.575 Uiso calc R 1 . . H
O03_12 0.6434(3) 0.44459(19) 0.3451(6) 0.121(2) Uani d D 1 . . O
H03_12 0.632(4) 0.4240(19) 0.402(5) 0.145 Uiso d D 1 . . H
C01_12 0.7097(3) 0.5544(2) 0.4172(7) 0.077(2) Uani d . 1 . . C
H01A_12 0.7477 0.5737 0.4150 0.093 Uiso calc R 1 . . H
H01B_12 0.6981 0.5560 0.5011 0.093 Uiso calc R 1 . . H
C02_12 0.7054(4) 0.5135(3) 0.3880(8) 0.098(3) Uani d . 1 . . C
H02A_12 0.7215 0.5128 0.3090 0.117 Uiso calc R 1 . . H
H02B_12 0.7259 0.5084 0.4522 0.117 Uiso calc R 1 . . H
C03_12 0.6472(4) 0.4822(3) 0.3814(8) 0.097(3) Uani d D 1 . . C
H03C_12 0.6316 0.4815 0.4631 0.116 Uiso calc R 1 . . H
C04_12 0.6140(4) 0.4906(2) 0.2838(7) 0.089(3) Uani d . 1 . . C
H04A_12 0.6271 0.4886 0.2017 0.107 Uiso calc R 1 . . H
H04B_12 0.5761 0.4713 0.2840 0.107 Uiso calc R 1 . . H
C05_12 0.6184(3) 0.5308(3) 0.3094(6) 0.074(2) Uani d . 1 . . C
C06_12 0.5731(3) 0.5347(2) 0.3205(6) 0.078(2) Uani d . 1 . . C
H06_12 0.5399 0.5122 0.3134 0.093 Uiso calc R 1 . . H
C07_12 0.5723(3) 0.5732(2) 0.3439(7) 0.080(2) Uani d . 1 . . C
H07A_12 0.5636 0.5760 0.4299 0.096 Uiso calc R 1 . . H
H07B_12 0.5438 0.5735 0.2905 0.096 Uiso calc R 1 . . H
C08_12 0.6265(3) 0.6075(2) 0.3192(7) 0.069(2) Uani d . 1 . . C
H08_12 0.6305 0.6077 0.2288 0.082 Uiso calc R 1 . . H
C09_12 0.6734(3) 0.6023(2) 0.3785(7) 0.070(2) Uani d . 1 . . C
H09_12 0.6643 0.5979 0.4658 0.084 Uiso calc R 1 . . H
C10_12 0.6748(3) 0.5645(3) 0.3246(6) 0.071(2) Uani d . 1 . . C
C11_12 0.7277(3) 0.6384(2) 0.3842(7) 0.083(2) Uani d . 1 . . C
H11A_12 0.7427 0.6408 0.3023 0.100 Uiso calc R 1 . . H
H11B_12 0.7524 0.6350 0.4415 0.100 Uiso calc R 1 . . H
C12_12 0.7260(3) 0.6766(2) 0.4254(7) 0.080(2) Uani d . 1 . . C
H12A_12 0.7180 0.6766 0.5130 0.096 Uiso calc R 1 . . H
H12B_12 0.7616 0.6985 0.4160 0.096 Uiso calc R 1 . . H
C13_12 0.6833(3) 0.6819(3) 0.3496(7) 0.075(2) Uani d . 1 . . C
C14_12 0.6296(3) 0.6465(2) 0.3676(7) 0.070(2) Uani d . 1 . . C
H14_12 0.6254 0.6454 0.4578 0.084 Uiso calc R 1 . . H
C15_12 0.5852(4) 0.6562(3) 0.3149(8) 0.101(3) Uani d . 1 . . C
H15A_12 0.5796 0.6503 0.2252 0.121 Uiso calc R 1 . . H
H15B_12 0.5508 0.6419 0.3538 0.121 Uiso calc R 1 . . H
C16_12 0.6094(4) 0.7004(3) 0.3491(9) 0.106(3) Uani d . 1 . . C
H16A_12 0.5884 0.7055 0.4126 0.127 Uiso calc R 1 . . H
H16B_12 0.6084 0.7137 0.2762 0.127 Uiso calc R 1 . . H
C17_12 0.6702(3) 0.7157(3) 0.3996(8) 0.083(2) Uani d . 1 . . C
H17_12 0.6697 0.7154 0.4907 0.099 Uiso calc R 1 . . H
C18_12 0.6981(3) 0.6872(2) 0.2118(7) 0.094(3) Uani d . 1 . . C
H18A_12 0.7324 0.7101 0.2070 0.141 Uiso calc R 1 . . H
H18B_12 0.6702 0.6900 0.1657 0.141 Uiso calc R 1 . . H
H18C_12 0.7011 0.6648 0.1771 0.141 Uiso calc R 1 . . H
C19_12 0.7017(3) 0.5712(2) 0.1957(6) 0.089(3) Uani d . 1 . . C
H19A_12 0.7378 0.5926 0.2053 0.134 Uiso calc R 1 . . H
H19B_12 0.6802 0.5770 0.1376 0.134 Uiso calc R 1 . . H
H19C_12 0.7037 0.5480 0.1649 0.134 Uiso calc R 1 . . H
C20_12 0.7065(4) 0.7581(3) 0.3698(10) 0.106(3) Uani d DU 1 . . C
H20_12 0.7051 0.7590 0.2790 0.128 Uiso calc R 1 . . H
C21_12 0.7669(4) 0.7732(3) 0.4135(11) 0.150(5) Uani d DU 1 . . C
H21A_12 0.7876 0.7997 0.3928 0.225 Uiso calc R 1 . . H
H21B_12 0.7811 0.7572 0.3726 0.225 Uiso calc R 1 . . H
H21C_12 0.7694 0.7720 0.5022 0.225 Uiso calc R 1 . . H
C22_12 0.6849(5) 0.7856(3) 0.4271(11) 0.144(5) Uani d DU 1 . . C
H22A_12 0.6463 0.7748 0.4050 0.173 Uiso calc R 1 . . H
H22B_12 0.6892 0.7871 0.5173 0.173 Uiso calc R 1 . . H
C23_12 0.7145(6) 0.8270(3) 0.3830(16) 0.216(8) Uani d DU 1 . . C
H23A_12 0.7526 0.8389 0.4116 0.259 Uiso calc R 1 . . H
H23B_12 0.7129 0.8256 0.2925 0.259 Uiso calc R 1 . . H
C24_12 0.6900(7) 0.8514(4) 0.430(2) 0.323(13) Uani d DU 1 . . C
H24A_12 0.6933 0.8535 0.5208 0.387 Uiso calc R 1 . . H
H24B_12 0.6514 0.8383 0.4060 0.387 Uiso calc R 1 . . H
C25_12 0.7155(11) 0.8934(5) 0.384(3) 0.41(2) Uani d DU 1 . . C
H25_12 0.6865 0.9006 0.3655 0.496 Uiso calc R 1 . . H
C26_12 0.741(2) 0.9108(7) 0.504(3) 0.74(5) Uani d DU 1 . . C
H26A_12 0.7139 0.9020 0.5664 1.110 Uiso calc R 1 . . H
H26B_12 0.7566 0.9387 0.5044 1.110 Uiso calc R 1 . . H
H26C_12 0.7688 0.9034 0.5231 1.110 Uiso calc R 1 . . H
C27_12 0.7514(17) 0.9024(9) 0.286(3) 0.59(4) Uani d DU 1 . . C
H27A_12 0.7321 0.8868 0.2112 0.889 Uiso calc R 1 . . H
H27B_12 0.7810 0.8970 0.3070 0.889 Uiso calc R 1 . . H
H27C_12 0.7654 0.9295 0.2716 0.889 Uiso calc R 1 . . H
O03_13 0.3369(3) 0.57874(19) 0.8981(6) 0.116(2) Uani d D 1 . . O
H03_13 0.330(4) 0.560(2) 0.965(4) 0.140 Uiso d D 1 . . H
C01_13 0.3489(3) 0.6725(2) 1.0581(7) 0.084(2) Uani d . 1 . . C
H01A_13 0.3717 0.6891 1.1287 0.101 Uiso calc R 1 . . H
H01B_13 0.3112 0.6631 1.0796 0.101 Uiso calc R 1 . . H
C02_13 0.3605(4) 0.6374(3) 1.0369(7) 0.093(3) Uani d . 1 . . C
H02A_13 0.3533 0.6233 1.1116 0.112 Uiso calc R 1 . . H
H02B_13 0.3986 0.6464 1.0191 0.112 Uiso calc R 1 . . H
C03_13 0.3238(4) 0.6105(3) 0.9266(8) 0.087(2) Uani d D 1 . . C
H03C_13 0.2853 0.6001 0.9468 0.105 Uiso calc R 1 . . H
C04_13 0.3337(3) 0.6326(2) 0.8117(7) 0.086(2) Uani d . 1 . . C
H04A_13 0.3080 0.6159 0.7450 0.103 Uiso calc R 1 . . H
H04B_13 0.3702 0.6393 0.7854 0.103 Uiso calc R 1 . . H
C05_13 0.3275(3) 0.6696(3) 0.8327(7) 0.074(2) Uani d . 1 . . C
C06_13 0.2975(3) 0.6778(3) 0.7524(7) 0.084(2) Uani d . 1 . . C
H06_13 0.2783 0.6591 0.6877 0.101 Uiso calc R 1 . . H
C07_13 0.2927(3) 0.7152(3) 0.7591(7) 0.089(3) Uani d . 1 . . C
H07A_13 0.2559 0.7096 0.7804 0.107 Uiso calc R 1 . . H
H07B_13 0.2986 0.7255 0.6774 0.107 Uiso calc R 1 . . H
C08_13 0.3330(3) 0.7463(2) 0.8543(7) 0.073(2) Uani d . 1 . . C
H08_13 0.3688 0.7587 0.8179 0.087 Uiso calc R 1 . . H
C09_13 0.3383(3) 0.7278(2) 0.9721(7) 0.077(2) Uani d . 1 . . C
H09_13 0.3012 0.7135 1.0005 0.092 Uiso calc R 1 . . H
C10_13 0.3589(3) 0.6970(3) 0.9456(7) 0.074(2) Uani d . 1 . . C
C11_13 0.3707(4) 0.7587(2) 1.0782(7) 0.095(3) Uani d . 1 . . C
H11A_13 0.4090 0.7710 1.0593 0.114 Uiso calc R 1 . . H
H11B_13 0.3673 0.7458 1.1545 0.114 Uiso calc R 1 . . H
C12_13 0.3527(4) 0.7910(3) 1.1016(7) 0.095(3) Uani d . 1 . . C
H12A_13 0.3165 0.7797 1.1339 0.114 Uiso calc R 1 . . H
H12B_13 0.3775 0.8106 1.1638 0.114 Uiso calc R 1 . . H
C13_13 0.3523(3) 0.8101(3) 0.9820(8) 0.085(2) Uani d . 1 . . C
C14_13 0.3151(3) 0.7770(3) 0.8867(7) 0.085(3) Uani d . 1 . . C
H14_13 0.2800 0.7636 0.9257 0.102 Uiso calc R 1 . . H
C15_13 0.3049(4) 0.7982(3) 0.7791(8) 0.104(3) Uani d . 1 . . C
H15A_13 0.2701 0.7818 0.7349 0.125 Uiso calc R 1 . . H
H15B_13 0.3337 0.8054 0.7203 0.125 Uiso calc R 1 . . H
C16_13 0.3049(4) 0.8352(3) 0.8474(9) 0.129(4) Uani d . 1 . . C
H16A_13 0.2687 0.8335 0.8415 0.155 Uiso calc R 1 . . H
H16B_13 0.3302 0.8586 0.8102 0.155 Uiso calc R 1 . . H
C17_13 0.3230(4) 0.8361(3) 0.9877(9) 0.111(3) Uani d . 1 . . C
H17_13 0.2896 0.8224 1.0325 0.134 Uiso calc R 1 . . H
C18_13 0.4107(3) 0.8335(2) 0.9380(7) 0.096(3) Uani d . 1 . . C
H18A_13 0.4095 0.8453 0.8628 0.144 Uiso calc R 1 . . H
H18B_13 0.4267 0.8162 0.9222 0.144 Uiso calc R 1 . . H
H18C_13 0.4324 0.8534 1.0017 0.144 Uiso calc R 1 . . H
C19_13 0.4213(3) 0.7177(2) 0.9203(7) 0.089(3) Uani d . 1 . . C
H19A_13 0.4411 0.7352 0.9912 0.133 Uiso calc R 1 . . H
H19B_13 0.4270 0.7322 0.8479 0.133 Uiso calc R 1 . . H
H19C_13 0.4339 0.6985 0.9065 0.133 Uiso calc R 1 . . H
C20_13 0.3522(5) 0.8793(3) 1.0469(11) 0.127(4) Uani d DU 1 . . C
H20_13 0.3839 0.8935 0.9976 0.153 Uiso calc R 1 . . H
C21_13 0.3738(5) 0.8817(3) 1.1806(10) 0.178(6) Uani d DU 1 . . C
H21A_13 0.3964 0.8688 1.1823 0.266 Uiso calc R 1 . . H
H21B_13 0.3437 0.8693 1.2332 0.266 Uiso calc R 1 . . H
H21C_13 0.3950 0.9086 1.2104 0.266 Uiso calc R 1 . . H
C22_13 0.3156(5) 0.8995(4) 1.0377(12) 0.174(6) Uani d DU 1 . . C
H22A_13 0.2874 0.8891 1.0975 0.208 Uiso calc R 1 . . H
H22B_13 0.2978 0.8931 0.9551 0.208 Uiso calc R 1 . . H
C23_13 0.3456(7) 0.9442(4) 1.0617(19) 0.261(10) Uani d DU 1 . . C
H23A_13 0.3736 0.9556 1.0019 0.313 Uiso calc R 1 . . H
H23B_13 0.3628 0.9516 1.1451 0.313 Uiso calc R 1 . . H
C24_13 0.3008(8) 0.9589(4) 1.047(3) 0.358(16) Uani d DU 1 . . C
H24A_13 0.2707 0.9405 0.9917 0.430 Uiso calc R 1 . . H
H24B_13 0.2867 0.9612 1.1276 0.430 Uiso calc R 1 . . H
C25_13 0.3278(14) 0.9983(8) 0.993(4) 0.88(6) Uani d DU 1 . . C
H25_13 0.3575 1.0034 0.9369 1.050 Uiso calc R 1 . . H
C26_13 0.2749(19) 0.9931(11) 0.940(6) 0.99(8) Uani d DU 1 . . C
H26A_13 0.2672 1.0134 0.9747 1.487 Uiso calc R 1 . . H
H26B_13 0.2464 0.9682 0.9585 1.487 Uiso calc R 1 . . H
H26C_13 0.2767 0.9943 0.8507 1.487 Uiso calc R 1 . . H
C27_13 0.3430(15) 1.0137(9) 1.134(4) 0.76(5) Uani d DU 1 . . C
H27A_13 0.3396 1.0372 1.1481 1.133 Uiso calc R 1 . . H
H27B_13 0.3799 1.0189 1.1532 1.133 Uiso calc R 1 . . H
H27C_13 0.3188 0.9943 1.1854 1.133 Uiso calc R 1 . . H
O03_14 0.3745(3) 0.58585(18) 0.3697(6) 0.112(2) Uani d D 1 . . O
H03_14 0.349(3) 0.5727(9) 0.440(4) 0.134 Uiso d D 1 . . H
C01_14 0.3886(3) 0.6819(2) 0.5097(7) 0.079(2) Uani d . 1 . . C
H01A_14 0.3830 0.6898 0.5934 0.095 Uiso calc R 1 . . H
H01B_14 0.3620 0.6836 0.4537 0.095 Uiso calc R 1 . . H
C02_14 0.3778(4) 0.6395(2) 0.5061(7) 0.089(3) Uani d . 1 . . C
H02A_14 0.4024 0.6370 0.5662 0.107 Uiso calc R 1 . . H
H02B_14 0.3407 0.6233 0.5288 0.107 Uiso calc R 1 . . H
C03_14 0.3860(4) 0.6259(3) 0.3780(7) 0.083(2) Uani d D 1 . . C
H03C_14 0.3616 0.6293 0.3180 0.100 Uiso calc R 1 . . H
C04_14 0.4443(3) 0.6510(2) 0.3457(7) 0.087(3) Uani d . 1 . . C
H04A_14 0.4494 0.6432 0.2614 0.104 Uiso calc R 1 . . H
H04B_14 0.4686 0.6467 0.4018 0.104 Uiso calc R 1 . . H
C05_14 0.4594(3) 0.6944(3) 0.3549(7) 0.073(2) Uani d . 1 . . C
C06_14 0.4843(3) 0.7167(3) 0.2648(8) 0.088(2) Uani d . 1 . . C
H06_14 0.4918 0.7047 0.1953 0.105 Uiso calc R 1 . . H
C07_14 0.5022(3) 0.7602(3) 0.2633(8) 0.099(3) Uani d . 1 . . C
H07A_14 0.4802 0.7643 0.1999 0.118 Uiso calc R 1 . . H
H07B_14 0.5400 0.7734 0.2408 0.118 Uiso calc R 1 . . H
C08_14 0.4964(3) 0.7788(2) 0.3916(7) 0.079(2) Uani d . 1 . . C
H08_14 0.5289 0.7857 0.4459 0.095 Uiso calc R 1 . . H
C09_14 0.4458(3) 0.7496(2) 0.4522(6) 0.071(2) Uani d . 1 . . C
H09_14 0.4146 0.7436 0.3946 0.085 Uiso calc R 1 . . H
C10_14 0.4456(3) 0.7105(2) 0.4737(7) 0.070(2) Uani d . 1 . . C
C11_14 0.4372(4) 0.7694(2) 0.5721(7) 0.093(3) Uani d . 1 . . C
H11A_14 0.4673 0.7755 0.6317 0.112 Uiso calc R 1 . . H
H11B_14 0.4039 0.7512 0.6083 0.112 Uiso calc R 1 . . H
C12_14 0.4329(4) 0.8076(3) 0.5503(8) 0.104(3) Uani d . 1 . . C
H12A_14 0.4011 0.8014 0.4963 0.124 Uiso calc R 1 . . H
H12B_14 0.4287 0.8191 0.6294 0.124 Uiso calc R 1 . . H
C13_14 0.4836(4) 0.8363(3) 0.4913(8) 0.086(2) Uani d . 1 . . C
C14_14 0.4902(3) 0.8148(3) 0.3711(7) 0.083(2) Uani d . 1 . . C
H14_14 0.4561 0.8058 0.3208 0.100 Uiso calc R 1 . . H
C15_14 0.5334(5) 0.8467(3) 0.3019(10) 0.132(4) Uani d . 1 . . C
H15A_14 0.5293 0.8396 0.2129 0.159 Uiso calc R 1 . . H
H15B_14 0.5698 0.8520 0.3315 0.159 Uiso calc R 1 . . H
C16_14 0.5227(5) 0.8830(3) 0.3330(10) 0.139(4) Uani d . 1 . . C
H16A_14 0.5095 0.8898 0.2588 0.167 Uiso calc R 1 . . H
H16B_14 0.5561 0.9054 0.3651 0.167 Uiso calc R 1 . . H
C17_14 0.4783(4) 0.8704(3) 0.4349(9) 0.099(3) Uani d . 1 . . C
H17_14 0.4426 0.8592 0.3900 0.119 Uiso calc R 1 . . H
C18_14 0.5336(4) 0.8515(3) 0.5815(9) 0.129(4) Uani d . 1 . . C
H18A_14 0.5651 0.8697 0.5417 0.194 Uiso calc R 1 . . H
H18B_14 0.5394 0.8300 0.6046 0.194 Uiso calc R 1 . . H
H18C_14 0.5277 0.8643 0.6548 0.194 Uiso calc R 1 . . H
C19_14 0.4882(3) 0.7150(3) 0.5790(7) 0.102(3) Uani d . 1 . . C
H19A_14 0.4800 0.7250 0.6555 0.153 Uiso calc R 1 . . H
H19B_14 0.5242 0.7328 0.5561 0.153 Uiso calc R 1 . . H
H19C_14 0.4866 0.6901 0.5903 0.153 Uiso calc R 1 . . H
C20_14 0.4829(5) 0.9057(3) 0.5203(10) 0.124(4) Uani d DU 1 . . C
H20_14 0.5192 0.9182 0.5631 0.149 Uiso calc R 1 . . H
C21_14 0.4399(6) 0.8920(3) 0.6190(11) 0.186(6) Uani d DU 1 . . C
H21A_14 0.4442 0.8732 0.6666 0.280 Uiso calc R 1 . . H
H21B_14 0.4041 0.8802 0.5786 0.280 Uiso calc R 1 . . H
H21C_14 0.4443 0.9139 0.6736 0.280 Uiso calc R 1 . . H
C22_14 0.4767(5) 0.9355(3) 0.4434(10) 0.153(5) Uani d DU 1 . . C
H22A_14 0.4406 0.9233 0.4022 0.184 Uiso calc R 1 . . H
H22B_14 0.5031 0.9427 0.3791 0.184 Uiso calc R 1 . . H
C23_14 0.4844(7) 0.9726(3) 0.5195(13) 0.215(8) Uani d DU 1 . . C
H23A_14 0.4603 0.9656 0.5884 0.259 Uiso calc R 1 . . H
H23B_14 0.5217 0.9865 0.5540 0.259 Uiso calc R 1 . . H
C24_14 0.4724(8) 0.9991(4) 0.4389(13) 0.231(9) Uani d DU 1 . . C
H24A_14 0.4993 1.0079 0.3757 0.277 Uiso calc R 1 . . H
H24B_14 0.4370 0.9837 0.3961 0.277 Uiso calc R 1 . . H
C25_14 0.4721(13) 1.0339(6) 0.505(2) 0.342(17) Uani d DU 1 . . C
H25_14 0.5095 1.0522 0.5342 0.410 Uiso calc R 1 . . H
C26_14 0.4541(13) 1.0516(8) 0.406(2) 0.46(2) Uani d DU 1 . . C
H26A_14 0.4799 1.0590 0.3413 0.691 Uiso calc R 1 . . H
H26B_14 0.4522 1.0743 0.4417 0.691 Uiso calc R 1 . . H
H26C_14 0.4188 1.0330 0.3712 0.691 Uiso calc R 1 . . H
C27_14 0.4389(13) 1.0253(7) 0.605(2) 0.39(2) Uani d DU 1 . . C
H27A_14 0.4415 1.0491 0.6448 0.586 Uiso calc R 1 . . H
H27B_14 0.4502 1.0123 0.6633 0.586 Uiso calc R 1 . . H
H27C_14 0.4018 1.0086 0.5760 0.586 Uiso calc R 1 . . H
O03_15 0.1625(3) 0.44851(19) 0.8082(6) 0.105(2) Uani d D 1 . . O
H03_15 0.145(3) 0.428(2) 0.874(7) 0.126 Uiso d D 1 . . H
C01_15 0.1774(3) 0.5487(2) 0.7631(7) 0.077(2) Uani d . 1 . . C
H01A_15 0.1933 0.5652 0.6952 0.093 Uiso calc R 1 . . H
H01B_15 0.1980 0.5628 0.8395 0.093 Uiso calc R 1 . . H
C02_15 0.1834(3) 0.5113(2) 0.7403(8) 0.088(2) Uani d . 1 . . C
H02A_15 0.1671 0.4988 0.6588 0.106 Uiso calc R 1 . . H
H02B_15 0.2219 0.5179 0.7409 0.106 Uiso calc R 1 . . H
C03_15 0.1565(3) 0.4835(3) 0.8382(8) 0.085(2) Uani d D 1 . . C
H03C_15 0.1757 0.4955 0.9189 0.102 Uiso calc R 1 . . H
C04_15 0.0973(3) 0.4744(2) 0.8480(7) 0.082(2) Uani d . 1 . . C
H04A_15 0.0823 0.4588 0.9180 0.099 Uiso calc R 1 . . H
H04B_15 0.0767 0.4593 0.7728 0.099 Uiso calc R 1 . . H
C05_15 0.0909(3) 0.5114(2) 0.8654(7) 0.0672(19) Uani d . 1 . . C
C06_15 0.0614(3) 0.5150(2) 0.9530(6) 0.071(2) Uani d . 1 . . C
H06_15 0.0467 0.4949 1.0061 0.085 Uiso calc R 1 . . H
C07_15 0.0489(3) 0.5492(2) 0.9763(6) 0.076(2) Uani d . 1 . . C
H07A_15 0.0101 0.5394 0.9882 0.092 Uiso calc R 1 . . H
H07B_15 0.0685 0.5643 1.0524 0.092 Uiso calc R 1 . . H
C08_15 0.0646(3) 0.5754(2) 0.8703(6) 0.067(2) Uani d . 1 . . C
H08_15 0.0364 0.5633 0.8026 0.081 Uiso calc R 1 . . H
C09_15 0.1198(3) 0.5811(2) 0.8205(6) 0.0632(19) Uani d . 1 . . C
H09_15 0.1461 0.5913 0.8923 0.076 Uiso calc R 1 . . H
C10_15 0.1180(3) 0.5417(2) 0.7737(7) 0.0682(19) Uani d . 1 . . C
C11_15 0.1404(3) 0.6124(2) 0.7271(7) 0.079(2) Uani d . 1 . . C
H11A_15 0.1174 0.6023 0.6511 0.094 Uiso calc R 1 . . H
H11B_15 0.1771 0.6175 0.7063 0.094 Uiso calc R 1 . . H
C12_15 0.1413(3) 0.6509(2) 0.7734(7) 0.078(2) Uani d . 1 . . C
H12A_15 0.1678 0.6629 0.8430 0.094 Uiso calc R 1 . . H
H12B_15 0.1526 0.6686 0.7071 0.094 Uiso calc R 1 . . H
C13_15 0.0857(3) 0.6449(2) 0.8143(7) 0.0654(19) Uani d . 1 . . C
C14_15 0.0684(3) 0.6147(2) 0.9135(7) 0.0654(19) Uani d . 1 . . C
H14_15 0.0971 0.6258 0.9803 0.078 Uiso calc R 1 . . H
C15_15 0.0179(3) 0.6160(3) 0.9679(8) 0.090(3) Uani d . 1 . . C
H15A_15 0.0131 0.6079 1.0524 0.108 Uiso calc R 1 . . H
H15B_15 -0.0148 0.5993 0.9170 0.108 Uiso calc R 1 . . H
C16_15 0.0308(3) 0.6595(3) 0.9657(8) 0.094(3) Uani d . 1 . . C
H16A_15 0.0363 0.6715 1.0500 0.112 Uiso calc R 1 . . H
H16B_15 0.0009 0.6616 0.9242 0.112 Uiso calc R 1 . . H
C17_15 0.0838(3) 0.6797(2) 0.8929(7) 0.078(2) Uani d . 1 . . C
H17_15 0.1145 0.6897 0.9547 0.093 Uiso calc R 1 . . H
C18_15 0.0445(3) 0.6318(2) 0.7013(7) 0.093(3) Uani d . 1 . . C
H18A_15 0.0570 0.6516 0.6430 0.139 Uiso calc R 1 . . H
H18B_15 0.0095 0.6277 0.7290 0.139 Uiso calc R 1 . . H
H18C_15 0.0415 0.6079 0.6615 0.139 Uiso calc R 1 . . H
C19_15 0.0871(3) 0.5266(2) 0.6441(6) 0.081(2) Uani d . 1 . . C
H19A_15 0.1043 0.5460 0.5856 0.121 Uiso calc R 1 . . H
H19B_15 0.0499 0.5216 0.6512 0.121 Uiso calc R 1 . . H
H19C_15 0.0882 0.5030 0.6154 0.121 Uiso calc R 1 . . H
C20_15 0.0869(4) 0.7152(3) 0.8282(9) 0.100(3) Uani d DU 1 . . C
H20_15 0.0564 0.7048 0.7656 0.119 Uiso calc R 1 . . H
C21_15 0.1379(4) 0.7356(3) 0.7569(9) 0.139(4) Uani d DU 1 . . C
H21A_15 0.1370 0.7571 0.7180 0.208 Uiso calc R 1 . . H
H21B_15 0.1397 0.7175 0.6940 0.208 Uiso calc R 1 . . H
H21C_15 0.1694 0.7452 0.8133 0.208 Uiso calc R 1 . . H
C22_15 0.0794(4) 0.7463(4) 0.9120(10) 0.149(5) Uani d DU 1 . . C
H22A_15 0.0829 0.7673 0.8618 0.179 Uiso calc R 1 . . H
H22B_15 0.0428 0.7346 0.9423 0.179 Uiso calc R 1 . . H
C23_15 0.1179(6) 0.7625(4) 1.0170(11) 0.186(6) Uani d DU 1 . . C
H23A_15 0.1545 0.7761 0.9870 0.223 Uiso calc R 1 . . H
H23B_15 0.1165 0.7415 1.0642 0.223 Uiso calc R 1 . . H
C24_15 0.1064(7) 0.7922(4) 1.1076(14) 0.228(8) Uani d DU 1 . . C
H24A_15 0.0709 0.7777 1.1414 0.273 Uiso calc R 1 . . H
H24B_15 0.1332 0.8013 1.1770 0.273 Uiso calc R 1 . . H
C25_15 0.1074(8) 0.8251(5) 1.0554(15) 0.182(7) Uani d DU 1 . . C
H25_15 0.0818 0.8170 0.9826 0.219 Uiso calc R 1 . . H
C26_15 0.0936(8) 0.8505(5) 1.1535(15) 0.289(11) Uani d DU 1 . . C
H26A_15 0.0978 0.8738 1.1178 0.433 Uiso calc R 1 . . H
H26B_15 0.1179 0.8573 1.2259 0.433 Uiso calc R 1 . . H
H26C_15 0.0566 0.8359 1.1771 0.433 Uiso calc R 1 . . H
C27_15 0.1639(7) 0.8517(5) 1.020(2) 0.337(14) Uani d DU 1 . . C
H27A_15 0.1644 0.8745 0.9875 0.505 Uiso calc R 1 . . H
H27B_15 0.1749 0.8384 0.9565 0.505 Uiso calc R 1 . . H
H27C_15 0.1886 0.8593 1.0915 0.505 Uiso calc R 1 . . H
O03_16 0.1350(3) 0.4471(2) 0.3028(6) 0.118(2) Uani d D 1 . . O
H03_16 0.122(4) 0.4308(11) 0.371(6) 0.142 Uiso d D 1 . . H
C01_16 0.2097(3) 0.5558(2) 0.3792(7) 0.083(2) Uani d . 1 . . C
H01A_16 0.2483 0.5737 0.3764 0.099 Uiso calc R 1 . . H
H01B_16 0.1993 0.5571 0.4644 0.099 Uiso calc R 1 . . H
C02_16 0.2012(4) 0.5150(3) 0.3438(9) 0.111(3) Uani d . 1 . . C
H02A_16 0.2148 0.5141 0.2615 0.133 Uiso calc R 1 . . H
H02B_16 0.2220 0.5082 0.4025 0.133 Uiso calc R 1 . . H
C03_16 0.1427(5) 0.4860(3) 0.3433(8) 0.099(3) Uani d D 1 . . C
H03C_16 0.1293 0.4858 0.4273 0.119 Uiso calc R 1 . . H
C04_16 0.1094(4) 0.4961(2) 0.2528(8) 0.090(3) Uani d . 1 . . C
H04A_16 0.0710 0.4780 0.2569 0.108 Uiso calc R 1 . . H
H04B_16 0.1202 0.4938 0.1685 0.108 Uiso calc R 1 . . H
C05_16 0.1180(3) 0.5378(3) 0.2841(7) 0.074(2) Uani d . 1 . . C
C06_16 0.0752(3) 0.5439(3) 0.3020(7) 0.082(2) Uani d . 1 . . C
H06_16 0.0409 0.5224 0.2996 0.099 Uiso calc R 1 . . H
C07_16 0.0792(3) 0.5844(2) 0.3265(7) 0.077(2) Uani d . 1 . . C
H07A_16 0.0718 0.5880 0.4131 0.092 Uiso calc R 1 . . H
H07B_16 0.0515 0.5863 0.2748 0.092 Uiso calc R 1 . . H
C08_16 0.1351(3) 0.6168(2) 0.2994(7) 0.071(2) Uani d . 1 . . C
H08_16 0.1381 0.6182 0.2089 0.085 Uiso calc R 1 . . H
C09_16 0.1801(3) 0.6077(2) 0.3533(7) 0.069(2) Uani d . 1 . . C
H09_16 0.1737 0.6040 0.4421 0.082 Uiso calc R 1 . . H
C10_16 0.1766(3) 0.5694(2) 0.2928(6) 0.067(2) Uani d . 1 . . C
C11_16 0.2370(3) 0.6427(2) 0.3452(7) 0.083(2) Uani d . 1 . . C
H11A_16 0.2638 0.6374 0.3882 0.099 Uiso calc R 1 . . H
H11B_16 0.2460 0.6453 0.2583 0.099 Uiso calc R 1 . . H
C12_16 0.2413(3) 0.6814(2) 0.4012(7) 0.084(2) Uani d . 1 . . C
H12A_16 0.2774 0.7023 0.3892 0.101 Uiso calc R 1 . . H
H12B_16 0.2362 0.6801 0.4902 0.101 Uiso calc R 1 . . H
C13_16 0.1973(3) 0.6905(2) 0.3383(7) 0.071(2) Uani d . 1 . . C
C14_16 0.1430(3) 0.6556(2) 0.3582(7) 0.066(2) Uani d . 1 . . C
H14_16 0.1415 0.6531 0.4484 0.079 Uiso calc R 1 . . H
C15_16 0.1001(3) 0.6696(3) 0.3242(8) 0.093(3) Uani d . 1 . . C
H15A_16 0.0669 0.6560 0.3679 0.111 Uiso calc R 1 . . H
H15B_16 0.0914 0.6657 0.2351 0.111 Uiso calc R 1 . . H
C16_16 0.1301(3) 0.7142(3) 0.3689(8) 0.097(3) Uani d . 1 . . C
H16A_16 0.1281 0.7296 0.3028 0.116 Uiso calc R 1 . . H
H16B_16 0.1128 0.7193 0.4409 0.116 Uiso calc R 1 . . H
C17_16 0.1907(3) 0.7253(3) 0.4038(8) 0.078(2) Uani d . 1 . . C
H17_16 0.1929 0.7230 0.4938 0.093 Uiso calc R 1 . . H
C18_16 0.2078(3) 0.6971(2) 0.1981(7) 0.093(3) Uani d . 1 . . C
H18A_16 0.2428 0.7192 0.1907 0.140 Uiso calc R 1 . . H
H18B_16 0.1798 0.7020 0.1611 0.140 Uiso calc R 1 . . H
H18C_16 0.2074 0.6744 0.1560 0.140 Uiso calc R 1 . . H
C19_16 0.1996(3) 0.5742(2) 0.1613(7) 0.089(2) Uani d . 1 . . C
H19A_16 0.2367 0.5945 0.1663 0.134 Uiso calc R 1 . . H
H19B_16 0.1780 0.5811 0.1069 0.134 Uiso calc R 1 . . H
H19C_16 0.1985 0.5502 0.1291 0.134 Uiso calc R 1 . . H
C20_16 0.2290(3) 0.7678(3) 0.3816(8) 0.089(3) Uani d DU 1 . . C
H20_16 0.2251 0.7715 0.2934 0.107 Uiso calc R 1 . . H
C21_16 0.2897(3) 0.7782(3) 0.4121(7) 0.100(3) Uani d DU 1 . . C
H21A_16 0.3126 0.8051 0.3981 0.150 Uiso calc R 1 . . H
H21B_16 0.2999 0.7619 0.3590 0.150 Uiso calc R 1 . . H
H21C_16 0.2942 0.7741 0.4978 0.150 Uiso calc R 1 . . H
C22_16 0.2127(4) 0.7951(3) 0.4605(9) 0.109(3) Uani d DU 1 . . C
H22A_16 0.1742 0.7869 0.4427 0.131 Uiso calc R 1 . . H
H22B_16 0.2172 0.7917 0.5479 0.131 Uiso calc R 1 . . H
C23_16 0.2440(5) 0.8380(3) 0.4409(12) 0.172(6) Uani d DU 1 . . C
H23A_16 0.2381 0.8423 0.3553 0.206 Uiso calc R 1 . . H
H23B_16 0.2828 0.8467 0.4563 0.206 Uiso calc R 1 . . H
C24_16 0.2244(6) 0.8617(4) 0.5322(14) 0.194(7) Uani d DU 1 . . C
H24A_16 0.1914 0.8613 0.4975 0.233 Uiso calc R 1 . . H
H24B_16 0.2165 0.8502 0.6118 0.233 Uiso calc R 1 . . H
C25_16 0.2711(10) 0.9046(5) 0.550(2) 0.39(2) Uani d DU 1 . . C
H25_16 0.3054 0.9086 0.5914 0.468 Uiso calc R 1 . . H
C26_16 0.2744(15) 0.9199(7) 0.432(2) 0.53(3) Uani d DU 1 . . C
H26A_16 0.3007 0.9470 0.4380 0.799 Uiso calc R 1 . . H
H26B_16 0.2394 0.9173 0.4059 0.799 Uiso calc R 1 . . H
H26C_16 0.2855 0.9058 0.3720 0.799 Uiso calc R 1 . . H
C27_16 0.2387(10) 0.9218(6) 0.619(2) 0.408(16) Uani d DU 1 . . C
H27A_16 0.2324 0.9128 0.7017 0.612 Uiso calc R 1 . . H
H27B_16 0.2043 0.9138 0.5749 0.612 Uiso calc R 1 . . H
H27C_16 0.2588 0.9498 0.6251 0.612 Uiso calc R 1 . . H

loop_
_atom_site_aniso_label
_atom_site_aniso_U_11
_atom_site_aniso_U_22
_atom_site_aniso_U_33
_atom_site_aniso_U_12
_atom_site_aniso_U_13
_atom_site_aniso_U_23
O03_1 0.237(8) 0.116(6) 0.068(4) 0.110(6) 0.002(5) -0.004(4)
C01_1 0.112(6) 0.103(7) 0.047(5) 0.048(6) 0.002(4) -0.003(4)
C02_1 0.112(7) 0.105(8) 0.059(5) 0.054(6) 0.005(4) 0.004(5)
C03_1 0.113(7) 0.086(7) 0.071(6) 0.050(6) 0.003(5) 0.008(5)
C04_1 0.109(6) 0.104(7) 0.054(5) 0.056(6) -0.008(4) 0.000(5)
C05_1 0.088(5) 0.083(6) 0.051(5) 0.035(5) -0.004(4) 0.006(4)
C06_1 0.087(5) 0.105(7) 0.072(6) 0.041(5) 0.014(4) 0.021(5)
C07_1 0.097(6) 0.104(7) 0.068(5) 0.046(6) 0.014(4) 0.008(5)
C08_1 0.076(5) 0.098(7) 0.057(5) 0.044(5) 0.001(4) 0.003(4)
C09_1 0.082(5) 0.089(6) 0.054(5) 0.035(5) -0.001(4) 0.009(4)
C10_1 0.080(5) 0.082(6) 0.048(4) 0.037(4) 0.003(3) 0.004(4)
C11_1 0.124(7) 0.096(7) 0.060(5) 0.052(6) 0.023(5) 0.012(5)
C12_1 0.117(7) 0.098(7) 0.065(5) 0.055(6) 0.006(4) 0.020(5)
C13_1 0.087(5) 0.093(7) 0.065(5) 0.049(5) -0.003(4) -0.001(4)
C14_1 0.089(5) 0.098(7) 0.059(5) 0.049(5) -0.003(4) 0.000(4)
C15_1 0.113(7) 0.113(8) 0.085(6) 0.066(6) 0.012(5) 0.008(6)
C16_1 0.157(10) 0.121(9) 0.121(9) 0.088(8) 0.028(7) 0.021(7)
C17_1 0.105(7) 0.114(9) 0.115(8) 0.063(7) 0.002(6) 0.012(7)
C18_1 0.091(6) 0.105(8) 0.099(7) 0.034(6) -0.010(5) -0.007(6)
C19_1 0.092(6) 0.115(8) 0.075(6) 0.060(6) 0.001(4) 0.002(5)
C20_1 0.135(9) 0.105(9) 0.141(10) 0.059(8) 0.012(8) 0.015(8)
C21_1 0.296(18) 0.152(12) 0.169(13) 0.141(13) 0.096(12) 0.072(10)
C22_1 0.176(13) 0.156(13) 0.212(14) 0.111(11) 0.025(10) 0.046(11)
C23_1 0.25(2) 0.124(13) 0.41(3) 0.118(14) 0.034(18) 0.046(15)
C24_1 0.28(3) 0.16(2) 0.74(6) 0.13(2) 0.04(3) 0.05(3)
C25_1 0.39(5) 0.35(6) 1.21(12) 0.22(5) 0.26(7) -0.09(6)
C26_1 0.89(11) 0.45(6) 1.63(17) 0.43(7) 0.62(12) 0.07(7)
C27_1 0.85(11) 0.25(4) 1.53(16) 0.21(5) 0.43(11) 0.28(7)
O03_2 0.152(6) 0.104(5) 0.086(4) 0.081(5) 0.010(4) 0.022(4)
C01_2 0.083(5) 0.079(6) 0.072(5) 0.042(5) -0.012(4) 0.001(4)
C02_2 0.094(5) 0.090(6) 0.061(5) 0.047(5) 0.004(4) 0.008(4)
C03_2 0.096(6) 0.099(7) 0.055(5) 0.056(5) 0.001(4) 0.017(4)
C04_2 0.101(6) 0.114(8) 0.071(5) 0.069(6) -0.003(4) 0.012(5)
C05_2 0.075(5) 0.101(7) 0.066(5) 0.053(5) -0.003(4) 0.012(5)
C06_2 0.108(7) 0.137(9) 0.073(6) 0.077(7) -0.015(5) 0.012(6)
C07_2 0.109(7) 0.121(8) 0.071(6) 0.052(6) -0.028(5) 0.001(6)
C08_2 0.072(5) 0.117(8) 0.064(5) 0.041(5) -0.011(4) 0.002(5)
C09_2 0.064(4) 0.104(7) 0.052(4) 0.039(4) 0.000(3) 0.013(4)
C10_2 0.072(4) 0.092(6) 0.054(4) 0.042(4) 0.003(3) 0.017(4)
C11_2 0.121(7) 0.096(8) 0.085(7) 0.041(6) -0.033(5) 0.002(6)
C12_2 0.111(7) 0.098(8) 0.096(7) 0.051(6) -0.022(5) 0.013(6)
C13_2 0.090(6) 0.086(7) 0.080(6) 0.033(5) 0.002(4) 0.014(5)
C14_2 0.107(6) 0.093(7) 0.069(6) 0.047(6) -0.015(5) 0.000(5)
C15_2 0.188(12) 0.110(10) 0.116(9) 0.070(9) -0.060(8) -0.016(7)
C16_2 0.185(12) 0.116(10) 0.106(8) 0.070(9) -0.025(8) -0.004(7)
C17_2 0.131(8) 0.103(8) 0.081(7) 0.050(7) 0.003(6) 0.011(6)
C18_2 0.120(8) 0.097(8) 0.120(8) 0.027(7) 0.033(6) 0.023(6)
C19_2 0.097(6) 0.125(8) 0.088(6) 0.049(6) 0.037(5) 0.031(6)
C20_2 0.170(11) 0.091(8) 0.099(8) 0.046(8) -0.005(7) 0.002(7)
C21_2 0.309(19) 0.133(11) 0.135(11) 0.143(12) -0.053(11) -0.018(8)
C22_2 0.277(18) 0.141(12) 0.143(11) 0.134(13) 0.020(11) -0.002(9)
C23_2 0.38(2) 0.115(12) 0.183(15) 0.136(15) 0.013(15) 0.005(10)
C24_2 0.56(4) 0.22(2) 0.177(17) 0.26(2) 0.014(19) -0.025(14)
C25_2 0.57(4) 0.34(3) 0.26(3) 0.37(3) -0.14(3) -0.12(3)
C26_2 0.95(7) 0.44(4) 0.29(3) 0.54(5) -0.07(4) -0.06(3)
C27_2 0.92(8) 0.35(3) 0.21(2) 0.39(4) -0.15(3) -0.02(2)
O03_3 0.167(6) 0.091(5) 0.092(5) 0.079(5) 0.000(4) 0.004(4)
C01_3 0.127(7) 0.094(7) 0.081(6) 0.068(6) -0.038(5) -0.012(5)
C02_3 0.156(9) 0.108(8) 0.087(7) 0.086(7) -0.044(6) -0.017(6)
C03_3 0.120(7) 0.076(6) 0.070(6) 0.054(6) 0.002(5) 0.013(5)
C04_3 0.099(6) 0.091(7) 0.071(6) 0.039(5) 0.007(4) 0.000(5)
C05_3 0.071(4) 0.077(6) 0.057(5) 0.031(4) 0.008(3) 0.004(4)
C06_3 0.066(4) 0.088(6) 0.064(5) 0.029(4) -0.006(4) -0.004(4)
C07_3 0.070(4) 0.097(7) 0.055(5) 0.036(5) -0.002(3) 0.003(4)
C08_3 0.063(4) 0.083(6) 0.051(4) 0.033(4) 0.003(3) 0.005(4)
C09_3 0.079(5) 0.076(6) 0.051(4) 0.039(4) -0.007(3) -0.005(4)
C10_3 0.090(5) 0.084(6) 0.053(5) 0.040(5) 0.000(4) 0.001(4)
C11_3 0.120(7) 0.084(6) 0.066(5) 0.056(6) -0.029(5) -0.014(5)
C12_3 0.097(6) 0.089(7) 0.079(6) 0.053(5) -0.015(4) -0.003(5)
C13_3 0.080(5) 0.086(6) 0.070(5) 0.044(5) 0.003(4) 0.002(4)
C14_3 0.055(4) 0.100(7) 0.056(5) 0.037(4) -0.005(3) 0.007(4)
C15_3 0.078(5) 0.101(7) 0.110(7) 0.044(5) -0.022(5) -0.002(6)
C16_3 0.101(7) 0.095(7) 0.124(8) 0.053(6) -0.030(6) 0.002(6)
C17_3 0.094(6) 0.082(7) 0.085(6) 0.047(5) -0.013(5) -0.003(5)
C18_3 0.124(8) 0.123(9) 0.097(7) 0.065(7) 0.049(6) 0.022(6)
C19_3 0.176(10) 0.111(8) 0.073(6) 0.077(7) 0.047(6) 0.031(6)
C20_3 0.138(9) 0.103(9) 0.114(8) 0.073(7) -0.009(6) 0.012(6)
C21_3 0.187(12) 0.128(10) 0.154(11) 0.096(9) -0.059(9) -0.046(8)
C22_3 0.249(18) 0.089(10) 0.282(19) 0.082(11) -0.151(15) -0.023(11)
C23_3 0.42(3) 0.23(2) 0.47(4) -0.14(2) -0.30(3) 0.19(3)
C24_3 0.52(4) 0.25(3) 0.40(4) 0.16(3) -0.24(4) 0.04(2)
C25_3 0.43(5) 0.29(4) 0.21(3) 0.03(3) -0.05(3) 0.03(3)
C26_3 1.26(10) 0.31(3) 0.23(3) 0.42(5) -0.15(4) 0.05(2)
C27_3 0.28(3) 0.35(4) 0.54(5) 0.10(3) 0.08(3) 0.02(3)
O03_4 0.189(7) 0.081(5) 0.095(5) 0.071(5) 0.006(5) 0.012(4)
C01_4 0.090(6) 0.082(6) 0.078(6) 0.041(5) 0.023(4) 0.017(5)
C02_4 0.118(7) 0.097(8) 0.089(6) 0.067(6) 0.031(5) 0.018(5)
C03_4 0.141(9) 0.082(7) 0.068(6) 0.049(7) -0.004(5) 0.007(5)
C04_4 0.099(6) 0.067(6) 0.107(7) 0.030(5) -0.002(5) 0.008(5)
C05_4 0.077(5) 0.071(6) 0.055(5) 0.028(4) -0.001(4) 0.008(4)
C06_4 0.071(5) 0.088(7) 0.069(5) 0.022(5) 0.001(4) 0.011(5)
C07_4 0.061(4) 0.088(6) 0.069(5) 0.030(4) 0.004(3) 0.006(4)
C08_4 0.060(4) 0.082(6) 0.060(5) 0.031(4) 0.004(3) 0.005(4)
C09_4 0.052(4) 0.074(5) 0.057(4) 0.025(4) 0.006(3) 0.011(4)
C10_4 0.075(5) 0.078(6) 0.044(4) 0.033(4) 0.007(3) 0.007(4)
C11_4 0.055(4) 0.077(6) 0.111(7) 0.031(4) 0.006(4) 0.018(5)
C12_4 0.061(4) 0.079(6) 0.111(7) 0.037(4) 0.021(4) 0.020(5)
C13_4 0.060(4) 0.082(6) 0.059(4) 0.037(4) 0.012(3) 0.015(4)
C14_4 0.052(4) 0.081(6) 0.070(5) 0.035(4) 0.005(3) 0.003(4)
C15_4 0.073(5) 0.098(7) 0.117(7) 0.048(5) 0.014(5) 0.015(6)
C16_4 0.079(6) 0.125(9) 0.110(7) 0.064(6) 0.000(5) 0.002(6)
C17_4 0.080(5) 0.080(6) 0.074(5) 0.045(5) 0.015(4) 0.016(4)
C18_4 0.103(6) 0.098(7) 0.065(5) 0.051(5) -0.005(4) -0.003(5)
C19_4 0.099(6) 0.092(6) 0.060(5) 0.047(5) -0.009(4) 0.008(4)
C20_4 0.097(6) 0.100(7) 0.087(6) 0.055(6) 0.008(5) 0.005(5)
C21_4 0.095(6) 0.090(7) 0.098(7) 0.041(5) 0.001(5) 0.001(5)
C22_4 0.130(8) 0.095(8) 0.124(8) 0.071(7) 0.005(6) 0.010(6)
C23_4 0.185(13) 0.122(11) 0.210(14) 0.098(11) -0.003(11) 0.002(10)
C24_4 0.219(16) 0.167(14) 0.235(16) 0.141(14) -0.028(13) -0.001(12)
C25_4 0.58(5) 0.17(2) 0.42(4) 0.25(3) -0.26(3) -0.09(2)
C26_4 0.67(5) 0.140(19) 0.51(5) 0.16(3) -0.28(4) -0.09(2)
C27_4 0.43(4) 0.36(3) 0.59(5) 0.22(3) -0.06(3) 0.15(3)
O03_5 0.171(7) 0.097(5) 0.111(6) 0.083(5) 0.007(4) 0.010(4)
C01_5 0.096(6) 0.100(7) 0.096(7) 0.052(6) 0.004(5) 0.016(6)
C02_5 0.099(7) 0.112(8) 0.101(7) 0.051(6) 0.008(5) 0.021(6)
C03_5 0.116(7) 0.109(8) 0.086(7) 0.059(7) 0.001(5) 0.003(6)
C04_5 0.129(8) 0.119(9) 0.096(7) 0.079(7) 0.032(6) 0.030(6)
C05_5 0.079(5) 0.084(7) 0.102(7) 0.038(5) 0.004(5) 0.016(5)
C06_5 0.110(8) 0.088(8) 0.180(11) 0.053(6) 0.039(7) 0.038(7)
C07_5 0.122(8) 0.111(9) 0.163(10) 0.060(7) 0.054(7) 0.023(8)
C08_5 0.104(7) 0.098(8) 0.114(8) 0.060(6) 0.010(6) 0.004(6)
C09_5 0.074(5) 0.089(7) 0.102(7) 0.035(5) 0.002(4) 0.023(5)
C10_5 0.082(5) 0.082(6) 0.080(6) 0.042(5) -0.011(4) 0.001(5)
C11_5 0.106(7) 0.106(9) 0.140(9) 0.055(7) 0.024(6) -0.003(7)
C12_5 0.122(8) 0.127(10) 0.124(9) 0.068(8) 0.020(7) 0.028(8)
C13_5 0.097(7) 0.090(8) 0.126(9) 0.051(6) -0.004(6) -0.009(7)
C14_5 0.132(9) 0.098(9) 0.128(9) 0.052(7) 0.024(7) 0.024(7)
C15_5 0.186(13) 0.145(12) 0.229(16) 0.111(11) 0.067(11) 0.061(11)
C16_5 0.195(15) 0.074(9) 0.268(19) 0.048(9) 0.042(13) 0.010(11)
C17_5 0.171(13) 0.114(11) 0.146(11) 0.081(10) 0.023(9) 0.014(9)
C18_5 0.147(10) 0.158(12) 0.156(11) 0.095(9) -0.030(8) 0.001(9)
C19_5 0.116(8) 0.114(8) 0.132(9) 0.060(7) -0.053(6) -0.011(7)
C20_5 0.205(17) 0.141(13) 0.245(18) 0.121(13) 0.046(13) 0.022(12)
C21_5 0.225(17) 0.156(14) 0.29(2) 0.125(13) 0.075(14) 0.019(12)
C22_5 0.28(2) 0.112(12) 0.37(2) 0.133(14) 0.031(17) 0.000(14)
C23_5 0.34(3) 0.161(16) 0.40(3) 0.183(19) 0.02(2) 0.005(18)
C24_5 0.42(3) 0.166(18) 0.48(3) 0.18(2) 0.16(3) 0.06(2)
C25_5 0.49(5) 0.17(2) 0.70(7) 0.23(3) -0.04(4) -0.02(3)
C26_5 1.02(11) 0.47(6) 0.69(8) 0.57(7) -0.23(6) -0.13(5)
C27_5 0.55(5) 0.15(2) 1.09(9) 0.19(3) 0.29(5) 0.07(4)
O03_6 0.148(6) 0.080(5) 0.108(5) 0.059(5) 0.010(4) 0.008(4)
C01_6 0.105(7) 0.106(8) 0.097(7) 0.055(6) 0.027(5) 0.008(6)
C02_6 0.107(7) 0.115(8) 0.096(7) 0.058(7) 0.015(5) 0.006(6)
C03_6 0.096(6) 0.099(8) 0.089(6) 0.059(6) -0.001(5) 0.000(5)
C04_6 0.098(6) 0.107(8) 0.094(7) 0.056(6) 0.010(5) 0.004(6)
C05_6 0.073(5) 0.083(6) 0.085(6) 0.039(5) 0.002(4) 0.000(5)
C06_6 0.091(6) 0.096(7) 0.127(8) 0.051(6) 0.020(5) 0.017(6)
C07_6 0.101(7) 0.101(8) 0.161(10) 0.061(7) 0.024(6) 0.010(7)
C08_6 0.087(6) 0.100(7) 0.098(7) 0.044(6) 0.012(5) 0.023(6)
C09_6 0.083(5) 0.102(7) 0.084(6) 0.041(5) 0.002(4) 0.009(5)
C10_6 0.066(4) 0.091(7) 0.080(6) 0.037(5) -0.003(4) -0.002(5)
C11_6 0.127(8) 0.110(9) 0.137(9) 0.057(7) 0.039(7) 0.023(7)
C12_6 0.155(10) 0.110(10) 0.150(11) 0.057(8) 0.038(8) 0.038(8)
C13_6 0.120(8) 0.100(9) 0.104(8) 0.048(7) -0.005(6) 0.012(7)
C14_6 0.101(7) 0.092(8) 0.120(8) 0.048(6) -0.014(6) 0.008(6)
C15_6 0.202(14) 0.095(9) 0.206(14) 0.087(10) 0.029(11) 0.036(9)
C16_6 0.177(15) 0.144(14) 0.208(17) 0.088(12) -0.008(12) 0.010(12)
C17_6 0.179(14) 0.109(11) 0.153(13) 0.050(10) -0.013(10) 0.044(10)
C18_6 0.125(9) 0.133(11) 0.180(12) 0.041(8) -0.038(8) -0.008(9)
C19_6 0.071(5) 0.120(8) 0.132(8) 0.045(6) -0.019(5) -0.005(6)
C20_6 0.211(18) 0.108(12) 0.25(2) 0.059(12) 0.025(14) 0.059(13)
C21_6 0.36(3) 0.22(2) 0.37(3) 0.132(19) 0.19(2) 0.15(2)
C22_6 0.39(3) 0.145(16) 0.35(3) 0.144(19) 0.01(2) 0.080(17)
C23_6 0.37(3) 0.18(2) 0.44(3) 0.11(2) 0.04(3) 0.16(2)
C24_6 0.43(4) 0.23(3) 0.64(5) 0.17(3) 0.04(4) 0.21(3)
C25_6 1.07(12) 0.26(4) 0.69(10) 0.24(5) 0.33(10) 0.18(6)
C26_6 1.67(19) 0.82(10) 0.56(7) 0.86(13) -0.28(9) -0.27(7)
C27_6 0.81(10) 0.57(8) 0.67(9) 0.23(6) 0.16(8) 0.24(6)
O03_7 0.145(6) 0.087(5) 0.090(5) 0.064(4) -0.005(4) 0.004(4)
C01_7 0.094(6) 0.093(7) 0.083(6) 0.052(5) -0.015(4) 0.001(5)
C02_7 0.131(8) 0.107(8) 0.096(7) 0.075(7) -0.037(6) -0.011(6)
C03_7 0.109(6) 0.094(7) 0.078(6) 0.059(6) 0.017(5) 0.018(5)
C04_7 0.095(6) 0.093(7) 0.063(5) 0.035(5) 0.003(4) 0.003(5)
C05_7 0.066(4) 0.075(6) 0.055(5) 0.022(4) 0.001(3) -0.005(4)
C06_7 0.071(5) 0.098(7) 0.070(5) 0.037(5) -0.010(4) -0.007(5)
C07_7 0.068(4) 0.090(6) 0.053(4) 0.026(4) -0.015(3) -0.005(4)
C08_7 0.063(4) 0.093(6) 0.061(5) 0.031(4) -0.006(3) 0.005(4)
C09_7 0.068(4) 0.087(6) 0.043(4) 0.035(4) -0.007(3) -0.001(4)
C10_7 0.081(5) 0.085(6) 0.046(4) 0.038(5) 0.013(3) 0.012(4)
C11_7 0.104(6) 0.112(7) 0.064(5) 0.068(6) -0.019(4) -0.007(5)
C12_7 0.088(6) 0.102(7) 0.082(6) 0.053(5) -0.023(4) -0.009(5)
C13_7 0.072(5) 0.094(7) 0.062(5) 0.042(5) 0.001(4) 0.002(4)
C14_7 0.061(4) 0.088(6) 0.063(5) 0.035(4) -0.003(3) 0.015(4)
C15_7 0.076(5) 0.114(8) 0.088(6) 0.046(5) -0.018(4) 0.000(5)
C16_7 0.106(7) 0.122(8) 0.092(7) 0.075(7) -0.028(5) -0.006(6)
C17_7 0.074(5) 0.086(6) 0.060(5) 0.040(4) -0.002(4) 0.006(4)
C18_7 0.110(7) 0.115(8) 0.089(6) 0.064(6) 0.022(5) 0.020(6)
C19_7 0.171(10) 0.127(9) 0.067(6) 0.077(8) 0.049(6) 0.039(6)
C20_7 0.109(7) 0.108(8) 0.069(6) 0.066(6) -0.001(5) 0.004(5)
C21_7 0.165(10) 0.143(10) 0.110(8) 0.092(9) -0.039(7) -0.035(7)
C22_7 0.150(9) 0.110(8) 0.099(8) 0.081(8) -0.026(6) -0.019(6)
C23_7 0.156(11) 0.120(10) 0.122(9) 0.069(9) 0.011(8) 0.019(8)
C24_7 0.236(17) 0.134(12) 0.147(12) 0.095(12) -0.007(11) 0.019(9)
C25_7 0.24(2) 0.143(15) 0.24(2) 0.131(15) 0.026(16) 0.022(13)
C26_7 0.62(5) 0.18(2) 0.43(4) 0.10(3) 0.00(4) -0.03(2)
C27_7 0.25(4) 0.18(3) 0.19(3) 0.09(3) -0.04(3) -0.08(2)
C27'_7 0.19(3) 0.35(5) 0.17(3) 0.20(3) -0.04(2) -0.07(3)
O03_8 0.165(6) 0.085(5) 0.096(5) 0.068(5) 0.012(5) 0.003(4)
C01_8 0.100(6) 0.080(7) 0.098(7) 0.043(5) 0.024(5) 0.010(5)
C02_8 0.091(6) 0.085(7) 0.130(8) 0.040(6) 0.024(6) 0.009(6)
C03_8 0.114(7) 0.106(8) 0.065(6) 0.051(6) 0.013(5) 0.007(5)
C04_8 0.101(6) 0.083(7) 0.085(6) 0.037(5) 0.006(5) 0.007(5)
C05_8 0.084(5) 0.085(6) 0.049(4) 0.033(5) 0.007(4) 0.009(4)
C06_8 0.070(5) 0.091(7) 0.073(6) 0.024(5) -0.003(4) -0.003(5)
C07_8 0.066(5) 0.123(8) 0.072(5) 0.041(5) 0.001(4) 0.012(5)
C08_8 0.065(4) 0.093(6) 0.069(5) 0.040(5) 0.007(4) 0.015(4)
C09_8 0.062(4) 0.083(6) 0.060(5) 0.033(4) 0.009(3) 0.007(4)
C10_8 0.064(4) 0.086(6) 0.051(4) 0.034(4) 0.006(3) 0.005(4)
C11_8 0.062(5) 0.078(6) 0.106(7) 0.033(4) 0.006(4) 0.003(5)
C12_8 0.074(5) 0.095(7) 0.106(7) 0.043(5) 0.015(4) 0.018(5)
C13_8 0.075(5) 0.097(7) 0.068(5) 0.051(5) 0.005(4) 0.014(5)
C14_8 0.069(5) 0.104(7) 0.063(5) 0.046(5) 0.005(4) 0.010(4)
C15_8 0.072(5) 0.111(8) 0.140(8) 0.050(6) 0.015(5) 0.024(7)
C16_8 0.093(7) 0.129(9) 0.140(9) 0.074(7) 0.020(6) 0.037(7)
C17_8 0.085(6) 0.090(7) 0.100(7) 0.047(5) 0.003(5) 0.018(5)
C18_8 0.110(7) 0.111(8) 0.084(6) 0.060(6) -0.011(5) 0.007(5)
C19_8 0.099(6) 0.103(7) 0.072(5) 0.063(5) -0.006(4) -0.004(5)
C20_8 0.119(8) 0.105(9) 0.127(9) 0.068(7) 0.006(6) 0.022(7)
C21_8 0.104(8) 0.111(9) 0.213(13) 0.058(7) 0.003(8) 0.000(8)
C22_8 0.168(12) 0.125(11) 0.201(14) 0.093(10) -0.005(10) 0.024(10)
C23_8 0.208(18) 0.137(14) 0.40(3) 0.116(14) -0.037(16) 0.003(15)
C24_8 0.24(3) 0.167(19) 0.70(5) 0.128(19) -0.01(3) 0.07(3)
C25_8 0.32(3) 0.11(2) 0.87(9) 0.03(2) -0.01(5) 0.03(4)
C26_8 1.02(12) 0.15(3) 0.86(8) 0.09(5) 0.25(8) 0.04(4)
C27_8 0.89(12) 0.34(5) 0.64(7) -0.02(6) 0.00(6) -0.14(5)
O03_9 0.143(6) 0.095(5) 0.084(4) 0.069(4) 0.002(4) 0.003(4)
C01_9 0.087(5) 0.102(7) 0.074(5) 0.053(5) 0.000(4) -0.002(5)
C02_9 0.095(6) 0.088(7) 0.091(6) 0.048(5) -0.004(5) -0.007(5)
C03_9 0.100(6) 0.085(7) 0.079(6) 0.052(5) 0.000(4) 0.009(5)
C04_9 0.096(6) 0.095(7) 0.063(5) 0.054(5) 0.002(4) -0.001(4)
C05_9 0.070(5) 0.082(6) 0.086(6) 0.034(5) 0.001(4) 0.000(5)
C06_9 0.091(6) 0.081(7) 0.120(8) 0.047(5) -0.009(5) 0.008(6)
C07_9 0.099(7) 0.107(8) 0.109(8) 0.041(6) -0.023(5) 0.001(6)
C08_9 0.089(6) 0.075(6) 0.118(8) 0.037(5) -0.013(5) -0.005(6)
C09_9 0.079(5) 0.097(7) 0.090(6) 0.046(5) 0.001(4) 0.003(5)
C10_9 0.074(5) 0.077(6) 0.084(6) 0.041(5) 0.017(4) 0.011(5)
C11_9 0.122(8) 0.099(8) 0.117(8) 0.066(7) -0.031(6) -0.016(6)
C12_9 0.110(7) 0.105(8) 0.113(8) 0.064(6) -0.019(6) -0.006(6)
C13_9 0.105(7) 0.077(7) 0.120(8) 0.045(6) 0.002(6) 0.014(6)
C14_9 0.114(8) 0.083(7) 0.117(8) 0.047(6) -0.014(6) -0.001(6)
C15_9 0.198(13) 0.102(9) 0.171(12) 0.080(9) -0.075(10) -0.053(8)
C16_9 0.168(12) 0.106(10) 0.214(15) 0.073(9) -0.024(10) 0.012(10)
C17_9 0.151(11) 0.098(9) 0.143(10) 0.074(8) -0.010(8) 0.003(8)
C18_9 0.159(11) 0.124(10) 0.139(10) 0.084(9) 0.030(8) 0.013(8)
C19_9 0.091(6) 0.101(8) 0.118(8) 0.048(6) 0.025(5) 0.016(6)
C20_9 0.163(13) 0.117(11) 0.219(15) 0.090(10) -0.021(10) 0.003(10)
C21_9 0.241(17) 0.142(12) 0.30(2) 0.132(12) -0.095(14) -0.011(12)
C22_9 0.249(19) 0.110(12) 0.36(2) 0.112(13) -0.067(16) -0.009(13)
C23_9 0.26(2) 0.127(14) 0.45(3) 0.131(15) -0.056(19) -0.012(16)
C24_9 0.37(3) 0.112(15) 0.67(4) 0.133(19) -0.20(3) -0.04(2)
C25_9 0.65(9) 0.22(3) 0.95(8) 0.33(5) -0.18(6) -0.08(5)
C26_9 0.61(6) 0.27(4) 1.08(11) 0.36(4) -0.06(6) -0.02(5)
C27_9 1.03(9) 0.21(3) 0.82(7) 0.37(5) -0.27(6) -0.05(4)
O03_10 0.153(6) 0.089(5) 0.092(5) 0.059(5) -0.003(4) 0.000(4)
C01_10 0.113(7) 0.095(7) 0.105(7) 0.051(6) -0.029(6) 0.011(6)
C02_10 0.136(8) 0.120(9) 0.088(7) 0.081(8) -0.014(6) 0.006(6)
C03_10 0.107(6) 0.085(7) 0.077(6) 0.049(6) 0.001(5) 0.013(5)
C04_10 0.087(6) 0.109(8) 0.084(6) 0.053(6) -0.001(4) 0.002(5)
C05_10 0.073(5) 0.100(7) 0.065(5) 0.044(5) -0.002(4) 0.006(4)
C06_10 0.068(5) 0.091(7) 0.152(9) 0.033(5) -0.008(5) 0.010(6)
C07_10 0.088(6) 0.089(7) 0.143(9) 0.042(6) -0.010(6) 0.006(6)
C08_10 0.086(6) 0.099(8) 0.094(7) 0.038(6) 0.008(5) 0.017(6)
C09_10 0.084(5) 0.083(6) 0.073(6) 0.028(5) -0.002(4) 0.016(5)
C10_10 0.064(4) 0.082(6) 0.090(6) 0.035(4) 0.003(4) 0.015(5)
C11_10 0.135(9) 0.103(9) 0.155(10) 0.050(8) -0.070(8) -0.011(7)
C12_10 0.198(13) 0.122(10) 0.106(9) 0.056(10) -0.046(8) 0.006(8)
C13_10 0.133(9) 0.099(9) 0.104(9) 0.042(8) -0.003(7) -0.001(7)
C14_10 0.111(8) 0.086(8) 0.121(9) 0.044(6) 0.007(6) 0.010(6)
C15_10 0.193(13) 0.106(10) 0.172(12) 0.090(10) -0.033(10) -0.025(9)
C16_10 0.217(17) 0.117(12) 0.203(16) 0.084(12) 0.018(12) 0.036(11)
C17_10 0.173(13) 0.106(10) 0.119(10) 0.055(9) 0.010(9) -0.008(8)
C18_10 0.113(8) 0.140(11) 0.150(11) 0.026(8) 0.012(7) 0.017(8)
C19_10 0.083(6) 0.112(8) 0.136(9) 0.047(6) 0.019(5) 0.021(6)
C20_10 0.217(19) 0.119(13) 0.182(16) 0.028(13) -0.013(13) -0.019(12)
C21_10 0.43(3) 0.156(16) 0.28(2) 0.101(18) -0.16(2) -0.041(15)
C22_10 0.31(3) 0.124(14) 0.30(2) 0.095(16) -0.004(18) -0.056(14)
C23_10 0.46(4) 0.107(15) 0.36(3) 0.020(19) -0.02(3) -0.067(17)
C24_10 0.56(5) 0.18(3) 0.62(5) 0.12(3) 0.12(4) -0.15(3)
C25_10 0.95(10) 0.30(4) 0.41(5) 0.24(5) -0.15(8) -0.07(5)
C26_10 0.99(12) 0.64(8) 0.99(12) 0.14(8) -0.16(9) 0.54(8)
C27_10 0.76(8) 0.47(5) 0.39(5) 0.14(5) 0.04(6) -0.08(4)
O03_11 0.112(4) 0.079(4) 0.083(4) 0.058(4) 0.003(3) 0.002(3)
C01_11 0.056(4) 0.075(5) 0.072(5) 0.032(4) 0.009(3) 0.003(4)
C02_11 0.083(5) 0.089(6) 0.065(5) 0.048(5) 0.007(4) 0.001(4)
C03_11 0.093(5) 0.077(6) 0.065(5) 0.048(5) 0.004(4) 0.000(4)
C04_11 0.079(5) 0.067(5) 0.065(5) 0.034(4) 0.000(4) 0.001(4)
C05_11 0.068(4) 0.075(5) 0.044(4) 0.031(4) 0.000(3) 0.005(4)
C06_11 0.078(5) 0.080(6) 0.048(4) 0.034(4) 0.004(3) 0.014(4)
C07_11 0.066(4) 0.093(6) 0.054(4) 0.034(4) 0.008(3) 0.006(4)
C08_11 0.052(4) 0.079(6) 0.061(5) 0.026(4) 0.005(3) 0.000(4)
C09_11 0.060(4) 0.070(5) 0.048(4) 0.030(4) 0.008(3) 0.003(3)
C10_11 0.065(4) 0.082(6) 0.042(4) 0.039(4) 0.003(3) 0.003(4)
C11_11 0.079(5) 0.080(6) 0.068(5) 0.041(4) 0.019(4) 0.015(4)
C12_11 0.075(5) 0.078(6) 0.077(5) 0.039(4) 0.024(4) 0.015(4)
C13_11 0.060(4) 0.080(6) 0.068(5) 0.035(4) 0.001(3) -0.001(4)
C14_11 0.061(4) 0.077(6) 0.050(4) 0.033(4) 0.006(3) 0.008(4)
C15_11 0.075(5) 0.093(7) 0.090(6) 0.043(5) 0.022(4) 0.011(5)
C16_11 0.094(6) 0.100(7) 0.090(6) 0.061(6) 0.021(5) 0.014(5)
C17_11 0.077(5) 0.078(6) 0.066(5) 0.044(5) 0.001(4) -0.002(4)
C18_11 0.103(6) 0.107(7) 0.076(6) 0.062(6) -0.012(5) 0.001(5)
C19_11 0.090(5) 0.079(6) 0.053(4) 0.045(5) -0.006(4) -0.007(4)
C20_11 0.094(6) 0.093(7) 0.081(6) 0.052(5) 0.012(4) 0.014(5)
C21_11 0.179(11) 0.111(9) 0.162(10) 0.092(8) 0.084(8) 0.061(7)
C22_11 0.170(10) 0.104(8) 0.113(8) 0.093(8) 0.021(7) 0.010(6)
C23_11 0.185(12) 0.108(9) 0.136(10) 0.091(9) 0.016(8) -0.001(7)
C24_11 0.276(18) 0.120(11) 0.169(14) 0.101(13) 0.050(12) -0.002(10)
C25_11 0.92(7) 0.105(14) 0.129(15) 0.20(3) 0.08(2) 0.032(11)
C26_11 0.98(7) 0.25(3) 0.33(3) 0.33(4) 0.19(4) 0.06(2)
C27_11 0.54(5) 0.23(3) 0.44(4) 0.22(3) 0.01(3) 0.10(2)
O03_12 0.199(8) 0.092(5) 0.099(5) 0.091(6) 0.006(5) 0.003(4)
C01_12 0.093(5) 0.089(6) 0.070(5) 0.060(5) 0.005(4) 0.004(4)
C02_12 0.123(8) 0.116(9) 0.088(6) 0.083(7) 0.002(5) 0.004(6)
C03_12 0.138(8) 0.102(8) 0.070(6) 0.070(7) 0.017(5) 0.016(5)
C04_12 0.118(7) 0.074(6) 0.067(6) 0.037(6) 0.004(5) -0.003(5)
C05_12 0.077(5) 0.095(7) 0.051(5) 0.039(5) 0.006(3) 0.010(4)
C06_12 0.087(5) 0.077(6) 0.061(5) 0.030(5) 0.011(4) 0.008(4)
C07_12 0.064(4) 0.111(7) 0.064(5) 0.039(5) 0.008(3) 0.015(5)
C08_12 0.069(4) 0.083(6) 0.057(4) 0.038(4) 0.005(3) 0.007(4)
C09_12 0.066(4) 0.088(6) 0.057(5) 0.035(4) 0.002(3) 0.005(4)
C10_12 0.079(5) 0.105(7) 0.044(4) 0.055(5) 0.009(3) 0.008(4)
C11_12 0.076(5) 0.097(7) 0.088(6) 0.052(5) -0.006(4) -0.008(5)
C12_12 0.074(5) 0.088(6) 0.078(5) 0.040(5) -0.007(4) -0.007(5)
C13_12 0.087(5) 0.094(7) 0.059(5) 0.052(5) 0.009(4) 0.009(4)
C14_12 0.065(4) 0.091(6) 0.068(5) 0.047(5) 0.004(3) 0.010(4)
C15_12 0.095(6) 0.135(9) 0.103(7) 0.082(7) -0.010(5) -0.003(6)
C16_12 0.090(6) 0.126(9) 0.119(8) 0.067(7) -0.009(5) -0.005(6)
C17_12 0.082(5) 0.088(7) 0.089(6) 0.050(5) 0.000(4) -0.002(5)
C18_12 0.102(6) 0.115(8) 0.067(5) 0.050(6) 0.021(4) 0.019(5)
C19_12 0.097(6) 0.110(7) 0.064(5) 0.050(5) 0.024(4) 0.003(5)
C20_12 0.109(7) 0.097(8) 0.135(9) 0.066(7) 0.007(6) 0.006(7)
C21_12 0.127(10) 0.110(10) 0.213(13) 0.060(8) -0.034(9) -0.022(8)
C22_12 0.172(12) 0.113(10) 0.171(12) 0.087(10) 0.021(9) -0.003(9)
C23_12 0.187(16) 0.115(12) 0.37(2) 0.093(12) 0.010(15) 0.030(14)
C24_12 0.22(2) 0.117(15) 0.67(4) 0.105(15) 0.03(2) 0.03(2)
C25_12 0.27(3) 0.14(2) 0.66(7) -0.04(2) 0.07(4) -0.06(3)
C26_12 1.02(10) 0.091(19) 0.81(7) 0.01(3) -0.37(7) -0.06(3)
C27_12 0.55(8) 0.36(5) 0.73(7) 0.05(4) 0.13(5) 0.32(5)
O03_13 0.176(7) 0.108(6) 0.081(5) 0.079(5) 0.004(4) 0.000(4)
C01_13 0.097(6) 0.100(7) 0.050(5) 0.039(5) 0.003(4) 0.015(4)
C02_13 0.112(7) 0.098(7) 0.070(6) 0.048(6) 0.003(5) 0.005(5)
C03_13 0.095(6) 0.092(7) 0.070(6) 0.038(5) 0.005(4) 0.004(5)
C04_13 0.097(6) 0.104(7) 0.051(5) 0.041(5) 0.013(4) 0.009(5)
C05_13 0.060(4) 0.098(7) 0.053(5) 0.026(4) 0.011(3) 0.005(4)
C06_13 0.075(5) 0.106(7) 0.068(5) 0.039(5) -0.006(4) -0.007(5)
C07_13 0.077(5) 0.115(8) 0.070(5) 0.040(5) -0.007(4) 0.008(5)
C08_13 0.066(4) 0.088(6) 0.056(5) 0.028(4) 0.003(3) 0.008(4)
C09_13 0.070(4) 0.102(7) 0.056(5) 0.037(4) 0.003(3) 0.007(4)
C10_13 0.077(5) 0.093(7) 0.046(4) 0.034(5) 0.001(3) 0.004(4)
C11_13 0.114(7) 0.107(8) 0.069(6) 0.058(6) -0.018(5) -0.016(5)
C12_13 0.118(7) 0.110(8) 0.064(5) 0.058(6) 0.004(5) 0.006(5)
C13_13 0.085(5) 0.090(7) 0.073(6) 0.036(5) -0.003(4) 0.005(5)
C14_13 0.069(5) 0.111(8) 0.074(6) 0.039(5) 0.007(4) 0.016(5)
C15_13 0.107(7) 0.136(9) 0.085(7) 0.069(7) -0.002(5) 0.016(6)
C16_13 0.143(9) 0.155(11) 0.121(9) 0.096(9) -0.014(7) 0.002(8)
C17_13 0.110(7) 0.137(10) 0.103(8) 0.069(7) 0.012(6) 0.021(7)
C18_13 0.086(6) 0.094(7) 0.097(7) 0.033(5) 0.004(5) 0.011(5)
C19_13 0.073(5) 0.119(8) 0.074(5) 0.047(5) -0.008(4) -0.006(5)
C20_13 0.122(9) 0.109(10) 0.149(11) 0.053(7) -0.003(8) 0.008(8)
C21_13 0.262(17) 0.157(12) 0.125(10) 0.111(12) -0.038(10) -0.026(9)
C22_13 0.185(14) 0.179(14) 0.196(14) 0.122(12) -0.005(11) -0.014(11)
C23_13 0.26(2) 0.129(14) 0.42(3) 0.118(15) -0.058(19) -0.016(16)
C24_13 0.27(3) 0.107(15) 0.71(5) 0.097(17) -0.07(3) -0.01(2)
C25_13 0.63(8) 0.28(5) 1.44(12) -0.02(4) -0.74(7) 0.15(6)
C26_13 1.03(12) 0.42(6) 1.50(16) 0.37(7) -0.86(13) -0.23(7)
C27_13 0.46(5) 0.25(3) 1.53(13) 0.18(4) -0.40(7) -0.23(6)
O03_14 0.153(6) 0.085(5) 0.097(5) 0.056(5) 0.011(4) -0.006(4)
C01_14 0.091(5) 0.083(6) 0.069(5) 0.044(5) 0.026(4) 0.010(4)
C02_14 0.114(7) 0.091(7) 0.077(6) 0.058(6) 0.019(5) 0.018(5)
C03_14 0.099(6) 0.093(7) 0.069(5) 0.053(6) 0.011(4) 0.008(5)
C04_14 0.105(6) 0.101(7) 0.075(6) 0.065(6) 0.010(5) 0.002(5)
C05_14 0.068(4) 0.095(7) 0.058(5) 0.040(4) 0.009(4) 0.005(4)
C06_14 0.089(6) 0.102(7) 0.079(6) 0.051(5) 0.018(4) -0.001(5)
C07_14 0.086(6) 0.126(8) 0.086(6) 0.049(6) 0.032(5) 0.012(6)
C08_14 0.074(5) 0.090(6) 0.069(5) 0.034(5) 0.010(4) 0.007(4)
C09_14 0.076(5) 0.090(6) 0.050(4) 0.040(5) 0.009(3) 0.007(4)
C10_14 0.071(5) 0.089(6) 0.054(5) 0.041(4) 0.000(3) -0.002(4)
C11_14 0.120(7) 0.088(7) 0.081(6) 0.054(6) 0.036(5) 0.014(5)
C12_14 0.118(7) 0.110(8) 0.098(7) 0.065(7) 0.039(6) 0.008(6)
C13_14 0.090(6) 0.079(7) 0.085(6) 0.033(5) 0.012(5) 0.013(5)
C14_14 0.086(5) 0.089(7) 0.075(6) 0.038(5) 0.021(4) 0.020(5)
C15_14 0.161(10) 0.090(8) 0.135(9) 0.045(8) 0.072(8) 0.024(7)
C16_14 0.192(12) 0.097(9) 0.119(9) 0.055(8) 0.056(8) 0.032(7)
C17_14 0.127(8) 0.088(7) 0.091(7) 0.056(6) 0.009(6) 0.007(5)
C18_14 0.147(10) 0.101(8) 0.117(9) 0.043(8) -0.036(7) -0.019(7)
C19_14 0.106(7) 0.133(8) 0.085(6) 0.074(6) -0.029(5) -0.008(6)
C20_14 0.158(10) 0.102(9) 0.112(9) 0.058(8) 0.018(7) 0.011(7)
C21_14 0.319(19) 0.123(10) 0.159(12) 0.132(12) 0.104(12) 0.033(9)
C22_14 0.216(14) 0.096(10) 0.163(12) 0.083(10) 0.012(10) 0.021(8)
C23_14 0.34(2) 0.106(12) 0.204(16) 0.111(14) 0.013(15) -0.008(11)
C24_14 0.41(3) 0.155(15) 0.187(16) 0.180(17) 0.029(16) 0.049(12)
C25_14 0.57(5) 0.29(3) 0.34(4) 0.34(3) 0.16(4) 0.11(3)
C26_14 0.83(6) 0.46(4) 0.40(4) 0.53(4) 0.29(4) 0.19(3)
C27_14 0.64(6) 0.39(4) 0.24(3) 0.33(4) 0.10(3) -0.01(2)
O03_15 0.120(5) 0.096(5) 0.116(6) 0.066(4) 0.003(4) 0.007(4)
C01_15 0.067(5) 0.086(6) 0.075(5) 0.031(4) 0.003(4) 0.009(4)
C02_15 0.085(5) 0.089(7) 0.094(6) 0.044(5) 0.008(5) 0.005(5)
C03_15 0.097(6) 0.083(7) 0.080(6) 0.048(5) -0.001(4) -0.011(5)
C04_15 0.093(6) 0.082(6) 0.081(6) 0.048(5) -0.003(4) 0.007(5)
C05_15 0.057(4) 0.071(5) 0.062(5) 0.020(4) -0.004(3) 0.004(4)
C06_15 0.068(4) 0.071(5) 0.063(5) 0.022(4) -0.003(4) 0.016(4)
C07_15 0.072(5) 0.088(6) 0.060(5) 0.027(4) 0.014(4) 0.020(4)
C08_15 0.061(4) 0.091(6) 0.048(4) 0.033(4) -0.001(3) 0.013(4)
C09_15 0.058(4) 0.075(5) 0.050(4) 0.024(4) 0.000(3) 0.009(4)
C10_15 0.074(4) 0.067(5) 0.057(5) 0.027(4) 0.001(3) 0.002(4)
C11_15 0.079(5) 0.081(6) 0.076(5) 0.035(5) 0.022(4) 0.021(5)
C12_15 0.073(5) 0.081(6) 0.074(5) 0.028(4) 0.016(4) 0.016(4)
C13_15 0.065(4) 0.072(5) 0.056(5) 0.028(4) -0.001(3) 0.006(4)
C14_15 0.060(4) 0.067(5) 0.062(5) 0.024(4) 0.001(3) 0.005(4)
C15_15 0.076(5) 0.108(8) 0.092(6) 0.047(5) 0.023(4) 0.012(5)
C16_15 0.094(6) 0.098(7) 0.101(7) 0.053(6) 0.008(5) 0.015(6)
C17_15 0.079(5) 0.085(7) 0.077(6) 0.044(5) 0.005(4) 0.016(5)
C18_15 0.101(6) 0.109(7) 0.067(5) 0.048(6) -0.023(4) 0.002(5)
C19_15 0.091(5) 0.100(7) 0.058(5) 0.050(5) -0.008(4) -0.001(4)
C20_15 0.101(7) 0.103(8) 0.102(8) 0.052(6) 0.000(5) 0.015(6)
C21_15 0.193(12) 0.099(9) 0.141(10) 0.075(9) 0.069(9) 0.054(7)
C22_15 0.124(10) 0.197(14) 0.126(10) 0.075(10) 0.024(8) 0.011(10)
C23_15 0.257(17) 0.261(18) 0.128(11) 0.201(16) -0.033(11) -0.022(11)
C24_15 0.28(2) 0.190(19) 0.23(2) 0.128(17) 0.034(16) -0.002(15)
C25_15 0.219(18) 0.182(18) 0.180(16) 0.124(16) 0.022(13) -0.006(13)
C26_15 0.47(3) 0.25(2) 0.234(19) 0.24(2) 0.082(19) -0.016(15)
C27_15 0.177(18) 0.19(2) 0.56(4) 0.012(16) 0.07(2) 0.01(2)
O03_16 0.176(7) 0.101(5) 0.106(5) 0.087(5) 0.010(5) 0.013(4)
C01_16 0.099(6) 0.103(7) 0.069(5) 0.067(6) -0.006(4) 0.001(5)
C02_16 0.142(9) 0.130(10) 0.100(7) 0.098(8) -0.015(6) -0.001(6)
C03_16 0.152(9) 0.103(8) 0.068(6) 0.081(8) 0.004(6) -0.003(5)
C04_16 0.103(6) 0.098(7) 0.076(6) 0.052(6) -0.002(5) 0.001(5)
C05_16 0.085(5) 0.093(7) 0.052(4) 0.049(5) 0.004(4) 0.006(4)
C06_16 0.077(5) 0.097(7) 0.066(5) 0.032(5) 0.015(4) 0.023(5)
C07_16 0.068(5) 0.092(7) 0.072(5) 0.037(5) 0.008(4) 0.018(4)
C08_16 0.064(4) 0.092(6) 0.058(4) 0.037(4) 0.006(3) 0.010(4)
C09_16 0.067(4) 0.089(6) 0.057(4) 0.041(4) 0.006(3) 0.013(4)
C10_16 0.079(5) 0.092(6) 0.043(4) 0.049(5) 0.006(3) 0.006(4)
C11_16 0.063(5) 0.094(7) 0.094(6) 0.040(5) -0.001(4) -0.007(5)
C12_16 0.078(5) 0.093(7) 0.089(6) 0.047(5) -0.016(4) -0.003(5)
C13_16 0.071(5) 0.092(6) 0.064(5) 0.049(5) 0.001(3) 0.009(4)
C14_16 0.061(4) 0.088(6) 0.062(5) 0.045(4) 0.009(3) 0.013(4)
C15_16 0.085(6) 0.105(8) 0.108(7) 0.061(6) -0.004(5) 0.018(6)
C16_16 0.089(6) 0.105(8) 0.105(7) 0.052(6) -0.008(5) 0.019(6)
C17_16 0.068(5) 0.090(7) 0.079(5) 0.040(5) 0.001(4) 0.007(5)
C18_16 0.089(5) 0.111(7) 0.068(5) 0.035(5) 0.007(4) 0.011(5)
C19_16 0.101(6) 0.103(7) 0.069(5) 0.051(5) 0.023(4) 0.007(5)
C20_16 0.098(6) 0.089(7) 0.089(6) 0.051(6) -0.001(5) 0.011(5)
C21_16 0.097(6) 0.108(8) 0.087(6) 0.041(6) 0.004(5) 0.002(5)
C22_16 0.115(8) 0.090(8) 0.132(9) 0.056(6) 0.012(6) 0.000(6)
C23_16 0.162(12) 0.091(10) 0.256(17) 0.053(9) 0.028(11) 0.006(10)
C24_16 0.200(15) 0.134(13) 0.285(19) 0.108(12) 0.049(13) 0.006(13)
C25_16 0.64(5) 0.165(19) 0.45(4) 0.25(3) 0.32(4) 0.09(2)
C26_16 0.79(7) 0.19(2) 0.60(6) 0.19(3) 0.38(6) 0.11(3)
C27_16 0.41(4) 0.22(2) 0.56(5) 0.12(2) 0.06(3) -0.07(3)

loop_
_atom_type_symbol
_atom_type_description
_atom_type_scat_dispersion_real
_atom_type_scat_dispersion_imag
_atom_type_scat_source
H H 0.0000 0.0000 'International Tables Vol C Tables 4.2.6.8 and 6.1.1.4'
C C 0.0181 0.0091 'International Tables Vol C Tables 4.2.6.8 and 6.1.1.4'
O O 0.0492 0.0322 'International Tables Vol C Tables 4.2.6.8 and 6.1.1.4'

loop_
_geom_angle_atom_site_label_1
_geom_angle_atom_site_label_2
_geom_angle_atom_site_label_3
_geom_angle
C02_1 C01_1 C10_1 113.5(7)
C03_1 C02_1 C01_1 111.2(7)
O03_1 C03_1 C02_1 112.6(8)
O03_1 C03_1 C04_1 106.9(7)
C02_1 C03_1 C04_1 109.4(8)
C05_1 C04_1 C03_1 113.5(7)
C06_1 C05_1 C04_1 121.2(8)
C06_1 C05_1 C10_1 121.2(8)
C04_1 C05_1 C10_1 117.5(7)
C05_1 C06_1 C07_1 125.7(8)
C06_1 C07_1 C08_1 112.4(7)
C07_1 C08_1 C14_1 109.4(7)
C07_1 C08_1 C09_1 109.1(7)
C14_1 C08_1 C09_1 109.4(6)
C11_1 C09_1 C08_1 111.1(7)
C11_1 C09_1 C10_1 113.0(7)
C08_1 C09_1 C10_1 112.2(6)
C09_1 C10_1 C19_1 112.9(7)
C09_1 C10_1 C05_1 110.2(7)
C19_1 C10_1 C05_1 109.0(6)
C09_1 C10_1 C01_1 109.0(6)
C19_1 C10_1 C01_1 109.1(6)
C05_1 C10_1 C01_1 106.5(7)
C09_1 C11_1 C12_1 115.5(7)
C13_1 C12_1 C11_1 108.8(6)
C14_1 C13_1 C12_1 107.4(7)
C14_1 C13_1 C18_1 114.5(7)
C12_1 C13_1 C18_1 110.2(7)
C14_1 C13_1 C17_1 100.2(7)
C12_1 C13_1 C17_1 115.4(7)
C18_1 C13_1 C17_1 109.0(8)
C13_1 C14_1 C15_1 104.6(7)
C13_1 C14_1 C08_1 113.9(7)
C15_1 C14_1 C08_1 116.8(7)
C14_1 C15_1 C16_1 103.4(7)
C15_1 C16_1 C17_1 107.5(8)
C20_1 C17_1 C16_1 113.0(9)
C20_1 C17_1 C13_1 120.6(9)
C16_1 C17_1 C13_1 102.3(8)
C17_1 C20_1 C21_1 112.5(9)
C17_1 C20_1 C22_1 111.5(10)
C21_1 C20_1 C22_1 111.3(9)
C20_1 C22_1 C23_1 114.4(10)
C22_1 C23_1 C24_1 107.8(12)
C25_1 C24_1 C23_1 106.2(16)
C26_1 C25_1 C24_1 94(3)
C26_1 C25_1 C27_1 119(5)
C24_1 C25_1 C27_1 85(2)
C02_2 C01_2 C10_2 114.7(6)
C03_2 C02_2 C01_2 111.2(7)
O03_2 C03_2 C04_2 110.7(7)
O03_2 C03_2 C02_2 112.7(7)
C04_2 C03_2 C02_2 109.0(7)
C03_2 C04_2 C05_2 113.8(7)
C06_2 C05_2 C10_2 121.8(8)
C06_2 C05_2 C04_2 121.3(8)
C10_2 C05_2 C04_2 116.9(7)
C05_2 C06_2 C07_2 125.9(8)
C06_2 C07_2 C08_2 113.9(7)
C14_2 C08_2 C09_2 109.9(7)
C14_2 C08_2 C07_2 110.8(7)
C09_2 C08_2 C07_2 110.0(7)
C08_2 C09_2 C11_2 110.4(7)
C08_2 C09_2 C10_2 114.6(6)
C11_2 C09_2 C10_2 113.3(6)
C05_2 C10_2 C09_2 110.8(7)
C05_2 C10_2 C01_2 109.7(7)
C09_2 C10_2 C01_2 108.0(6)
C05_2 C10_2 C19_2 108.7(6)
C09_2 C10_2 C19_2 112.0(7)
C01_2 C10_2 C19_2 107.6(7)
C12_2 C11_2 C09_2 114.0(7)
C11_2 C12_2 C13_2 111.2(8)
C12_2 C13_2 C18_2 111.7(8)
C12_2 C13_2 C14_2 107.8(8)
C18_2 C13_2 C14_2 112.1(8)
C12_2 C13_2 C17_2 115.6(8)
C18_2 C13_2 C17_2 109.5(8)
C14_2 C13_2 C17_2 99.6(7)
C08_2 C14_2 C15_2 119.8(8)
C08_2 C14_2 C13_2 114.6(8)
C15_2 C14_2 C13_2 105.2(8)
C14_2 C15_2 C16_2 102.1(8)
C17_2 C16_2 C15_2 108.2(9)
C16_2 C17_2 C13_2 102.9(8)
C16_2 C17_2 C20_2 111.1(9)
C13_2 C17_2 C20_2 121.2(8)
C21_2 C20_2 C22_2 109.4(10)
C21_2 C20_2 C17_2 109.2(9)
C22_2 C20_2 C17_2 111.4(9)
C23_2 C22_2 C20_2 113.5(10)
C24_2 C23_2 C22_2 110.6(11)
C25_2 C24_2 C23_2 115.7(14)
C27_2 C25_2 C24_2 118(2)
C27_2 C25_2 C26_2 110(2)
C24_2 C25_2 C26_2 101.1(19)
C02_3 C01_3 C10_3 114.8(8)
C01_3 C02_3 C03_3 110.0(7)
O03_3 C03_3 C04_3 109.9(8)
O03_3 C03_3 C02_3 109.3(6)
C04_3 C03_3 C02_3 110.9(8)
C03_3 C04_3 C05_3 112.4(7)
C06_3 C05_3 C04_3 121.9(8)
C06_3 C05_3 C10_3 121.1(8)
C04_3 C05_3 C10_3 117.0(7)
C05_3 C06_3 C07_3 125.9(8)
C08_3 C07_3 C06_3 112.7(6)
C07_3 C08_3 C14_3 110.4(6)
C07_3 C08_3 C09_3 110.1(6)
C14_3 C08_3 C09_3 109.3(6)
C08_3 C09_3 C10_3 112.8(7)
C08_3 C09_3 C11_3 112.3(6)
C10_3 C09_3 C11_3 113.9(6)
C09_3 C10_3 C05_3 110.6(7)
C09_3 C10_3 C01_3 108.4(7)
C05_3 C10_3 C01_3 108.0(7)
C09_3 C10_3 C19_3 111.8(7)
C05_3 C10_3 C19_3 107.4(7)
C01_3 C10_3 C19_3 110.6(7)
C12_3 C11_3 C09_3 113.5(6)
C11_3 C12_3 C13_3 113.4(7)
C12_3 C13_3 C17_3 115.7(7)
C12_3 C13_3 C14_3 105.0(6)
C17_3 C13_3 C14_3 100.9(7)
C12_3 C13_3 C18_3 110.4(7)
C17_3 C13_3 C18_3 112.7(7)
C14_3 C13_3 C18_3 111.5(7)
C08_3 C14_3 C15_3 119.9(7)
C08_3 C14_3 C13_3 117.8(6)
C15_3 C14_3 C13_3 102.8(7)
C16_3 C15_3 C14_3 104.4(7)
C15_3 C16_3 C17_3 107.6(7)
C20_3 C17_3 C13_3 120.2(7)
C20_3 C17_3 C16_3 112.1(7)
C13_3 C17_3 C16_3 101.4(7)
C22_3 C20_3 C21_3 113.1(9)
C22_3 C20_3 C17_3 111.1(9)
C21_3 C20_3 C17_3 113.1(8)
C23_3 C22_3 C20_3 132.8(14)
C22_3 C23_3 C24_3 128.8(18)
C25_3 C24_3 C23_3 110.4(17)
C26_3 C25_3 C24_3 109(2)
C26_3 C25_3 C27_3 102.0(19)
C24_3 C25_3 C27_3 95(2)
C10_4 C01_4 C02_4 114.4(7)
C03_4 C02_4 C01_4 110.7(8)
O03_4 C03_4 C02_4 110.5(8)
O03_4 C03_4 C04_4 108.9(8)
C02_4 C03_4 C04_4 110.8(8)
C03_4 C04_4 C05_4 111.5(8)
C06_4 C05_4 C10_4 122.7(8)
C06_4 C05_4 C04_4 120.9(8)
C10_4 C05_4 C04_4 116.4(7)
C05_4 C06_4 C07_4 126.5(8)
C06_4 C07_4 C08_4 111.4(6)
C14_4 C08_4 C07_4 110.5(6)
C14_4 C08_4 C09_4 110.8(6)
C07_4 C08_4 C09_4 110.4(6)
C11_4 C09_4 C08_4 112.4(6)
C11_4 C09_4 C10_4 113.0(6)
C08_4 C09_4 C10_4 112.6(6)
C05_4 C10_4 C01_4 109.1(7)
C05_4 C10_4 C09_4 110.0(6)
C01_4 C10_4 C09_4 109.4(6)
C05_4 C10_4 C19_4 109.5(6)
C01_4 C10_4 C19_4 108.4(7)
C09_4 C10_4 C19_4 110.3(6)
C09_4 C11_4 C12_4 115.0(6)
C13_4 C12_4 C11_4 110.7(6)
C12_4 C13_4 C14_4 106.9(6)
C12_4 C13_4 C18_4 111.3(6)
C14_4 C13_4 C18_4 112.0(6)
C12_4 C13_4 C17_4 116.2(6)
C14_4 C13_4 C17_4 100.2(6)
C18_4 C13_4 C17_4 109.8(6)
C08_4 C14_4 C15_4 118.7(6)
C08_4 C14_4 C13_4 114.9(6)
C15_4 C14_4 C13_4 104.9(6)
C16_4 C15_4 C14_4 102.5(6)
C15_4 C16_4 C17_4 110.1(7)
C20_4 C17_4 C16_4 113.1(7)
C20_4 C17_4 C13_4 120.0(7)
C16_4 C17_4 C13_4 101.5(6)
C17_4 C20_4 C21_4 112.1(7)
C17_4 C20_4 C22_4 108.0(7)
C21_4 C20_4 C22_4 110.4(7)
C23_4 C22_4 C20_4 114.4(8)
C22_4 C23_4 C24_4 110.9(10)
C25_4 C24_4 C23_4 110.8(11)
C26_4 C25_4 C27_4 101.6(18)
C26_4 C25_4 C24_4 107(2)
C27_4 C25_4 C24_4 102.7(17)
C10_5 C01_5 C02_5 113.7(8)
C03_5 C02_5 C01_5 112.9(8)
O03_5 C03_5 C02_5 113.8(9)
O03_5 C03_5 C04_5 109.7(8)
C02_5 C03_5 C04_5 109.3(8)
C03_5 C04_5 C05_5 109.6(8)
C06_5 C05_5 C10_5 123.4(10)
C06_5 C05_5 C04_5 120.1(9)
C10_5 C05_5 C04_5 116.5(8)
C05_5 C06_5 C07_5 124.7(10)
C06_5 C07_5 C08_5 111.4(9)
C09_5 C08_5 C07_5 108.3(8)
C09_5 C08_5 C14_5 108.5(8)
C07_5 C08_5 C14_5 108.7(9)
C11_5 C09_5 C08_5 114.3(8)
C11_5 C09_5 C10_5 112.8(8)
C08_5 C09_5 C10_5 111.7(8)
C05_5 C10_5 C01_5 109.1(7)
C05_5 C10_5 C19_5 106.3(8)
C01_5 C10_5 C19_5 110.9(8)
C05_5 C10_5 C09_5 110.6(8)
C01_5 C10_5 C09_5 109.3(7)
C19_5 C10_5 C09_5 110.6(7)
C09_5 C11_5 C12_5 113.4(9)
C13_5 C12_5 C11_5 115.0(9)
C12_5 C13_5 C14_5 107.0(9)
C12_5 C13_5 C18_5 111.9(10)
C14_5 C13_5 C18_5 111.3(10)
C12_5 C13_5 C17_5 118.7(10)
C14_5 C13_5 C17_5 98.8(10)
C18_5 C13_5 C17_5 108.3(10)
C13_5 C14_5 C15_5 107.5(10)
C13_5 C14_5 C08_5 113.3(10)
C15_5 C14_5 C08_5 115.3(10)
C14_5 C15_5 C16_5 102.0(10)
C17_5 C16_5 C15_5 104.9(10)
C13_5 C17_5 C20_5 122.0(12)
C13_5 C17_5 C16_5 105.3(10)
C20_5 C17_5 C16_5 108.4(11)
C17_5 C20_5 C22_5 110.3(12)
C17_5 C20_5 C21_5 106.8(11)
C22_5 C20_5 C21_5 108.2(11)
C23_5 C22_5 C20_5 111.3(12)
C24_5 C23_5 C22_5 108.5(13)
C25_5 C24_5 C23_5 111.0(15)
C26_5 C25_5 C27_5 111(3)
C26_5 C25_5 C24_5 112(3)
C27_5 C25_5 C24_5 102(2)
C02_6 C01_6 C10_6 113.5(7)
C03_6 C02_6 C01_6 111.1(8)
O03_6 C03_6 C02_6 112.0(7)
O03_6 C03_6 C04_6 108.9(7)
C02_6 C03_6 C04_6 109.0(8)
C03_6 C04_6 C05_6 111.5(8)
C06_6 C05_6 C10_6 122.2(9)
C06_6 C05_6 C04_6 119.4(8)
C10_6 C05_6 C04_6 118.4(7)
C05_6 C06_6 C07_6 125.1(9)
C06_6 C07_6 C08_6 112.0(7)
C14_6 C08_6 C09_6 111.6(8)
C14_6 C08_6 C07_6 109.2(8)
C09_6 C08_6 C07_6 109.9(8)
C08_6 C09_6 C10_6 113.5(7)
C08_6 C09_6 C11_6 110.7(8)
C10_6 C09_6 C11_6 114.4(7)
C05_6 C10_6 C09_6 111.3(7)
C05_6 C10_6 C19_6 107.9(7)
C09_6 C10_6 C19_6 110.4(8)
C05_6 C10_6 C01_6 109.9(8)
C09_6 C10_6 C01_6 107.7(7)
C19_6 C10_6 C01_6 109.6(7)
C12_6 C11_6 C09_6 113.3(9)
C11_6 C12_6 C13_6 111.9(10)
C14_6 C13_6 C12_6 106.4(10)
C14_6 C13_6 C18_6 111.3(10)
C12_6 C13_6 C18_6 110.9(10)
C14_6 C13_6 C17_6 101.2(10)
C12_6 C13_6 C17_6 117.4(10)
C18_6 C13_6 C17_6 109.2(10)
C13_6 C14_6 C08_6 115.4(9)
C13_6 C14_6 C15_6 106.7(10)
C08_6 C14_6 C15_6 116.3(9)
C14_6 C15_6 C16_6 99.2(10)
C17_6 C16_6 C15_6 111.2(12)
C16_6 C17_6 C20_6 113.9(14)
C16_6 C17_6 C13_6 100.7(11)
C20_6 C17_6 C13_6 121.1(13)
C22_6 C20_6 C21_6 113.5(14)
C22_6 C20_6 C17_6 109.7(14)
C21_6 C20_6 C17_6 108.3(14)
C20_6 C22_6 C23_6 116.4(14)
C22_6 C23_6 C24_6 108.3(14)
C25_6 C24_6 C23_6 110.6(18)
C24_6 C25_6 C26_6 103(3)
C24_6 C25_6 C27_6 85(2)
C26_6 C25_6 C27_6 111(5)
C02_7 C01_7 C10_7 115.1(8)
C03_7 C02_7 C01_7 111.1(7)
O03_7 C03_7 C02_7 108.2(7)
O03_7 C03_7 C04_7 111.6(8)
C02_7 C03_7 C04_7 110.4(7)
C05_7 C04_7 C03_7 113.1(7)
C06_7 C05_7 C04_7 122.5(8)
C06_7 C05_7 C10_7 121.4(8)
C04_7 C05_7 C10_7 116.0(7)
C05_7 C06_7 C07_7 126.9(8)
C06_7 C07_7 C08_7 113.0(6)
C14_7 C08_7 C09_7 109.5(7)
C14_7 C08_7 C07_7 110.7(6)
C09_7 C08_7 C07_7 107.9(6)
C11_7 C09_7 C08_7 111.1(6)
C11_7 C09_7 C10_7 112.9(6)
C08_7 C09_7 C10_7 112.6(7)
C01_7 C10_7 C05_7 106.3(6)
C01_7 C10_7 C19_7 111.4(7)
C05_7 C10_7 C19_7 108.0(7)
C01_7 C10_7 C09_7 108.3(7)
C05_7 C10_7 C09_7 110.0(6)
C19_7 C10_7 C09_7 112.7(6)
C12_7 C11_7 C09_7 113.0(6)
C11_7 C12_7 C13_7 111.9(7)
C14_7 C13_7 C18_7 111.8(7)
C14_7 C13_7 C12_7 105.5(6)
C18_7 C13_7 C12_7 112.5(7)
C14_7 C13_7 C17_7 99.8(6)
C18_7 C13_7 C17_7 110.1(7)
C12_7 C13_7 C17_7 116.2(7)
C08_7 C14_7 C15_7 119.1(7)
C08_7 C14_7 C13_7 116.7(7)
C15_7 C14_7 C13_7 104.0(7)
C14_7 C15_7 C16_7 102.3(6)
C15_7 C16_7 C17_7 107.9(6)
C20_7 C17_7 C16_7 112.5(6)
C20_7 C17_7 C13_7 121.0(6)
C16_7 C17_7 C13_7 103.0(7)
C17_7 C20_7 C21_7 112.2(7)
C17_7 C20_7 C22_7 109.7(7)
C21_7 C20_7 C22_7 109.0(8)
C23_7 C22_7 C20_7 115.8(8)
C22_7 C23_7 C24_7 114.3(9)
C23_7 C24_7 C25_7 111.5(10)
C27_7 C25_7 C26_7 95.6(14)
C27_7 C25_7 C27'_7 134(2)
C26_7 C25_7 C27'_7 94.0(12)
C27_7 C25_7 C24_7 113.1(16)
C26_7 C25_7 C24_7 105.9(15)
C27'_7 C25_7 C24_7 107.4(17)
C10_8 C01_8 C02_8 113.5(7)
C03_8 C02_8 C01_8 109.1(8)
O03_8 C03_8 C02_8 110.8(8)
O03_8 C03_8 C04_8 109.9(8)
C02_8 C03_8 C04_8 109.1(8)
C05_8 C04_8 C03_8 112.9(8)
C06_8 C05_8 C10_8 122.6(9)
C06_8 C05_8 C04_8 121.2(9)
C10_8 C05_8 C04_8 116.1(8)
C05_8 C06_8 C07_8 126.1(9)
C06_8 C07_8 C08_8 111.9(7)
C14_8 C08_8 C07_8 111.5(7)
C14_8 C08_8 C09_8 110.4(7)
C07_8 C08_8 C09_8 109.1(7)
C11_8 C09_8 C10_8 114.6(6)
C11_8 C09_8 C08_8 112.5(7)
C10_8 C09_8 C08_8 111.1(6)
C05_8 C10_8 C01_8 108.7(7)
C05_8 C10_8 C19_8 108.9(6)
C01_8 C10_8 C19_8 109.3(6)
C05_8 C10_8 C09_8 109.9(7)
C01_8 C10_8 C09_8 108.1(6)
C19_8 C10_8 C09_8 111.8(7)
C09_8 C11_8 C12_8 116.1(7)
C13_8 C12_8 C11_8 112.2(7)
C12_8 C13_8 C18_8 110.2(7)
C12_8 C13_8 C14_8 106.2(7)
C18_8 C13_8 C14_8 111.7(7)
C12_8 C13_8 C17_8 116.9(7)
C18_8 C13_8 C17_8 110.1(7)
C14_8 C13_8 C17_8 101.5(7)
C08_8 C14_8 C15_8 118.4(7)
C08_8 C14_8 C13_8 115.8(7)
C15_8 C14_8 C13_8 103.6(7)
C14_8 C15_8 C16_8 104.6(7)
C15_8 C16_8 C17_8 107.7(7)
C20_8 C17_8 C13_8 119.8(8)
C20_8 C17_8 C16_8 111.6(8)
C13_8 C17_8 C16_8 102.4(7)
C17_8 C20_8 C21_8 111.9(8)
C17_8 C20_8 C22_8 109.6(9)
C21_8 C20_8 C22_8 110.6(9)
C23_8 C22_8 C20_8 111.6(10)
C24_8 C23_8 C22_8 113.6(13)
C23_8 C24_8 C25_8 118.2(17)
C27_8 C25_8 C26_8 102(2)
C27_8 C25_8 C24_8 122(3)
C26_8 C25_8 C24_8 95(2)
C10_9 C01_9 C02_9 113.0(7)
C03_9 C02_9 C01_9 108.8(7)
O03_9 C03_9 C02_9 108.4(7)
O03_9 C03_9 C04_9 111.0(6)
C02_9 C03_9 C04_9 111.6(7)
C03_9 C04_9 C05_9 110.0(7)
C06_9 C05_9 C10_9 122.4(9)
C06_9 C05_9 C04_9 121.1(8)
C10_9 C05_9 C04_9 116.5(8)
C05_9 C06_9 C07_9 127.7(9)
C06_9 C07_9 C08_9 110.1(8)
C09_9 C08_9 C14_9 110.5(8)
C09_9 C08_9 C07_9 109.1(8)
C14_9 C08_9 C07_9 108.1(8)
C08_9 C09_9 C11_9 112.2(8)
C08_9 C09_9 C10_9 112.7(8)
C11_9 C09_9 C10_9 113.9(8)
C05_9 C10_9 C09_9 110.4(8)
C05_9 C10_9 C01_9 109.1(7)
C09_9 C10_9 C01_9 108.4(7)
C05_9 C10_9 C19_9 107.0(7)
C09_9 C10_9 C19_9 111.1(7)
C01_9 C10_9 C19_9 110.8(7)
C09_9 C11_9 C12_9 114.5(8)
C13_9 C12_9 C11_9 112.9(8)
C18_9 C13_9 C17_9 111.0(10)
C18_9 C13_9 C12_9 109.7(10)
C17_9 C13_9 C12_9 116.4(10)
C18_9 C13_9 C14_9 113.8(9)
C17_9 C13_9 C14_9 100.0(9)
C12_9 C13_9 C14_9 105.6(8)
C15_9 C14_9 C13_9 104.3(9)
C15_9 C14_9 C08_9 117.5(9)
C13_9 C14_9 C08_9 113.3(9)
C14_9 C15_9 C16_9 100.7(9)
C17_9 C16_9 C15_9 107.1(10)
C13_9 C17_9 C20_9 121.7(11)
C13_9 C17_9 C16_9 104.3(10)
C20_9 C17_9 C16_9 110.2(10)
C17_9 C20_9 C22_9 110.9(11)
C17_9 C20_9 C21_9 110.2(10)
C22_9 C20_9 C21_9 107.9(10)
C23_9 C22_9 C20_9 112.1(11)
C24_9 C23_9 C22_9 110.9(13)
C23_9 C24_9 C25_9 111.4(16)
C26_9 C25_9 C27_9 107(4)
C26_9 C25_9 C24_9 108(3)
C27_9 C25_9 C24_9 106(2)
C10_10 C01_10 C02_10 114.5(8)
C03_10 C02_10 C01_10 111.6(8)
O03_10 C03_10 C04_10 109.5(7)
O03_10 C03_10 C02_10 112.0(8)
C04_10 C03_10 C02_10 108.6(8)
C03_10 C04_10 C05_10 112.4(7)
C06_10 C05_10 C10_10 123.7(9)
C06_10 C05_10 C04_10 121.0(8)
C10_10 C05_10 C04_10 115.3(7)
C05_10 C06_10 C07_10 126.0(9)
C06_10 C07_10 C08_10 113.4(8)
C14_10 C08_10 C07_10 110.1(8)
C14_10 C08_10 C09_10 110.1(8)
C07_10 C08_10 C09_10 108.4(8)
C08_10 C09_10 C11_10 111.3(8)
C08_10 C09_10 C10_10 113.7(7)
C11_10 C09_10 C10_10 112.9(8)
C05_10 C10_10 C01_10 111.5(8)
C05_10 C10_10 C19_10 108.2(7)
C01_10 C10_10 C19_10 110.0(7)
C05_10 C10_10 C09_10 108.4(7)
C01_10 C10_10 C09_10 108.5(7)
C19_10 C10_10 C09_10 110.3(7)
C09_10 C11_10 C12_10 112.2(9)
C13_10 C12_10 C11_10 109.1(9)
C12_10 C13_10 C14_10 107.1(10)
C12_10 C13_10 C18_10 113.5(11)
C14_10 C13_10 C18_10 111.2(9)
C12_10 C13_10 C17_10 116.2(10)
C14_10 C13_10 C17_10 100.0(10)
C18_10 C13_10 C17_10 108.0(10)
C08_10 C14_10 C15_10 118.1(9)
C08_10 C14_10 C13_10 114.6(9)
C15_10 C14_10 C13_10 105.7(10)
C14_10 C15_10 C16_10 103.7(10)
C15_10 C16_10 C17_10 108.0(11)
C16_10 C17_10 C20_10 115.0(13)
C16_10 C17_10 C13_10 102.4(10)
C20_10 C17_10 C13_10 120.1(12)
C21_10 C20_10 C22_10 112.1(13)
C21_10 C20_10 C17_10 112.6(14)
C22_10 C20_10 C17_10 108.4(14)
C23_10 C22_10 C20_10 117.4(14)
C22_10 C23_10 C24_10 106.5(15)
C25_10 C24_10 C23_10 108.5(18)
C25_10 C24_10 C27_10 48.2(14)
C23_10 C24_10 C27_10 120(3)
C26_10 C25_10 C24_10 102(3)
C26_10 C25_10 C27_10 112(4)
C24_10 C25_10 C27_10 84(2)
C25_10 C27_10 C24_10 47.5(13)
C02_11 C01_11 C10_11 115.0(6)
C03_11 C02_11 C01_11 110.2(6)
O03_11 C03_11 C02_11 109.0(6)
O03_11 C03_11 C04_11 110.6(7)
C02_11 C03_11 C04_11 110.5(7)
C03_11 C04_11 C05_11 113.6(6)
C06_11 C05_11 C10_11 124.2(8)
C06_11 C05_11 C04_11 120.9(7)
C10_11 C05_11 C04_11 115.0(6)
C05_11 C06_11 C07_11 124.7(7)
C06_11 C07_11 C08_11 113.6(6)
C14_11 C08_11 C07_11 110.9(6)
C14_11 C08_11 C09_11 109.5(6)
C07_11 C08_11 C09_11 108.9(6)
C08_11 C09_11 C11_11 110.6(6)
C08_11 C09_11 C10_11 112.8(6)
C11_11 C09_11 C10_11 113.2(6)
C05_11 C10_11 C01_11 108.8(6)
C05_11 C10_11 C19_11 109.6(6)
C01_11 C10_11 C19_11 109.2(6)
C05_11 C10_11 C09_11 109.2(6)
C01_11 C10_11 C09_11 108.3(6)
C19_11 C10_11 C09_11 111.7(6)
C09_11 C11_11 C12_11 114.0(6)
C13_11 C12_11 C11_11 110.5(7)
C12_11 C13_11 C14_11 108.3(6)
C12_11 C13_11 C18_11 111.0(7)
C14_11 C13_11 C18_11 111.2(7)
C12_11 C13_11 C17_11 115.7(7)
C14_11 C13_11 C17_11 100.2(6)
C18_11 C13_11 C17_11 110.1(6)
C08_11 C14_11 C13_11 116.6(6)
C08_11 C14_11 C15_11 119.4(6)
C13_11 C14_11 C15_11 104.3(6)
C14_11 C15_11 C16_11 102.8(6)
C15_11 C16_11 C17_11 108.1(6)
C20_11 C17_11 C16_11 112.8(6)
C20_11 C17_11 C13_11 120.8(6)
C16_11 C17_11 C13_11 102.1(6)
C17_11 C20_11 C21_11 113.3(7)
C17_11 C20_11 C22_11 110.0(7)
C21_11 C20_11 C22_11 110.0(8)
C23_11 C22_11 C20_11 115.3(8)
C24_11 C23_11 C22_11 115.4(9)
C23_11 C24_11 C25_11 114.1(11)
C27_11 C25_11 C24_11 101.9(18)
C27_11 C25_11 C26_11 93.0(16)
C24_11 C25_11 C26_11 103.5(16)
C02_12 C01_12 C10_12 113.5(7)
C03_12 C02_12 C01_12 112.0(7)
O03_12 C03_12 C02_12 111.4(8)
O03_12 C03_12 C04_12 107.2(8)
C02_12 C03_12 C04_12 109.8(8)
C05_12 C04_12 C03_12 111.3(7)
C06_12 C05_12 C10_12 123.5(9)
C06_12 C05_12 C04_12 119.3(8)
C10_12 C05_12 C04_12 117.2(7)
C05_12 C06_12 C07_12 124.2(8)
C06_12 C07_12 C08_12 112.3(6)
C07_12 C08_12 C14_12 112.3(6)
C07_12 C08_12 C09_12 109.9(6)
C14_12 C08_12 C09_12 110.0(7)
C11_12 C09_12 C08_12 114.1(7)
C11_12 C09_12 C10_12 114.5(6)
C08_12 C09_12 C10_12 112.2(7)
C05_12 C10_12 C09_12 111.2(6)
C05_12 C10_12 C01_12 108.8(7)
C09_12 C10_12 C01_12 108.4(6)
C05_12 C10_12 C19_12 109.3(6)
C09_12 C10_12 C19_12 110.2(7)
C01_12 C10_12 C19_12 108.9(6)
C09_12 C11_12 C12_12 115.1(6)
C13_12 C12_12 C11_12 111.8(7)
C14_12 C13_12 C12_12 105.8(7)
C14_12 C13_12 C18_12 113.7(7)
C12_12 C13_12 C18_12 111.1(7)
C14_12 C13_12 C17_12 100.9(6)
C12_12 C13_12 C17_12 116.1(7)
C18_12 C13_12 C17_12 108.9(7)
C13_12 C14_12 C08_12 115.1(6)
C13_12 C14_12 C15_12 105.3(7)
C08_12 C14_12 C15_12 116.2(7)
C16_12 C15_12 C14_12 102.6(7)
C15_12 C16_12 C17_12 108.2(7)
C20_12 C17_12 C13_12 120.8(7)
C20_12 C17_12 C16_12 112.0(8)
C13_12 C17_12 C16_12 102.0(7)
C17_12 C20_12 C22_12 111.1(8)
C17_12 C20_12 C21_12 112.9(8)
C22_12 C20_12 C21_12 109.5(9)
C23_12 C22_12 C20_12 112.9(9)
C24_12 C23_12 C22_12 111.5(12)
C23_12 C24_12 C25_12 115.1(15)
C27_12 C25_12 C26_12 115(4)
C27_12 C25_12 C24_12 119(2)
C26_12 C25_12 C24_12 92(2)
C02_13 C01_13 C10_13 114.4(7)
C01_13 C02_13 C03_13 109.1(7)
O03_13 C03_13 C04_13 106.8(7)
O03_13 C03_13 C02_13 110.3(7)
C04_13 C03_13 C02_13 110.1(8)
C03_13 C04_13 C05_13 112.6(7)
C06_13 C05_13 C04_13 120.7(8)
C06_13 C05_13 C10_13 122.6(9)
C04_13 C05_13 C10_13 116.7(7)
C05_13 C06_13 C07_13 124.7(8)
C06_13 C07_13 C08_13 113.1(7)
C14_13 C08_13 C07_13 110.5(7)
C14_13 C08_13 C09_13 109.9(6)
C07_13 C08_13 C09_13 110.4(7)
C08_13 C09_13 C11_13 111.8(7)
C08_13 C09_13 C10_13 112.4(6)
C11_13 C09_13 C10_13 113.9(6)
C05_13 C10_13 C01_13 107.7(7)
C05_13 C10_13 C09_13 110.3(7)
C01_13 C10_13 C09_13 109.2(6)
C05_13 C10_13 C19_13 109.3(6)
C01_13 C10_13 C19_13 110.1(6)
C09_13 C10_13 C19_13 110.1(7)
C09_13 C11_13 C12_13 114.8(7)
C13_13 C12_13 C11_13 111.2(7)
C12_13 C13_13 C14_13 106.2(8)
C12_13 C13_13 C18_13 111.0(7)
C14_13 C13_13 C18_13 113.0(7)
C12_13 C13_13 C17_13 115.3(8)
C14_13 C13_13 C17_13 101.3(8)
C18_13 C13_13 C17_13 109.8(8)
C08_13 C14_13 C13_13 115.7(7)
C08_13 C14_13 C15_13 118.2(7)
C13_13 C14_13 C15_13 104.3(8)
C14_13 C15_13 C16_13 103.6(7)
C15_13 C16_13 C17_13 106.3(8)
C13_13 C17_13 C20_13 121.6(9)
C13_13 C17_13 C16_13 103.4(8)
C20_13 C17_13 C16_13 110.1(9)
C21_13 C20_13 C22_13 112.1(10)
C21_13 C20_13 C17_13 111.7(9)
C22_13 C20_13 C17_13 111.9(10)
C20_13 C22_13 C23_13 114.8(11)
C22_13 C23_13 C24_13 106.4(12)
C25_13 C24_13 C23_13 107.6(16)
C26_13 C25_13 C24_13 92(3)
C26_13 C25_13 C27_13 118(4)
C24_13 C25_13 C27_13 83(2)
C02_14 C01_14 C10_14 114.7(7)
C03_14 C02_14 C01_14 110.4(7)
O03_14 C03_14 C02_14 112.1(7)
O03_14 C03_14 C04_14 109.8(7)
C02_14 C03_14 C04_14 108.7(8)
C03_14 C04_14 C05_14 112.3(7)
C06_14 C05_14 C10_14 122.0(8)
C06_14 C05_14 C04_14 121.3(8)
C10_14 C05_14 C04_14 116.7(7)
C05_14 C06_14 C07_14 126.4(8)
C06_14 C07_14 C08_14 112.6(7)
C14_14 C08_14 C09_14 109.0(7)
C14_14 C08_14 C07_14 109.2(7)
C09_14 C08_14 C07_14 109.2(7)
C08_14 C09_14 C11_14 109.0(7)
C08_14 C09_14 C10_14 114.6(6)
C11_14 C09_14 C10_14 112.6(6)
C05_14 C10_14 C01_14 109.3(7)
C05_14 C10_14 C09_14 109.9(7)
C01_14 C10_14 C09_14 108.2(6)
C05_14 C10_14 C19_14 108.1(6)
C01_14 C10_14 C19_14 109.4(7)
C09_14 C10_14 C19_14 111.9(7)
C09_14 C11_14 C12_14 113.3(7)
C13_14 C12_14 C11_14 110.4(7)
C12_14 C13_14 C18_14 111.3(8)
C12_14 C13_14 C17_14 114.9(8)
C18_14 C13_14 C17_14 111.0(8)
C12_14 C13_14 C14_14 106.7(8)
C18_14 C13_14 C14_14 112.1(8)
C17_14 C13_14 C14_14 100.3(7)
C08_14 C14_14 C15_14 118.6(8)
C08_14 C14_14 C13_14 115.1(7)
C15_14 C14_14 C13_14 104.6(8)
C14_14 C15_14 C16_14 103.5(8)
C15_14 C16_14 C17_14 106.0(8)
C13_14 C17_14 C20_14 120.4(8)
C13_14 C17_14 C16_14 102.7(8)
C20_14 C17_14 C16_14 112.2(9)
C22_14 C20_14 C21_14 110.3(9)
C22_14 C20_14 C17_14 110.7(9)
C21_14 C20_14 C17_14 110.4(9)
C20_14 C22_14 C23_14 114.2(10)
C24_14 C23_14 C22_14 111.0(11)
C25_14 C24_14 C23_14 116.4(14)
C27_14 C25_14 C24_14 114(2)
C27_14 C25_14 C26_14 112(3)
C24_14 C25_14 C26_14 104(2)
C02_15 C01_15 C10_15 114.1(7)
C03_15 C02_15 C01_15 111.3(7)
O03_15 C03_15 C02_15 108.0(7)
O03_15 C03_15 C04_15 111.9(7)
C02_15 C03_15 C04_15 111.6(7)
C03_15 C04_15 C05_15 111.6(7)
C06_15 C05_15 C10_15 123.3(8)
C06_15 C05_15 C04_15 119.9(8)
C10_15 C05_15 C04_15 116.7(7)
C05_15 C06_15 C07_15 125.5(7)
C08_15 C07_15 C06_15 112.3(6)
C07_15 C08_15 C14_15 109.9(6)
C07_15 C08_15 C09_15 110.8(6)
C14_15 C08_15 C09_15 109.6(6)
C11_15 C09_15 C08_15 111.2(6)
C11_15 C09_15 C10_15 114.7(6)
C08_15 C09_15 C10_15 111.8(6)
C05_15 C10_15 C01_15 108.6(6)
C05_15 C10_15 C09_15 110.7(6)
C01_15 C10_15 C09_15 107.5(6)
C05_15 C10_15 C19_15 109.4(6)
C01_15 C10_15 C19_15 109.5(6)
C09_15 C10_15 C19_15 111.1(6)
C09_15 C11_15 C12_15 114.4(6)
C13_15 C12_15 C11_15 111.7(7)
C12_15 C13_15 C18_15 110.6(6)
C12_15 C13_15 C14_15 106.8(6)
C18_15 C13_15 C14_15 112.8(7)
C12_15 C13_15 C17_15 116.8(7)
C18_15 C13_15 C17_15 110.0(6)
C14_15 C13_15 C17_15 99.5(6)
C08_15 C14_15 C15_15 118.6(7)
C08_15 C14_15 C13_15 115.4(6)
C15_15 C14_15 C13_15 103.8(6)
C14_15 C15_15 C16_15 103.8(7)
C15_15 C16_15 C17_15 106.6(7)
C20_15 C17_15 C16_15 112.2(7)
C20_15 C17_15 C13_15 120.3(7)
C16_15 C17_15 C13_15 103.3(7)
C21_15 C20_15 C17_15 113.5(8)
C21_15 C20_15 C22_15 108.5(8)
C17_15 C20_15 C22_15 116.3(8)
C23_15 C22_15 C20_15 113.9(10)
C22_15 C23_15 C24_15 112.7(10)
C25_15 C24_15 C23_15 117.3(13)
C24_15 C25_15 C27_15 110.2(17)
C24_15 C25_15 C26_15 111.3(15)
C27_15 C25_15 C26_15 104.4(16)
C02_16 C01_16 C10_16 113.7(7)
C03_16 C02_16 C01_16 111.7(8)
O03_16 C03_16 C02_16 110.8(8)
O03_16 C03_16 C04_16 107.2(8)
C02_16 C03_16 C04_16 110.2(8)
C03_16 C04_16 C05_16 110.6(7)
C06_16 C05_16 C10_16 124.8(8)
C06_16 C05_16 C04_16 119.2(9)
C10_16 C05_16 C04_16 116.0(7)
C05_16 C06_16 C07_16 123.3(8)
C06_16 C07_16 C08_16 112.5(6)
C14_16 C08_16 C07_16 110.6(6)
C14_16 C08_16 C09_16 109.0(6)
C07_16 C08_16 C09_16 109.3(6)
C10_16 C09_16 C11_16 112.6(6)
C10_16 C09_16 C08_16 112.1(7)
C11_16 C09_16 C08_16 110.6(6)
C05_16 C10_16 C09_16 110.1(6)
C05_16 C10_16 C19_16 109.2(6)
C09_16 C10_16 C19_16 112.3(7)
C05_16 C10_16 C01_16 107.5(7)
C09_16 C10_16 C01_16 108.2(6)
C19_16 C10_16 C01_16 109.4(6)
C12_16 C11_16 C09_16 113.9(6)
C11_16 C12_16 C13_16 110.7(7)
C14_16 C13_16 C18_16 112.8(7)
C14_16 C13_16 C12_16 105.2(6)
C18_16 C13_16 C12_16 111.0(6)
C14_16 C13_16 C17_16 102.7(6)
C18_16 C13_16 C17_16 109.7(7)
C12_16 C13_16 C17_16 115.1(7)
C08_16 C14_16 C13_16 116.0(6)
C08_16 C14_16 C15_16 118.1(7)
C13_16 C14_16 C15_16 103.8(6)
C14_16 C15_16 C16_16 102.9(7)
C17_16 C16_16 C15_16 107.8(7)
C20_16 C17_16 C16_16 111.9(7)
C20_16 C17_16 C13_16 122.1(7)
C16_16 C17_16 C13_16 102.4(7)
C17_16 C20_16 C22_16 109.8(7)
C17_16 C20_16 C21_16 111.7(7)
C22_16 C20_16 C21_16 110.4(7)
C23_16 C22_16 C20_16 116.0(8)
C22_16 C23_16 C24_16 109.5(10)
C25_16 C24_16 C23_16 108.0(11)
C26_16 C25_16 C27_16 101.1(19)
C26_16 C25_16 C24_16 105(2)
C27_16 C25_16 C24_16 97.0(17)

loop_
_geom_bond_atom_site_label_1
_geom_bond_atom_site_label_2
_geom_bond_distance
O03_1 C03_1 1.421(9)
C01_1 C02_1 1.544(10)
C01_1 C10_1 1.554(9)
C02_1 C03_1 1.500(10)
C03_1 C04_1 1.533(9)
C04_1 C05_1 1.491(10)
C05_1 C06_1 1.323(10)
C05_1 C10_1 1.541(9)
C06_1 C07_1 1.516(10)
C07_1 C08_1 1.517(10)
C08_1 C14_1 1.528(10)
C08_1 C09_1 1.534(9)
C09_1 C11_1 1.521(9)
C09_1 C10_1 1.537(9)
C10_1 C19_1 1.539(9)
C11_1 C12_1 1.547(9)
C12_1 C13_1 1.543(10)
C13_1 C14_1 1.512(10)
C13_1 C18_1 1.545(9)
C13_1 C17_1 1.596(10)
C14_1 C15_1 1.526(9)
C15_1 C16_1 1.546(10)
C16_1 C17_1 1.556(11)
C17_1 C20_1 1.515(12)
C20_1 C21_1 1.527(11)
C20_1 C22_1 1.535(10)
C22_1 C23_1 1.547(12)
C23_1 C24_1 1.570(15)
C24_1 C25_1 1.54(2)
C25_1 C26_1 1.49(3)
C25_1 C27_1 1.55(3)
O03_2 C03_2 1.419(9)
C01_2 C02_2 1.538(9)
C01_2 C10_2 1.546(9)
C02_2 C03_2 1.503(8)
C03_2 C04_2 1.494(10)
C04_2 C05_2 1.531(11)
C05_2 C06_2 1.332(10)
C05_2 C10_2 1.503(9)
C06_2 C07_2 1.497(11)
C07_2 C08_2 1.556(9)
C08_2 C14_2 1.496(10)
C08_2 C09_2 1.511(9)
C09_2 C11_2 1.542(9)
C09_2 C10_2 1.543(10)
C10_2 C19_2 1.552(9)
C11_2 C12_2 1.510(10)
C12_2 C13_2 1.515(10)
C13_2 C18_2 1.517(10)
C13_2 C14_2 1.540(10)
C13_2 C17_2 1.550(11)
C14_2 C15_2 1.529(11)
C15_2 C16_2 1.552(11)
C16_2 C17_2 1.545(11)
C17_2 C20_2 1.557(12)
C20_2 C21_2 1.536(11)
C20_2 C22_2 1.550(11)
C22_2 C23_2 1.530(12)
C23_2 C24_2 1.526(12)
C24_2 C25_2 1.473(16)
C25_2 C27_2 1.40(2)
C25_2 C26_2 1.50(2)
O03_3 C03_3 1.439(9)
C01_3 C02_3 1.520(9)
C01_3 C10_3 1.548(10)
C02_3 C03_3 1.525(10)
C03_3 C04_3 1.504(10)
C04_3 C05_3 1.523(10)
C05_3 C06_3 1.317(9)
C05_3 C10_3 1.535(10)
C06_3 C07_3 1.509(9)
C07_3 C08_3 1.502(9)
C08_3 C14_3 1.509(9)
C08_3 C09_3 1.527(8)
C09_3 C10_3 1.531(10)
C09_3 C11_3 1.552(9)
C10_3 C19_3 1.567(9)
C11_3 C12_3 1.500(9)
C12_3 C13_3 1.532(9)
C13_3 C17_3 1.548(10)
C13_3 C14_3 1.549(10)
C13_3 C18_3 1.553(9)
C14_3 C15_3 1.530(8)
C15_3 C16_3 1.523(10)
C16_3 C17_3 1.575(9)
C17_3 C20_3 1.544(11)
C20_3 C22_3 1.514(10)
C20_3 C21_3 1.524(10)
C22_3 C23_3 1.236(14)
C23_3 C24_3 1.585(15)
C24_3 C25_3 1.47(2)
C25_3 C26_3 1.44(2)
C25_3 C27_3 1.48(2)
O03_4 C03_4 1.432(10)
C01_4 C10_4 1.525(9)
C01_4 C02_4 1.537(10)
C02_4 C03_4 1.492(11)
C03_4 C04_4 1.515(11)
C04_4 C05_4 1.530(10)
C05_4 C06_4 1.330(10)
C05_4 C10_4 1.506(9)
C06_4 C07_4 1.491(10)
C07_4 C08_4 1.526(9)
C08_4 C14_4 1.516(9)
C08_4 C09_4 1.544(8)
C09_4 C11_4 1.518(9)
C09_4 C10_4 1.545(9)
C10_4 C19_4 1.556(8)
C11_4 C12_4 1.567(9)
C12_4 C13_4 1.542(8)
C13_4 C14_4 1.549(9)
C13_4 C18_4 1.554(9)
C13_4 C17_4 1.574(9)
C14_4 C15_4 1.542(8)
C15_4 C16_4 1.520(10)
C16_4 C17_4 1.556(9)
C17_4 C20_4 1.524(10)
C20_4 C21_4 1.531(9)
C20_4 C22_4 1.556(9)
C22_4 C23_4 1.524(10)
C23_4 C24_4 1.556(11)
C24_4 C25_4 1.548(17)
C25_4 C26_4 1.36(2)
C25_4 C27_4 1.52(2)
O03_5 C03_5 1.448(10)
C01_5 C10_5 1.503(10)
C01_5 C02_5 1.536(10)
C02_5 C03_5 1.472(11)
C03_5 C04_5 1.537(10)
C04_5 C05_5 1.546(11)
C05_5 C06_5 1.323(11)
C05_5 C10_5 1.493(10)
C06_5 C07_5 1.502(11)
C07_5 C08_5 1.555(10)
C08_5 C09_5 1.513(10)
C08_5 C14_5 1.585(12)
C09_5 C11_5 1.507(10)
C09_5 C10_5 1.557(11)
C10_5 C19_5 1.548(9)
C11_5 C12_5 1.540(11)
C12_5 C13_5 1.483(12)
C13_5 C14_5 1.509(12)
C13_5 C18_5 1.517(12)
C13_5 C17_5 1.535(13)
C14_5 C15_5 1.513(13)
C15_5 C16_5 1.585(13)
C16_5 C17_5 1.570(14)
C17_5 C20_5 1.540(13)
C20_5 C22_5 1.566(13)
C20_5 C21_5 1.578(13)
C22_5 C23_5 1.561(13)
C23_5 C24_5 1.546(15)
C24_5 C25_5 1.529(18)
C25_5 C26_5 1.46(3)
C25_5 C27_5 1.50(2)
O03_6 C03_6 1.410(9)
C01_6 C02_6 1.557(10)
C01_6 C10_6 1.563(10)
C02_6 C03_6 1.505(10)
C03_6 C04_6 1.512(10)
C04_6 C05_6 1.513(10)
C05_6 C06_6 1.351(10)
C05_6 C10_6 1.489(10)
C06_6 C07_6 1.525(11)
C07_6 C08_6 1.545(10)
C08_6 C14_6 1.512(11)
C08_6 C09_6 1.526(10)
C09_6 C10_6 1.537(10)
C09_6 C11_6 1.543(10)
C10_6 C19_6 1.562(9)
C11_6 C12_6 1.537(12)
C12_6 C13_6 1.538(13)
C13_6 C14_6 1.511(12)
C13_6 C18_6 1.555(12)
C13_6 C17_6 1.576(14)
C14_6 C15_6 1.549(12)
C15_6 C16_6 1.571(14)
C16_6 C17_6 1.539(15)
C17_6 C20_6 1.551(16)
C20_6 C22_6 1.508(14)
C20_6 C21_6 1.525(14)
C22_6 C23_6 1.529(15)
C23_6 C24_6 1.572(16)
C24_6 C25_6 1.49(2)
C25_6 C26_6 1.50(3)
C25_6 C27_6 1.55(3)
O03_7 C03_7 1.444(9)
C01_7 C02_7 1.516(9)
C01_7 C10_7 1.536(9)
C02_7 C03_7 1.501(10)
C03_7 C04_7 1.507(10)
C04_7 C05_7 1.495(10)
C05_7 C06_7 1.301(10)
C05_7 C10_7 1.549(9)
C06_7 C07_7 1.496(10)
C07_7 C08_7 1.548(9)
C08_7 C14_7 1.518(9)
C08_7 C09_7 1.546(8)
C09_7 C11_7 1.532(9)
C09_7 C10_7 1.552(10)
C10_7 C19_7 1.552(9)
C11_7 C12_7 1.524(10)
C12_7 C13_7 1.549(9)
C13_7 C14_7 1.542(10)
C13_7 C18_7 1.546(9)
C13_7 C17_7 1.554(10)
C14_7 C15_7 1.542(8)
C15_7 C16_7 1.549(10)
C16_7 C17_7 1.553(9)
C17_7 C20_7 1.522(9)
C20_7 C21_7 1.532(9)
C20_7 C22_7 1.539(9)
C22_7 C23_7 1.503(10)
C23_7 C24_7 1.510(11)
C24_7 C25_7 1.570(13)
C25_7 C27_7 1.51(2)
C25_7 C26_7 1.512(19)
C25_7 C27'_7 1.57(2)
O03_8 C03_8 1.427(10)
C01_8 C10_8 1.546(9)
C01_8 C02_8 1.550(10)
C02_8 C03_8 1.522(11)
C03_8 C04_8 1.523(10)
C04_8 C05_8 1.517(10)
C05_8 C06_8 1.325(10)
C05_8 C10_8 1.513(10)
C06_8 C07_8 1.495(10)
C07_8 C08_8 1.531(10)
C08_8 C14_8 1.505(10)
C08_8 C09_8 1.557(8)
C09_8 C11_8 1.521(9)
C09_8 C10_8 1.556(10)
C10_8 C19_8 1.547(9)
C11_8 C12_8 1.531(9)
C12_8 C13_8 1.523(9)
C13_8 C18_8 1.531(9)
C13_8 C14_8 1.540(10)
C13_8 C17_8 1.553(10)
C14_8 C15_8 1.525(9)
C15_8 C16_8 1.527(11)
C16_8 C17_8 1.558(10)
C17_8 C20_8 1.515(11)
C20_8 C21_8 1.539(10)
C20_8 C22_8 1.550(10)
C22_8 C23_8 1.523(13)
C23_8 C24_8 1.441(14)
C24_8 C25_8 1.546(18)
C25_8 C27_8 1.44(3)
C25_8 C26_8 1.50(3)
O03_9 C03_9 1.474(9)
C01_9 C10_9 1.542(10)
C01_9 C02_9 1.568(10)
C02_9 C03_9 1.506(9)
C03_9 C04_9 1.516(9)
C04_9 C05_9 1.520(10)
C05_9 C06_9 1.285(10)
C05_9 C10_9 1.509(10)
C06_9 C07_9 1.492(11)
C07_9 C08_9 1.561(10)
C08_9 C09_9 1.517(10)
C08_9 C14_9 1.555(11)
C09_9 C11_9 1.518(10)
C09_9 C10_9 1.535(10)
C10_9 C19_9 1.567(9)
C11_9 C12_9 1.540(11)
C12_9 C13_9 1.537(12)
C13_9 C18_9 1.503(12)
C13_9 C17_9 1.504(12)
C13_9 C14_9 1.544(11)
C14_9 C15_9 1.541(11)
C15_9 C16_9 1.572(12)
C16_9 C17_9 1.552(13)
C17_9 C20_9 1.543(12)
C20_9 C22_9 1.549(12)
C20_9 C21_9 1.581(12)
C22_9 C23_9 1.546(12)
C23_9 C24_9 1.504(15)
C24_9 C25_9 1.559(19)
C25_9 C26_9 1.45(3)
C25_9 C27_9 1.51(3)
O03_10 C03_10 1.408(9)
C01_10 C10_10 1.524(10)
C01_10 C02_10 1.546(11)
C02_10 C03_10 1.514(11)
C03_10 C04_10 1.502(10)
C04_10 C05_10 1.522(10)
C05_10 C06_10 1.307(10)
C05_10 C10_10 1.506(9)
C06_10 C07_10 1.486(11)
C07_10 C08_10 1.530(10)
C08_10 C14_10 1.494(11)
C08_10 C09_10 1.540(10)
C09_10 C11_10 1.549(10)
C09_10 C10_10 1.571(10)
C10_10 C19_10 1.543(10)
C11_10 C12_10 1.565(12)
C12_10 C13_10 1.533(13)
C13_10 C14_10 1.548(13)
C13_10 C18_10 1.563(13)
C13_10 C17_10 1.593(14)
C14_10 C15_10 1.521(12)
C15_10 C16_10 1.554(14)
C16_10 C17_10 1.566(14)
C17_10 C20_10 1.572(15)
C20_10 C21_10 1.516(14)
C20_10 C22_10 1.536(14)
C22_10 C23_10 1.508(14)
C23_10 C24_10 1.606(18)
C24_10 C25_10 1.49(2)
C24_10 C27_10 2.01(4)
C25_10 C26_10 1.48(3)
C25_10 C27_10 1.51(3)
O03_11 C03_11 1.436(8)
C01_11 C02_11 1.525(9)
C01_11 C10_11 1.549(8)
C02_11 C03_11 1.500(9)
C03_11 C04_11 1.511(9)
C04_11 C05_11 1.529(9)
C05_11 C06_11 1.303(9)
C05_11 C10_11 1.519(9)
C06_11 C07_11 1.499(9)
C07_11 C08_11 1.535(9)
C08_11 C14_11 1.523(9)
C08_11 C09_11 1.536(8)
C09_11 C11_11 1.537(8)
C09_11 C10_11 1.562(9)
C10_11 C19_11 1.553(8)
C11_11 C12_11 1.551(9)
C12_11 C13_11 1.516(8)
C13_11 C14_11 1.531(9)
C13_11 C18_11 1.558(9)
C13_11 C17_11 1.570(9)
C14_11 C15_11 1.536(8)
C15_11 C16_11 1.541(10)
C16_11 C17_11 1.558(9)
C17_11 C20_11 1.517(9)
C20_11 C21_11 1.520(9)
C20_11 C22_11 1.545(9)
C22_11 C23_11 1.502(10)
C23_11 C24_11 1.489(11)
C24_11 C25_11 1.538(15)
C25_11 C27_11 1.53(2)
C25_11 C26_11 1.55(2)
O03_12 C03_12 1.436(10)
C01_12 C02_12 1.540(10)
C01_12 C10_12 1.558(8)
C02_12 C03_12 1.502(11)
C03_12 C04_12 1.525(10)
C04_12 C05_12 1.510(10)
C05_12 C06_12 1.331(10)
C05_12 C10_12 1.502(10)
C06_12 C07_12 1.503(10)
C07_12 C08_12 1.517(9)
C08_12 C14_12 1.528(10)
C08_12 C09_12 1.531(8)
C09_12 C11_12 1.506(9)
C09_12 C10_12 1.556(10)
C10_12 C19_12 1.561(8)
C11_12 C12_12 1.538(9)
C12_12 C13_12 1.517(9)
C13_12 C14_12 1.512(10)
C13_12 C18_12 1.544(9)
C13_12 C17_12 1.572(10)
C14_12 C15_12 1.543(8)
C15_12 C16_12 1.540(11)
C16_12 C17_12 1.574(10)
C17_12 C20_12 1.539(11)
C20_12 C22_12 1.540(9)
C20_12 C21_12 1.544(10)
C22_12 C23_12 1.536(12)
C23_12 C24_12 1.459(13)
C24_12 C25_12 1.563(17)
C25_12 C27_12 1.41(3)
C25_12 C26_12 1.43(3)
O03_13 C03_13 1.445(9)
C01_13 C02_13 1.531(9)
C01_13 C10_13 1.533(9)
C02_13 C03_13 1.538(10)
C03_13 C04_13 1.501(9)
C04_13 C05_13 1.520(10)
C05_13 C06_13 1.333(10)
C05_13 C10_13 1.522(9)
C06_13 C07_13 1.509(10)
C07_13 C08_13 1.524(9)
C08_13 C14_13 1.505(10)
C08_13 C09_13 1.527(9)
C09_13 C11_13 1.534(9)
C09_13 C10_13 1.550(10)
C10_13 C19_13 1.566(9)
C11_13 C12_13 1.545(9)
C12_13 C13_13 1.523(10)
C13_13 C14_13 1.530(10)
C13_13 C18_13 1.544(10)
C13_13 C17_13 1.550(11)
C14_13 C15_13 1.549(10)
C15_13 C16_13 1.568(11)
C16_13 C17_13 1.574(11)
C17_13 C20_13 1.569(12)
C20_13 C21_13 1.529(11)
C20_13 C22_13 1.537(11)
C22_13 C23_13 1.538(13)
C23_13 C24_13 1.587(15)
C24_13 C25_13 1.51(2)
C25_13 C26_13 1.48(3)
C25_13 C27_13 1.56(3)
O03_14 C03_14 1.428(9)
C01_14 C02_14 1.524(9)
C01_14 C10_14 1.526(9)
C02_14 C03_14 1.500(9)
C03_14 C04_14 1.509(10)
C04_14 C05_14 1.527(10)
C05_14 C06_14 1.317(10)
C05_14 C10_14 1.515(9)
C06_14 C07_14 1.524(10)
C07_14 C08_14 1.559(10)
C08_14 C14_14 1.506(10)
C08_14 C09_14 1.525(9)
C09_14 C11_14 1.536(9)
C09_14 C10_14 1.540(10)
C10_14 C19_14 1.561(8)
C11_14 C12_14 1.562(10)
C12_14 C13_14 1.511(10)
C13_14 C18_14 1.529(11)
C13_14 C17_14 1.546(11)
C13_14 C14_14 1.551(10)
C14_14 C15_14 1.513(10)
C15_14 C16_14 1.579(12)
C16_14 C17_14 1.581(11)
C17_14 C20_14 1.548(11)
C20_14 C22_14 1.528(11)
C20_14 C21_14 1.533(11)
C22_14 C23_14 1.530(11)
C23_14 C24_14 1.522(12)
C24_14 C25_14 1.482(16)
C25_14 C27_14 1.38(2)
C25_14 C26_14 1.49(2)
O03_15 C03_15 1.451(9)
C01_15 C02_15 1.534(9)
C01_15 C10_15 1.540(9)
C02_15 C03_15 1.499(10)
C03_15 C04_15 1.513(10)
C04_15 C05_15 1.516(9)
C05_15 C06_15 1.295(9)
C05_15 C10_15 1.506(9)
C06_15 C07_15 1.521(9)
C07_15 C08_15 1.504(8)
C08_15 C14_15 1.518(9)
C08_15 C09_15 1.544(8)
C09_15 C11_15 1.528(9)
C09_15 C10_15 1.552(9)
C10_15 C19_15 1.554(8)
C11_15 C12_15 1.529(9)
C12_15 C13_15 1.519(9)
C13_15 C18_15 1.542(8)
C13_15 C14_15 1.545(9)
C13_15 C17_15 1.564(9)
C14_15 C15_15 1.539(9)
C15_15 C16_15 1.550(10)
C16_15 C17_15 1.559(9)
C17_15 C20_15 1.545(10)
C20_15 C21_15 1.511(10)
C20_15 C22_15 1.547(10)
C22_15 C23_15 1.437(11)
C23_15 C24_15 1.603(12)
C24_15 C25_15 1.409(14)
C25_15 C27_15 1.496(17)
C25_15 C26_15 1.563(14)
O03_16 C03_16 1.455(10)
C01_16 C02_16 1.506(10)
C01_16 C10_16 1.563(8)
C02_16 C03_16 1.487(12)
C03_16 C04_16 1.512(10)
C04_16 C05_16 1.532(10)
C05_16 C06_16 1.319(10)
C05_16 C10_16 1.512(10)
C06_16 C07_16 1.524(10)
C07_16 C08_16 1.525(9)
C08_16 C14_16 1.508(9)
C08_16 C09_16 1.550(8)
C09_16 C10_16 1.539(9)
C09_16 C11_16 1.544(9)
C10_16 C19_16 1.545(8)
C11_16 C12_16 1.530(9)
C12_16 C13_16 1.563(8)
C13_16 C14_16 1.518(9)
C13_16 C18_16 1.554(9)
C13_16 C17_16 1.564(10)
C14_16 C15_16 1.553(8)
C15_16 C16_16 1.572(10)
C16_16 C17_16 1.558(9)
C17_16 C20_16 1.531(10)
C20_16 C22_16 1.538(9)
C20_16 C21_16 1.556(9)
C22_16 C23_16 1.510(10)
C23_16 C24_16 1.566(12)
C24_16 C25_16 1.565(17)
C25_16 C26_16 1.42(3)
C25_16 C27_16 1.51(2)
